data_4108165
loop_
_publ_author_name
'Sayaka Shishido'
'Tomoji Ozeki'

_publ_contact_author_address
;Department of Chemistry and Materials Science
Tokyo Institute of Technology
2-12-1-H-63 O-okayama, Meguro-ku, Tokyo 152-8551, Japan
;
_publ_contact_author_email tozeki@cms.titech.ac.jp
_publ_contact_author_fax 81(3)57342442
_publ_contact_author_name 'Tomoji Ozeki'
_publ_contact_author_phone 81(3)57342442
_publ_section_title
;
 The pH Dependent Nuclearity Variation of {Mo154-x}-type Polyoxomolybdates
 and Tectonic Effect on Their Aggregations
;
_journal_name_full 'Journal of the American Chemical Society'
_journal_page_first 10588
_journal_page_last 10595
_journal_paper_doi 10.1021/ja800784a
_journal_volume 130
_journal_year 2008
_chemical_formula_sum 'H978.5 Mo151 N26.25 O628.75'
_chemical_formula_weight 25901.03
_chemical_name_systematic
;
 ?
;
_space_group_IT_number 2
_symmetry_cell_setting triclinic
_symmetry_space_group_name_Hall '-P 1'
_symmetry_space_group_name_H-M 'P -1'
_atom_sites_solution_primary direct
_atom_sites_solution_secondary difmap
_audit_creation_method SHELXL-97
_cell_angle_alpha 93.9918(7)
_cell_angle_beta 94.4527(9)
_cell_angle_gamma 95.3700(10)
_cell_formula_units_Z 2
_cell_length_a 30.1630(5)
_cell_length_b 34.0804(4)
_cell_length_c 46.7339(7)
_cell_measurement_reflns_used 470559
_cell_measurement_temperature 123(2)
_cell_measurement_theta_max 27.57
_cell_measurement_theta_min 2.56
_cell_volume 47542.5(12)
_computing_cell_refinement 'HKL2000 (Otwinowski & Minor, 1997)'
_computing_data_collection 'Crystal Clear (Molecular Structure Corporation, 2001)'
_computing_data_reduction 'HKL2000 (Otwinowski & Minor, 1997)'
_computing_molecular_graphics 'Diamond 3.1d (Brandenburg, 2007)'
_computing_structure_refinement 'SHELXL-97 (Sheldrick, 2008)'
_computing_structure_solution 'SHELXS-97 (Sheldrick, 2008)'
_diffrn_ambient_temperature 123(2)
_diffrn_measured_fraction_theta_full 0.945
_diffrn_measured_fraction_theta_max 0.908
_diffrn_measurement_device_type 'Rigaku Mercury CCD'
_diffrn_measurement_method oscillation
_diffrn_radiation_monochromator 'Si 111'
_diffrn_radiation_source 'KEK PF-AR NW2 beamline'
_diffrn_radiation_type synchrotron
_diffrn_radiation_wavelength 0.6890
_diffrn_reflns_av_R_equivalents 0.0712
_diffrn_reflns_av_sigmaI/netI 0.0805
_diffrn_reflns_limit_h_max 40
_diffrn_reflns_limit_h_min -40
_diffrn_reflns_limit_k_max 45
_diffrn_reflns_limit_k_min -45
_diffrn_reflns_limit_l_max 62
_diffrn_reflns_limit_l_min -62
_diffrn_reflns_number 599151
_diffrn_reflns_theta_full 24.42
_diffrn_reflns_theta_max 27.57
_diffrn_reflns_theta_min 2.56
_diffrn_standards_number 0
_exptl_absorpt_coefficient_mu 1.837
_exptl_absorpt_correction_T_max 0.84914
_exptl_absorpt_correction_T_min 0.77292
_exptl_absorpt_correction_type multi-scan
_exptl_crystal_colour 'dark blue'
_exptl_crystal_density_diffrn 1.809
_exptl_crystal_description plate
_exptl_crystal_F_000 25069
_exptl_crystal_size_max 0.20
_exptl_crystal_size_mid 0.10
_exptl_crystal_size_min 0.02
_refine_diff_density_max 5.633
_refine_diff_density_min -3.529
_refine_diff_density_rms 0.295
_refine_ls_extinction_method none
_refine_ls_goodness_of_fit_ref 1.011
_refine_ls_hydrogen_treatment undef
_refine_ls_matrix_type full
_refine_ls_number_parameters 4029
_refine_ls_number_reflns 219377
_refine_ls_number_restraints 37
_refine_ls_restrained_S_all 1.012
_refine_ls_R_factor_all 0.1693
_refine_ls_R_factor_gt 0.1209
_refine_ls_shift/su_max 0.001
_refine_ls_shift/su_mean 0.000
_refine_ls_structure_factor_coef Fsqd
_refine_ls_weighting_details 'calc w=1/[\s^2^(Fo^2^)+(0.1862P)^2^+1526.1162P] where P=(Fo^2^+2Fc^2^)/3'
_refine_ls_weighting_scheme calc
_refine_ls_wR_factor_gt 0.3592
_refine_ls_wR_factor_ref 0.4008
_reflns_number_gt 130578
_reflns_number_total 219377
_reflns_threshold_expression >2\s(I)
_cod_data_source_file ja800784a-file020.cif
_cod_data_source_block crystal_8
_cod_original_cell_volume 47542(1)
_cod_original_formula_sum 'H978.50 Mo151 N26.25 O628.75'
_cod_database_code 4108165

loop_
_symmetry_equiv_pos_as_xyz
'x, y, z'
'-x, -y, -z'

loop_
_atom_site_label
_atom_site_type_symbol
_atom_site_fract_x
_atom_site_fract_y
_atom_site_fract_z
_atom_site_U_iso_or_equiv
_atom_site_adp_type
_atom_site_occupancy
_atom_site_symmetry_multiplicity
_atom_site_calc_flag
_atom_site_refinement_flags
_atom_site_disorder_assembly
_atom_site_disorder_group
Mo1A Mo 0.27732(6) 0.31973(5) 0.21359(5) 0.0648(5) Uani 1 1 d . . .
Mo1B Mo 0.14912(5) 0.65366(5) 0.29945(3) 0.0501(3) Uani 1 1 d . . .
Mo1C Mo 0.32474(7) 0.90847(6) 0.50194(3) 0.0630(4) Uani 1 1 d . C .
Mo1D Mo 0.68204(7) 0.88570(6) 0.66626(4) 0.0644(5) Uani 1 1 d . . .
Mo1E Mo 0.94243(7) 0.60767(6) 0.67128(4) 0.0676(5) Uani 1 1 d . . .
Mo1F Mo 0.91876(8) 0.28329(6) 0.51357(4) 0.0701(5) Uani 1 1 d . . .
Mo1G Mo 0.62185(6) 0.15891(5) 0.31085(3) 0.0513(4) Uani 1 1 d . . .
Mo2A Mo 0.24855(6) 0.22442(5) 0.20689(4) 0.0569(4) Uani 1 1 d . . .
Mo2B Mo 0.05860(5) 0.59499(5) 0.27807(3) 0.0474(3) Uani 1 1 d . . .
Mo2C Mo 0.21700(7) 0.91248(6) 0.50099(3) 0.0596(4) Uani 1 1 d . C .
Mo2D Mo 0.61452(6) 0.93196(5) 0.70551(4) 0.0551(4) Uani 1 1 d . . .
Mo2E Mo 0.94533(6) 0.64590(5) 0.73743(4) 0.0587(4) Uani 1 1 d . . .
Mo2F Mo 0.96274(6) 0.26371(6) 0.57635(3) 0.0582(4) Uani 1 1 d D . .
Mo2G Mo 0.65426(6) 0.07908(5) 0.33806(3) 0.0523(4) Uani 1 1 d . . .
Mo3A Mo 0.36678(7) 0.27448(5) 0.23202(5) 0.0711(5) Uani 1 1 d . . .
Mo3B Mo 0.17861(5) 0.56626(5) 0.27572(3) 0.0517(4) Uani 1 1 d . . .
Mo3C Mo 0.27595(7) 0.85097(7) 0.44575(4) 0.0726(5) Uani 1 1 d . C .
Mo3D1 Mo 0.58684(14) 0.89471(13) 0.62470(6) 0.0540(7) Uiso 0.705(10) 1 d PD A 13
Mo3D2 Mo 0.5992(3) 0.9067(3) 0.62649(14) 0.054 Uiso 0.295(10) 1 d P A 14
Mo3E Mo 0.88010(10) 0.68321(8) 0.67165(5) 0.0935(8) Uani 1 1 d . . .
Mo3F Mo 0.93229(9) 0.36656(6) 0.55593(4) 0.0751(6) Uani 1 1 d . . .
Mo3G Mo 0.70476(8) 0.18585(6) 0.36215(4) 0.0680(5) Uani 1 1 d . . .
Mo4A1 Mo 0.36278(12) 0.38626(10) 0.23625(12) 0.0672(10) Uiso 0.616(8) 1 d PD B 15
Mo4A2 Mo 0.36097(19) 0.38574(16) 0.22207(18) 0.067 Uiso 0.384(8) 1 d P B 16
Mo4B Mo 0.25905(6) 0.65446(6) 0.30905(4) 0.0646(5) Uani 1 1 d . . .
Mo4C1 Mo 0.40047(15) 0.8646(3) 0.46733(9) 0.0584(10) Uiso 0.570(19) 1 d PD C 17
Mo4C2 Mo 0.40439(19) 0.8765(3) 0.46519(12) 0.058 Uiso 0.430(19) 1 d P C 18
Mo4D1 Mo 0.6806(2) 0.8367(2) 0.60024(10) 0.0645(12) Uiso 0.503(12) 1 d PD A 19
Mo4D2 Mo 0.6932(2) 0.8487(2) 0.60303(10) 0.064 Uiso 0.497(12) 1 d P A 20
Mo4E1 Mo 0.89299(18) 0.61335(14) 0.60436(9) 0.0834(13) Uiso 0.623(7) 1 d PD D 21
Mo4E2 Mo 0.9156(3) 0.6260(2) 0.60704(15) 0.083 Uiso 0.377(7) 1 d PD D 22
Mo4F Mo 0.88333(14) 0.35637(9) 0.47788(6) 0.1201(11) Uani 1 1 d D . .
Mo4G Mo 0.63786(8) 0.25654(5) 0.32187(4) 0.0727(5) Uani 1 1 d . . .
Mo5A Mo 0.24016(7) 0.40698(5) 0.22780(5) 0.0703(5) Uani 1 1 d . . .
Mo5B Mo 0.19097(6) 0.72386(6) 0.35025(4) 0.0595(4) Uani 1 1 d . . .
Mo5C Mo 0.41793(7) 0.91116(7) 0.54514(4) 0.0737(5) Uani 1 1 d . C .
Mo5D Mo 0.75465(8) 0.81796(7) 0.66930(5) 0.0797(6) Uani 1 1 d . . .
Mo5E Mo 0.94385(10) 0.52291(8) 0.63180(4) 0.0895(8) Uani 1 1 d . . .
Mo5F Mo 0.84620(10) 0.24622(8) 0.45886(5) 0.0913(7) Uani 1 1 d . . .
Mo5G Mo 0.53024(6) 0.19714(4) 0.28619(3) 0.0530(4) Uani 1 1 d . . .
Mo6A Mo 0.16838(6) 0.30782(5) 0.20509(4) 0.0572(4) Uani 1 1 d . . .
Mo6B Mo 0.06630(6) 0.69517(5) 0.32645(3) 0.0517(4) Uani 1 1 d . . .
Mo6C Mo 0.30805(7) 0.95168(5) 0.56410(4) 0.0593(4) Uani 1 1 d . C .
Mo6D Mo 0.72083(6) 0.88235(5) 0.73332(4) 0.0587(4) Uani 1 1 d . . .
Mo6E Mo 0.98435(6) 0.54371(5) 0.71223(4) 0.0551(4) Uani 1 1 d . . .
Mo6F Mo 0.90954(6) 0.18705(6) 0.51404(3) 0.0603(4) Uani 1 1 d . . .
Mo6G Mo 0.54557(6) 0.08638(4) 0.28813(3) 0.0471(3) Uani 1 1 d . . .
Mo7A Mo 0.46872(10) 0.34923(7) 0.24696(8) 0.1103(10) Uani 1 1 d . . .
Mo7B Mo 0.30128(7) 0.58185(6) 0.25805(5) 0.0710(5) Uani 1 1 d . B .
Mo7C1 Mo 0.36310(12) 0.81061(11) 0.40058(8) 0.0719(10) Uiso 0.627(5) 1 d PD C 23
Mo7C2 Mo 0.3587(2) 0.83304(19) 0.39178(13) 0.072 Uiso 0.373(5) 1 d PD C 24
Mo7D Mo 0.61503(10) 0.88603(12) 0.54705(6) 0.1157(11) Uani 1 1 d . A .
Mo7E1 Mo 0.8682(2) 0.72032(19) 0.59755(12) 0.0683(17) Uiso 0.384(6) 1 d PD A 25
Mo7E2 Mo 0.8480(2) 0.70565(19) 0.59421(13) 0.068 Uiso 0.366(6) 1 d PD A 26
Mo7F1 Mo 0.9370(2) 0.45407(15) 0.50879(11) 0.0770(16) Uiso 0.455(7) 1 d PD D 27
Mo7F2 Mo 0.9113(3) 0.4527(2) 0.50859(18) 0.077 Uiso 0.295(7) 1 d PD D 28
Mo7G Mo 0.75225(17) 0.29240(13) 0.35066(9) 0.0791(13) Uani 0.50 1 d P D .
Mo8A1 Mo 0.33703(14) 0.48636(13) 0.24693(16) 0.0736(13) Uiso 0.552(9) 1 d PD B 29
Mo8A2 Mo 0.33588(18) 0.48713(15) 0.23326(18) 0.074 Uiso 0.448(9) 1 d PD B 30
Mo8B Mo 0.31345(8) 0.75327(8) 0.33829(5) 0.0857(7) Uani 1 1 d . C .
Mo8C1 Mo 0.51643(15) 0.9012(2) 0.50025(9) 0.0766(13) Uiso 0.579(10) 1 d PD A 31
Mo8C2 Mo 0.5141(2) 0.8835(3) 0.50174(13) 0.077 Uiso 0.421(10) 1 d PD A 32
Mo8D1 Mo 0.7950(2) 0.79818(18) 0.59573(11) 0.0606(14) Uiso 0.403(6) 1 d PD A 33
Mo8D2 Mo 0.7785(2) 0.7834(2) 0.59207(12) 0.061 Uiso 0.347(6) 1 d PD A 34
Mo8E1 Mo 0.9118(3) 0.53858(19) 0.55254(13) 0.0728(18) Uiso 0.394(9) 1 d PD D 35
Mo8E2 Mo 0.9324(3) 0.5449(2) 0.55368(14) 0.073 Uiso 0.356(9) 1 d PD D 36
Mo8F1 Mo 0.8463(2) 0.32132(17) 0.40302(12) 0.0510(15) Uiso 0.302(5) 1 d PD D 37
Mo8F2 Mo 0.8281(3) 0.3307(2) 0.40918(19) 0.051 Uiso 0.198(5) 1 d PD D 38
Mo8G Mo 0.56557(8) 0.30496(6) 0.27117(6) 0.0831(6) Uani 1 1 d . . .
Mo9A Mo 0.22674(8) 0.28256(7) 0.26928(5) 0.0796(6) Uani 1 1 d D . .
Mo9B Mo 0.09929(6) 0.60455(6) 0.35157(4) 0.0629(4) Uani 1 1 d . . .
Mo9C Mo 0.27071(7) 0.84992(6) 0.54685(4) 0.0679(5) Uani 1 1 d D C .
Mo9D Mo 0.61814(7) 0.82751(5) 0.70712(4) 0.0616(4) Uani 1 1 d . . .
Mo9E Mo 0.86950(7) 0.56169(6) 0.71333(4) 0.0653(5) Uani 1 1 d . . .
Mo9F Mo 0.84554(7) 0.24480(6) 0.55904(4) 0.0645(5) Uani 1 1 d D . .
Mo9G Mo 0.55886(7) 0.12135(5) 0.36216(4) 0.0616(4) Uani 1 1 d . . .
Mo10A Mo 0.19095(6) 0.18526(5) 0.25816(4) 0.0622(4) Uani 1 1 d . . .
Mo10B Mo 0.00345(6) 0.55112(5) 0.32783(4) 0.0540(4) Uani 1 1 d . . .
Mo10C Mo 0.16214(7) 0.86228(6) 0.54816(4) 0.0645(5) Uani 1 1 d . . .
Mo10D Mo 0.55457(6) 0.87905(4) 0.74841(3) 0.0491(3) Uani 1 1 d . . .
Mo10E Mo 0.88159(6) 0.59837(5) 0.78204(4) 0.0535(4) Uani 1 1 d . . .
Mo10F Mo 0.89543(6) 0.22044(5) 0.62066(3) 0.0541(4) Uani 1 1 d . . .
Mo10G Mo 0.59084(6) 0.03674(5) 0.38488(3) 0.0538(4) Uani 1 1 d . . .
Mo11A Mo 0.11486(6) 0.26461(5) 0.25658(4) 0.0636(4) Uani 1 1 d . . .
Mo11B Mo 0.01030(6) 0.64652(6) 0.37407(4) 0.0577(4) Uani 1 1 d . . .
Mo11C Mo 0.24867(6) 0.89915(6) 0.60812(3) 0.0606(4) Uani 1 1 d . . .
Mo11D Mo 0.65625(6) 0.83333(5) 0.77639(4) 0.0535(4) Uani 1 1 d . . .
Mo11E Mo 0.91752(6) 0.50035(5) 0.75637(3) 0.0498(3) Uani 1 1 d . . .
Mo11F Mo 0.84528(6) 0.14601(5) 0.56131(3) 0.0564(4) Uani 1 1 d . . .
Mo11G Mo 0.48645(6) 0.04401(5) 0.33681(4) 0.0532(4) Uani 1 1 d . . .
O1A O 0.2774(5) 0.3166(5) 0.1765(3) 0.073(4) Uiso 1 1 d . B .
O1B O 0.1401(4) 0.6777(4) 0.2697(3) 0.055(3) Uiso 1 1 d . . .
O1C O 0.3266(5) 0.9543(5) 0.4890(3) 0.074(4) Uiso 1 1 d . . .
O1D O 0.7147(5) 0.9291(5) 0.6656(3) 0.074(4) Uiso 1 1 d . A .
O1E O 0.9957(6) 0.6297(5) 0.6700(4) 0.078(4) Uiso 1 1 d . D .
O1F O 0.9707(6) 0.2805(5) 0.5011(4) 0.078(4) Uiso 1 1 d . . .
O1G O 0.6475(4) 0.1484(4) 0.2813(3) 0.057(3) Uiso 1 1 d . . .
O2A O 0.2376(5) 0.2220(5) 0.1706(3) 0.071(4) Uiso 1 1 d . B .
O2B O 0.0438(4) 0.6252(3) 0.2522(3) 0.050(3) Uiso 1 1 d . . .
O2C O 0.2200(5) 0.9610(4) 0.4942(3) 0.068(4) Uiso 1 1 d . . .
O2D O 0.6501(5) 0.9729(5) 0.7116(3) 0.071(4) Uiso 1 1 d . A .
O2E O 0.9993(5) 0.6603(4) 0.7387(3) 0.068(4) Uiso 1 1 d . D .
O2F O 1.0087(4) 0.2508(4) 0.5630(3) 0.069(4) Uiso 1 1 d D . .
O2G O 0.6728(4) 0.0619(4) 0.3069(3) 0.056(3) Uiso 1 1 d . . .
O3A O 0.3731(6) 0.2682(6) 0.1836(4) 0.091(5) Uiso 1 1 d . B .
O3B O 0.1746(4) 0.5915(4) 0.2310(3) 0.054(3) Uiso 1 1 d . . .
O3C O 0.2812(6) 0.9126(5) 0.4260(4) 0.086(5) Uiso 1 1 d . . .
O3D O 0.6278(6) 0.9580(6) 0.6184(4) 0.095(5) Uiso 1 1 d . . .
O3E O 0.9470(7) 0.7185(6) 0.6670(5) 0.106(6) Uiso 1 1 d . D .
O3F O 1.0013(7) 0.3705(6) 0.5387(4) 0.101(6) Uiso 1 1 d . . .
O3G O 0.7480(6) 0.1768(6) 0.3247(4) 0.091(5) Uiso 1 1 d . . .
O4A O 0.3662(7) 0.3864(7) 0.1861(5) 0.111(6) Uiso 1 1 d . . .
O4B O 0.2515(6) 0.6891(5) 0.2666(4) 0.079(4) Uiso 1 1 d . . .
O4C O 0.4027(9) 0.9292(8) 0.4506(6) 0.133(8) Uiso 1 1 d . . .
O4D O 0.7327(9) 0.9008(8) 0.5984(6) 0.131(8) Uiso 1 1 d . . .
O4E O 0.9680(6) 0.6430(12) 0.6050(9) 0.223(17) Uiso 1 1 d D . .
O4F O 0.9571(15) 0.3530(13) 0.4613(9) 0.219(16) Uiso 1 1 d . . .
O4G O 0.6737(6) 0.2486(5) 0.2801(4) 0.078(4) Uiso 1 1 d . . .
O5A O 0.2394(6) 0.4093(5) 0.1783(4) 0.084(5) Uiso 1 1 d . B .
O5B O 0.1879(6) 0.7635(5) 0.3132(4) 0.080(4) Uiso 1 1 d . . .
O5C O 0.4321(6) 0.9715(5) 0.5266(4) 0.083(4) Uiso 1 1 d . . .
O5D O 0.8064(7) 0.8703(7) 0.6657(5) 0.111(6) Uiso 1 1 d . A .
O5E O 1.0118(6) 0.5492(6) 0.6242(4) 0.092(5) Uiso 1 1 d . D .
O5F O 0.9114(10) 0.2416(9) 0.4349(6) 0.144(9) Uiso 1 1 d . . .
O5G O 0.5622(4) 0.1915(4) 0.2425(3) 0.052(3) Uiso 1 1 d . . .
O6A O 0.1669(5) 0.2960(4) 0.1699(3) 0.069(4) Uiso 1 1 d . B .
O6B O 0.0497(4) 0.7135(4) 0.2950(3) 0.059(3) Uiso 1 1 d . . .
O6C O 0.3016(5) 0.9965(5) 0.5506(3) 0.073(4) Uiso 1 1 d . . .
O6D O 0.7447(5) 0.9288(4) 0.7348(3) 0.070(4) Uiso 1 1 d . A .
O6E O 1.0339(5) 0.5702(4) 0.7178(3) 0.063(3) Uiso 1 1 d . D .
O6F O 0.9638(5) 0.1837(5) 0.5078(3) 0.073(4) Uiso 1 1 d . . .
O6G O 0.5779(4) 0.0692(4) 0.2634(3) 0.052(3) Uiso 1 1 d . . .
O7A O 0.4815(8) 0.3440(7) 0.2018(5) 0.119(7) Uiso 1 1 d . B .
O7B O 0.2809(6) 0.6031(5) 0.2297(4) 0.079(4) Uiso 1 1 d . . .
O7C O 0.3641(15) 0.8744(7) 0.3761(9) 0.227(17) Uiso 1 1 d D . .
O7D O 0.6410(9) 0.9346(8) 0.5553(6) 0.132(8) Uiso 1 1 d . . .
O7E O 0.9185(8) 0.7430(13) 0.6046(11) 0.192(18) Uiso 0.75 1 d PD . .
O7F O 0.9904(5) 0.4501(10) 0.5056(8) 0.133(11) Uiso 0.75 1 d PD . .
O7G O 0.7749(13) 0.2748(11) 0.3214(8) 0.091(10) Uiso 0.50 1 d P . .
O8A O 0.3377(9) 0.4965(8) 0.1960(6) 0.130(8) Uiso 1 1 d . . .
O8B O 0.2912(6) 0.7778(5) 0.3102(4) 0.088(5) Uiso 1 1 d . . .
O8C O 0.5116(8) 0.9484(4) 0.4971(5) 0.126(8) Uiso 1 1 d D . .
O8D O 0.8307(11) 0.8378(8) 0.5993(9) 0.165(15) Uiso 0.75 1 d PD . .
O8E O 0.9831(8) 0.5672(13) 0.5564(11) 0.191(18) Uiso 0.75 1 d PD . .
O8F O 0.8943(9) 0.3077(14) 0.3932(10) 0.125(15) Uiso 0.50 1 d PD . .
O8G O 0.5900(7) 0.2852(6) 0.2435(4) 0.096(5) Uiso 1 1 d . B .
O9A O 0.2247(4) 0.2784(3) 0.2169(3) 0.049(3) Uiso 1 1 d . B .
O9B O 0.0825(4) 0.6407(4) 0.3086(3) 0.051(3) Uiso 1 1 d . . .
O9C O 0.2750(4) 0.9165(4) 0.5300(3) 0.059(3) Uiso 1 1 d . . .
O9D O 0.6638(5) 0.8931(4) 0.7083(3) 0.061(3) Uiso 1 1 d . A .
O9E O 0.9486(4) 0.5934(4) 0.7143(3) 0.053(3) Uiso 1 1 d . D .
O9F O 0.9202(5) 0.2374(4) 0.5414(3) 0.062(3) Uiso 1 1 d . . .
O9G O 0.5975(4) 0.1013(3) 0.3195(3) 0.049(3) Uiso 1 1 d . . .
O10A O 0.2989(5) 0.2662(4) 0.2153(3) 0.060(3) Uiso 1 1 d . B .
O10B O 0.1255(4) 0.6011(3) 0.2794(3) 0.049(3) Uiso 1 1 d . . .
O10C O 0.2661(5) 0.8905(4) 0.4803(3) 0.063(3) Uiso 1 1 d . . .
O10D O 0.6248(4) 0.9122(4) 0.6658(3) 0.058(3) Uiso 1 1 d . A .
O10E O 0.9237(5) 0.6520(4) 0.6963(3) 0.061(3) Uiso 1 1 d . D .
O10F O 0.9442(5) 0.3060(4) 0.5522(3) 0.063(3) Uiso 1 1 d . . .
O10G O 0.6669(4) 0.1378(4) 0.3384(3) 0.055(3) Uiso 1 1 d . . .
O11A O 0.3427(5) 0.3270(5) 0.2225(3) 0.072(4) Uiso 1 1 d . B .
O11B O 0.2004(4) 0.6246(4) 0.2896(3) 0.052(3) Uiso 1 1 d . . .
O11C O 0.3352(5) 0.8766(4) 0.4665(3) 0.066(3) Uiso 1 1 d . . .
O11D O 0.6538(5) 0.8804(5) 0.6269(3) 0.071(4) Uiso 1 1 d . A .
O11E O 0.9074(6) 0.6426(5) 0.6471(4) 0.080(4) Uiso 1 1 d . D .
O11F O 0.9164(6) 0.3405(5) 0.5147(4) 0.082(4) Uiso 1 1 d . . .
O11G O 0.6629(5) 0.2044(4) 0.3290(3) 0.061(3) Uiso 1 1 d . . .
O12A O 0.2955(5) 0.3773(5) 0.2207(3) 0.076(4) Uiso 1 1 d . B .
O12B O 0.2044(4) 0.6838(4) 0.3175(3) 0.058(3) Uiso 1 1 d . . .
O12C O 0.3889(5) 0.8988(4) 0.5039(3) 0.069(4) Uiso 1 1 d . . .
O12D O 0.7163(6) 0.8496(5) 0.6428(4) 0.088(5) Uiso 1 1 d . A .
O12E O 0.9315(6) 0.5811(5) 0.6321(4) 0.081(4) Uiso 1 1 d . D .
O12F O 0.8850(6) 0.2962(6) 0.4788(4) 0.091(5) Uiso 1 1 d . . .
O12G O 0.5966(4) 0.2093(4) 0.3012(3) 0.055(3) Uiso 1 1 d . . .
O13A O 0.2218(4) 0.3475(4) 0.2138(3) 0.054(3) Uiso 1 1 d . B .
O13B O 0.1331(4) 0.6973(3) 0.3265(3) 0.050(3) Uiso 1 1 d . . .
O13C O 0.3536(5) 0.9281(4) 0.5408(3) 0.062(3) Uiso 1 1 d . . .
O13D O 0.7267(5) 0.8620(4) 0.6932(3) 0.065(3) Uiso 1 1 d . A .
O13E O 0.9635(5) 0.5540(4) 0.6719(3) 0.060(3) Uiso 1 1 d . D .
O13F O 0.8909(5) 0.2326(4) 0.4919(3) 0.064(3) Uiso 1 1 d . . .
O13G O 0.5611(4) 0.1448(4) 0.2903(3) 0.052(3) Uiso 1 1 d . . .
O14A O 0.1977(4) 0.1946(4) 0.2180(3) 0.060(3) Uiso 1 1 d . B .
O14B O 0.0049(4) 0.5844(4) 0.2960(3) 0.055(3) Uiso 1 1 d . . .
O14C O 0.1791(5) 0.9110(4) 0.5308(3) 0.064(3) Uiso 1 1 d . . .
O14D O 0.5967(4) 0.9236(4) 0.7424(3) 0.053(3) Uiso 1 1 d . A .
O14E O 0.9392(4) 0.6209(4) 0.7713(3) 0.055(3) Uiso 1 1 d . D .
O14F O 0.9487(5) 0.2226(4) 0.5993(3) 0.061(3) Uiso 1 1 d . . .
O14G O 0.6207(4) 0.0352(4) 0.3500(3) 0.056(3) Uiso 1 1 d . . .
O15A O 0.2878(4) 0.1882(4) 0.2114(3) 0.059(3) Uiso 1 1 d . . .
O15B O 0.0587(4) 0.5464(3) 0.2577(3) 0.049(3) Uiso 1 1 d . . .
O15C O 0.1764(5) 0.8895(4) 0.4717(3) 0.063(3) Uiso 1 1 d . . .
O15D O 0.5626(4) 0.9505(4) 0.6904(3) 0.056(3) Uiso 1 1 d . . .
O15E O 0.9209(4) 0.6921(4) 0.7469(3) 0.057(3) Uiso 1 1 d . . .
O15F O 0.9834(5) 0.3027(4) 0.6051(3) 0.061(3) Uiso 1 1 d . . .
O15G O 0.7045(4) 0.0801(4) 0.3641(3) 0.059(3) Uiso 1 1 d . . .
O16A O 0.3724(4) 0.2216(4) 0.2258(3) 0.059(3) Uiso 1 1 d . . .
O16B O 0.1419(4) 0.5283(4) 0.2525(3) 0.054(3) Uiso 1 1 d . . .
O16C O 0.2179(4) 0.8502(4) 0.4318(3) 0.058(3) Uiso 1 1 d . . .
O16D O 0.5483(5) 0.9318(4) 0.6341(3) 0.065(3) Uiso 1 1 d . . .
O16E O 0.8810(5) 0.7218(4) 0.7013(3) 0.068(4) Uiso 1 1 d . . .
O16F O 0.9681(5) 0.3752(4) 0.5900(3) 0.066(3) Uiso 1 1 d . . .
O16G O 0.7436(5) 0.1531(4) 0.3777(3) 0.061(3) Uiso 1 1 d . . .
O17A O 0.4214(7) 0.2975(6) 0.2335(4) 0.098(5) Uiso 1 1 d . B .
O17B O 0.2333(4) 0.5594(4) 0.2681(3) 0.057(3) Uiso 1 1 d . . .
O17C O 0.3041(6) 0.8351(5) 0.4169(4) 0.085(5) Uiso 1 1 d . . .
O17D O 0.5854(6) 0.8898(5) 0.5880(4) 0.085(5) Uiso 1 1 d . . .
O17E O 0.8612(8) 0.7037(7) 0.6407(5) 0.120(7) Uiso 1 1 d . A .
O17F O 0.9333(6) 0.4132(6) 0.5426(4) 0.092(5) Uiso 1 1 d . . .
O17G O 0.7335(6) 0.2338(5) 0.3670(4) 0.083(4) Uiso 1 1 d . . .
O18A O 0.4182(8) 0.3779(7) 0.2316(5) 0.113(7) Uiso 1 1 d . B .
O18B O 0.2910(6) 0.6256(5) 0.2866(4) 0.080(4) Uiso 1 1 d . . .
O18C O 0.3948(6) 0.8536(6) 0.4294(4) 0.095(5) Uiso 1 1 d . . .
O18D O 0.6571(8) 0.8585(8) 0.5682(5) 0.128(8) Uiso 1 1 d . . .
O18E O 0.8825(16) 0.6644(14) 0.5948(10) 0.234(18) Uiso 1 1 d . . .
O18F O 0.9126(9) 0.4067(8) 0.4838(6) 0.132(8) Uiso 1 1 d . . .
O18G O 0.6891(6) 0.2843(6) 0.3345(4) 0.091(5) Uiso 1 1 d . . .
O19A O 0.3615(7) 0.4376(6) 0.2288(4) 0.100(6) Uiso 1 1 d . . .
O19B O 0.2955(6) 0.6975(5) 0.3196(4) 0.084(5) Uiso 1 1 d . . .
O19C O 0.4606(7) 0.8833(6) 0.4743(4) 0.099(6) Uiso 1 1 d . . .
O19D O 0.7364(7) 0.8233(6) 0.5910(5) 0.104(6) Uiso 1 1 d . . .
O19E O 0.8926(11) 0.5787(10) 0.5772(7) 0.173(12) Uiso 1 1 d . . .
O19F O 0.8694(10) 0.3521(9) 0.4392(6) 0.150(10) Uiso 1 1 d . . .
O19G O 0.6062(6) 0.2894(5) 0.3017(4) 0.087(5) Uiso 1 1 d . B .
O20A O 0.2727(6) 0.4530(5) 0.2268(4) 0.087(5) Uiso 1 1 d . B .
O20B O 0.2472(5) 0.7420(4) 0.3542(3) 0.060(3) Uiso 1 1 d . . .
O20C O 0.4690(6) 0.9025(5) 0.5331(4) 0.078(4) Uiso 1 1 d . . .
O20D O 0.7776(6) 0.7974(6) 0.6388(4) 0.091(5) Uiso 1 1 d . A .
O20E O 0.9335(8) 0.5183(7) 0.5941(5) 0.114(7) Uiso 1 1 d . D .
O20F O 0.8292(7) 0.2721(7) 0.4313(5) 0.108(6) Uiso 1 1 d . . .
O20G O 0.5307(5) 0.2476(4) 0.2787(3) 0.064(3) Uiso 1 1 d . B .
O21A O 0.1833(4) 0.4182(4) 0.2209(3) 0.058(3) Uiso 1 1 d . . .
O21B O 0.1606(4) 0.7637(4) 0.3656(3) 0.059(3) Uiso 1 1 d . . .
O21C O 0.4311(4) 0.9410(4) 0.5794(3) 0.058(3) Uiso 1 1 d . . .
O21D O 0.7951(5) 0.8117(5) 0.7002(3) 0.076(4) Uiso 1 1 d . . .
O21E O 0.9757(5) 0.4815(4) 0.6419(3) 0.061(3) Uiso 1 1 d . . .
O21F O 0.8394(5) 0.1942(4) 0.4441(3) 0.070(4) Uiso 1 1 d . . .
O21G O 0.4848(4) 0.1699(4) 0.2621(3) 0.053(3) Uiso 1 1 d . . .
O22A O 0.1344(4) 0.3488(4) 0.2079(3) 0.052(3) Uiso 1 1 d . . .
O22B O 0.0745(4) 0.7401(4) 0.3521(3) 0.056(3) Uiso 1 1 d . . .
O22C O 0.3525(5) 0.9649(4) 0.5936(3) 0.061(3) Uiso 1 1 d . . .
O22D O 0.7675(4) 0.8529(4) 0.7447(3) 0.055(3) Uiso 1 1 d . . .
O22E O 0.9973(4) 0.4943(4) 0.6982(3) 0.055(3) Uiso 1 1 d . . .
O22F O 0.8794(5) 0.1542(4) 0.4844(3) 0.065(3) Uiso 1 1 d . . .
O22G O 0.4932(4) 0.0931(3) 0.2668(3) 0.049(3) Uiso 1 1 d . . .
O23A O 0.1284(5) 0.2679(4) 0.2170(3) 0.063(3) Uiso 1 1 d . B .
O23B O 0.0128(4) 0.6721(4) 0.3389(3) 0.059(3) Uiso 1 1 d . . .
O23C O 0.2600(5) 0.9449(4) 0.5865(3) 0.060(3) Uiso 1 1 d . . .
O23D O 0.6913(4) 0.8808(4) 0.7668(3) 0.060(3) Uiso 1 1 d . A .
O23E O 0.9716(4) 0.5301(4) 0.7486(3) 0.055(3) Uiso 1 1 d . D .
O23F O 0.9020(5) 0.1553(4) 0.5443(3) 0.060(3) Uiso 1 1 d . . .
O23G O 0.5253(4) 0.0407(3) 0.3056(3) 0.050(3) Uiso 1 1 d . . .
O24A O 0.5092(6) 0.3113(5) 0.2528(4) 0.087(5) Uiso 1 1 d . B .
O24B O 0.3012(6) 0.5292(5) 0.2430(4) 0.084(5) Uiso 1 1 d . . .
O24C O 0.3197(6) 0.7948(5) 0.3681(4) 0.085(5) Uiso 1 1 d . . .
O24D O 0.5588(7) 0.8994(6) 0.5326(4) 0.099(6) Uiso 1 1 d . . .
O24E O 0.8238(11) 0.7521(10) 0.6068(7) 0.121(10) Uiso 0.75 1 d P . .
O24F O 0.9368(11) 0.4911(10) 0.5410(7) 0.123(10) Uiso 0.75 1 d P . .
O24G O 0.8009(10) 0.2909(9) 0.3802(7) 0.070(7) Uiso 0.50 1 d P . .
O25A O 0.5084(9) 0.3908(8) 0.2501(6) 0.128(8) Uiso 1 1 d . B .
O25B O 0.3586(7) 0.5963(6) 0.2603(4) 0.099(6) Uiso 1 1 d . . .
O25C O 0.4122(13) 0.8007(11) 0.3851(8) 0.194(14) Uiso 1 1 d . . .
O25D O 0.6364(10) 0.8712(9) 0.5152(6) 0.149(10) Uiso 1 1 d . . .
O25E O 0.8568(14) 0.7134(12) 0.5596(9) 0.157(14) Uiso 0.75 1 d PD . .
O25F O 0.9016(14) 0.4841(12) 0.4839(9) 0.154(13) Uiso 0.75 1 d PD . .
O25G O 0.7545(13) 0.3431(11) 0.3468(8) 0.094(10) Uiso 0.50 1 d P . .
O26A O 0.3905(9) 0.5127(8) 0.2459(6) 0.132(8) Uiso 1 1 d . . .
O26B O 0.3715(8) 0.7496(7) 0.3319(5) 0.116(7) Uiso 1 1 d . . .
O26C O 0.5494(9) 0.8854(8) 0.4715(6) 0.139(9) Uiso 1 1 d . . .
O26D O 0.7922(11) 0.7822(11) 0.5586(3) 0.133(11) Uiso 0.75 1 d PD . .
O26E O 0.9053(12) 0.5597(11) 0.5189(8) 0.139(12) Uiso 0.75 1 d P . .
O26F O 0.8386(16) 0.3682(9) 0.3895(9) 0.118(14) Uiso 0.50 1 d PD . .
O26G O 0.5849(8) 0.3541(7) 0.2755(5) 0.116(7) Uiso 1 1 d . B .
O27A O 0.2724(5) 0.3170(4) 0.2588(3) 0.066(3) Uiso 1 1 d . B .
O27B O 0.1514(4) 0.6203(4) 0.3385(3) 0.054(3) Uiso 1 1 d . . .
O27C O 0.3138(5) 0.8520(4) 0.5221(3) 0.062(3) Uiso 1 1 d . . .
O27D O 0.6374(4) 0.8314(4) 0.6725(3) 0.060(3) Uiso 1 1 d . A .
O27E O 0.8768(5) 0.5778(4) 0.6777(3) 0.063(3) Uiso 1 1 d . D .
O27F O 0.8536(5) 0.2806(5) 0.5333(3) 0.071(4) Uiso 1 1 d . . .
O27G O 0.5839(4) 0.1659(4) 0.3499(3) 0.052(3) Uiso 1 1 d . . .
O28A O 0.2533(4) 0.2325(4) 0.2599(3) 0.060(3) Uiso 1 1 d . B .
O28B O 0.0789(4) 0.5646(4) 0.3213(3) 0.055(3) Uiso 1 1 d . . .
O28C O 0.2186(4) 0.8487(4) 0.5192(3) 0.059(3) Uiso 1 1 d . . .
O28D O 0.5739(4) 0.8668(4) 0.7023(3) 0.051(3) Uiso 1 1 d . A .
O28E O 0.8708(4) 0.6124(4) 0.7340(3) 0.051(3) Uiso 1 1 d . D .
O28F O 0.8868(4) 0.2700(4) 0.5892(3) 0.059(3) Uiso 1 1 d . . .
O28G O 0.6131(4) 0.1023(3) 0.3783(3) 0.050(3) Uiso 1 1 d . . .
O29A O 0.3543(6) 0.2779(5) 0.2671(4) 0.083(4) Uiso 1 1 d . B .
O29B O 0.1740(5) 0.5477(4) 0.3081(3) 0.068(4) Uiso 1 1 d . . .
O29C O 0.2727(6) 0.8097(5) 0.4661(4) 0.082(4) Uiso 1 1 d . . .
O29D O 0.5629(5) 0.8541(4) 0.6358(3) 0.079(4) Uiso 1 1 d D . .
O29E O 0.8322(6) 0.6535(6) 0.6784(4) 0.090(5) Uiso 1 1 d . D .
O29F O 0.8818(5) 0.3576(5) 0.5677(3) 0.075(4) Uiso 1 1 d . . .
O29G O 0.6665(5) 0.1879(4) 0.3876(3) 0.069(4) Uiso 1 1 d . . .
O30A O 0.3544(7) 0.3840(6) 0.2702(2) 0.108(6) Uiso 1 1 d D . .
O30B O 0.2611(6) 0.6311(6) 0.3392(4) 0.091(5) Uiso 1 1 d . . .
O30C O 0.3975(8) 0.8223(5) 0.4818(5) 0.122(7) Uiso 1 1 d D . .
O30D O 0.6497(9) 0.7975(6) 0.6079(6) 0.150(10) Uiso 1 1 d D . .
O30E O 0.8460(7) 0.5908(10) 0.6134(8) 0.196(14) Uiso 1 1 d D . .
O30F O 0.8329(7) 0.3531(13) 0.4893(9) 0.222(17) Uiso 1 1 d D . .
O30G O 0.6078(7) 0.2573(6) 0.3541(4) 0.100(6) Uiso 1 1 d . . .
O31A O 0.2397(6) 0.3978(5) 0.2641(4) 0.082(4) Uiso 1 1 d . B .
O31B O 0.1868(5) 0.6913(4) 0.3761(3) 0.064(3) Uiso 1 1 d . . .
O31C O 0.3996(5) 0.8660(5) 0.5575(3) 0.074(4) Uiso 1 1 d . . .
O31D O 0.7129(6) 0.7806(5) 0.6748(4) 0.083(4) Uiso 1 1 d . A .
O31E O 0.8913(6) 0.5066(5) 0.6423(4) 0.084(5) Uiso 1 1 d . D .
O31F O 0.8010(6) 0.2456(5) 0.4805(4) 0.089(5) Uiso 1 1 d . . .
O31G O 0.5078(5) 0.1959(4) 0.3182(3) 0.062(3) Uiso 1 1 d . . .
O32A O 0.1757(4) 0.3122(4) 0.2571(3) 0.059(3) Uiso 1 1 d . B .
O32B O 0.0854(4) 0.6570(4) 0.3669(3) 0.056(3) Uiso 1 1 d . . .
O32C O 0.3029(4) 0.8838(4) 0.5787(3) 0.057(3) Uiso 1 1 d . . .
O32D O 0.6725(4) 0.8213(4) 0.7296(3) 0.057(3) Uiso 1 1 d . A .
O32E O 0.9060(4) 0.5170(4) 0.7101(3) 0.056(3) Uiso 1 1 d . D .
O32F O 0.8369(5) 0.1972(4) 0.5314(3) 0.063(3) Uiso 1 1 d . . .
O32G O 0.5118(4) 0.1086(4) 0.3306(3) 0.054(3) Uiso 1 1 d . . .
O33A O 0.1692(4) 0.2386(4) 0.2638(3) 0.051(3) Uiso 1 1 d . B .
O33B O 0.0307(4) 0.5985(4) 0.3542(3) 0.058(3) Uiso 1 1 d . . .
O33C O 0.2205(5) 0.8693(4) 0.5724(3) 0.064(3) Uiso 1 1 d . . .
O33D O 0.6049(4) 0.8446(4) 0.7495(3) 0.052(3) Uiso 1 1 d . A .
O33E O 0.8871(4) 0.5507(4) 0.7566(3) 0.057(3) Uiso 1 1 d . D .
O33F O 0.8595(4) 0.1973(4) 0.5847(3) 0.058(3) Uiso 1 1 d . . .
O33G O 0.5408(4) 0.0614(4) 0.3640(3) 0.053(3) Uiso 1 1 d . . .
O34A O 0.1406(6) 0.1576(5) 0.2536(4) 0.079(4) Uiso 1 1 d . B .
O34B O -0.0503(5) 0.5527(4) 0.3341(3) 0.062(3) Uiso 1 1 d . . .
O34C O 0.1295(6) 0.8796(5) 0.5726(4) 0.082(4) Uiso 1 1 d . . .
O34D O 0.5514(4) 0.8871(4) 0.7841(3) 0.055(3) Uiso 1 1 d . A .
O34E O 0.8989(4) 0.5821(4) 0.8134(3) 0.060(3) Uiso 1 1 d . D .
O34F O 0.9004(5) 0.1774(4) 0.6364(3) 0.070(4) Uiso 1 1 d . . .
O34G O 0.5677(5) -0.0101(4) 0.3827(3) 0.060(3) Uiso 1 1 d . . .
O35A O 0.4443(10) 0.3464(9) 0.2813(6) 0.144(9) Uiso 1 1 d . B .
O35B O 0.3142(7) 0.5538(6) 0.3009(4) 0.097(5) Uiso 1 1 d . . .
O35C O 0.3583(11) 0.7755(7) 0.4228(6) 0.175(12) Uiso 1 1 d D . .
O35D O 0.5841(10) 0.8281(9) 0.5468(6) 0.146(9) Uiso 1 1 d . . .
O35E O 0.7981(7) 0.6829(12) 0.5953(10) 0.176(16) Uiso 0.75 1 d PD . .
O35F O 0.8607(7) 0.4470(12) 0.5190(8) 0.152(13) Uiso 0.75 1 d PD . .
O35G O 0.7094(12) 0.3087(11) 0.3885(8) 0.085(9) Uiso 0.50 1 d P . .
O36A O 0.3289(10) 0.4717(8) 0.2787(3) 0.146(9) Uiso 1 1 d D . .
O36B O 0.3283(7) 0.7155(6) 0.3747(5) 0.107(6) Uiso 1 1 d . . .
O36C O 0.5018(9) 0.8373(4) 0.5088(6) 0.142(9) Uiso 1 1 d D . .
O36D O 0.7422(9) 0.7452(7) 0.5951(7) 0.125(10) Uiso 0.75 1 d PD . .
O36E O 0.8586(16) 0.5235(14) 0.5590(10) 0.184(17) Uiso 0.75 1 d P . .
O36F O 0.7829(9) 0.3397(12) 0.4251(8) 0.100(11) Uiso 0.50 1 d PD . .
O36G O 0.5288(8) 0.3200(7) 0.3105(5) 0.119(7) Uiso 1 1 d . B .
O37A O 0.0783(5) 0.2251(5) 0.2528(3) 0.076(4) Uiso 1 1 d . B .
O37B O -0.0450(5) 0.6327(4) 0.3724(3) 0.066(3) Uiso 1 1 d . . .
O37C O 0.2024(5) 0.9112(5) 0.6226(3) 0.072(4) Uiso 1 1 d . . .
O37D O 0.6386(5) 0.8514(4) 0.8075(3) 0.061(3) Uiso 1 1 d . A .
O37E O 0.9268(4) 0.4986(4) 0.7930(3) 0.052(3) Uiso 1 1 d . D .
O37F O 0.8610(5) 0.1159(4) 0.5863(3) 0.067(4) Uiso 1 1 d . . .
O37G O 0.4808(4) -0.0037(4) 0.3441(3) 0.059(3) Uiso 1 1 d . . .
O38A O 0.2323(5) 0.2884(5) 0.30470(19) 0.076(4) Uiso 1 1 d D B .
O38B O 0.1144(5) 0.5817(5) 0.3808(3) 0.074(4) Uiso 1 1 d . . .
O38C O 0.2712(5) 0.8047(3) 0.5572(3) 0.069(4) Uiso 1 1 d D . .
O38D O 0.5870(5) 0.7834(5) 0.7043(3) 0.072(4) Uiso 1 1 d . A .
O38E O 0.8152(5) 0.5407(5) 0.7103(4) 0.076(4) Uiso 1 1 d . D .
O38F O 0.7956(3) 0.2508(5) 0.5697(3) 0.072(4) Uiso 1 1 d D . .
O38G O 0.5322(5) 0.1375(5) 0.3908(3) 0.074(4) Uiso 1 1 d . . .
Mo1H Mo 0.47603(5) -0.05065(4) -0.06497(3) 0.0380(3) Uani 1 1 d . . .
Mo1I Mo 0.34750(6) 0.28098(5) -0.13050(4) 0.0555(4) Uani 1 1 d . . .
Mo1J Mo -0.00863(5) 0.42534(4) -0.05485(3) 0.0412(3) Uani 1 1 d . . .
Mo1K Mo -0.30781(6) 0.29201(5) 0.10590(3) 0.0494(3) Uani 1 1 d . . .
Mo1L Mo -0.33513(5) -0.03443(4) 0.22840(3) 0.0463(3) Uani 1 1 d . . .
Mo1M Mo -0.06638(5) -0.29317(4) 0.22016(3) 0.0449(3) Uani 1 1 d . . .
Mo1N Mo 0.29864(5) -0.30377(4) 0.09254(3) 0.0476(3) Uani 1 1 d . . .
Mo2H Mo 0.50008(5) -0.13613(4) -0.09088(3) 0.0389(3) Uani 1 1 d . . .
Mo2I Mo 0.39668(5) 0.24817(4) -0.18588(4) 0.0507(4) Uani 1 1 d . . .
Mo2J Mo 0.00523(5) 0.45301(4) -0.12012(3) 0.0401(3) Uani 1 1 d . . .
Mo2K Mo -0.35888(5) 0.34189(4) 0.05843(3) 0.0459(3) Uani 1 1 d . . .
Mo2L Mo -0.43756(5) -0.01558(4) 0.21164(3) 0.0397(3) Uani 1 1 d . . .
Mo2M Mo -0.16276(5) -0.34260(4) 0.22688(3) 0.0462(3) Uani 1 1 d . . .
Mo2N Mo 0.25401(5) -0.39524(4) 0.09172(3) 0.0438(3) Uani 1 1 d . . .
Mo3H Mo 0.43553(5) -0.11871(4) -0.02315(3) 0.0420(3) Uani 1 1 d . . .
Mo3I Mo 0.39111(6) 0.19846(5) -0.11407(3) 0.0520(4) Uani 1 1 d . . .
Mo3J Mo 0.08688(6) 0.39644(5) -0.07530(3) 0.0506(3) Uani 1 1 d . E .
Mo3K Mo -0.23212(6) 0.33165(6) 0.06550(4) 0.0625(4) Uani 1 1 d . . .
Mo3L Mo -0.33118(5) 0.04969(4) 0.19669(3) 0.0459(3) Uani 1 1 d . . .
Mo3M Mo -0.14188(6) -0.22842(5) 0.22777(4) 0.0571(4) Uani 1 1 d . . .
Mo3N Mo 0.20979(6) -0.30496(4) 0.13068(4) 0.0535(4) Uani 1 1 d . . .
Mo4H Mo 0.43302(8) -0.00689(5) -0.01059(4) 0.0722(6) Uani 1 1 d . . .
Mo4I Mo 0.32452(7) 0.26008(6) -0.06509(4) 0.0699(5) Uani 1 1 d . . .
Mo4J Mo 0.03500(6) 0.36891(5) -0.00743(4) 0.0561(4) Uani 1 1 d . E .
Mo4K Mo -0.20843(7) 0.26606(7) 0.12681(5) 0.0782(6) Uani 1 1 d . . .
Mo4L Mo -0.22882(7) 0.00137(6) 0.22896(5) 0.0731(5) Uani 1 1 d D . .
Mo4M Mo -0.01878(6) -0.20189(5) 0.21780(4) 0.0593(4) Uani 1 1 d . . .
Mo4N Mo 0.28288(6) -0.21210(5) 0.11418(4) 0.0619(5) Uani 1 1 d . F .
Mo5H Mo 0.45004(5) 0.03812(4) -0.08240(3) 0.0409(3) Uani 1 1 d . . .
Mo5I Mo 0.25969(6) 0.32609(5) -0.11190(4) 0.0596(4) Uani 1 1 d . . .
Mo5J Mo -0.08838(6) 0.39127(4) -0.01464(3) 0.0475(3) Uani 1 1 d . E .
Mo5K Mo -0.31944(6) 0.21181(5) 0.14249(4) 0.0544(4) Uani 1 1 d . . .
Mo5L Mo -0.26834(6) -0.10644(5) 0.23411(4) 0.0612(4) Uani 1 1 d . . .
Mo5M Mo 0.02535(5) -0.29804(4) 0.18559(3) 0.0424(3) Uani 1 1 d . . .
Mo5N Mo 0.35179(6) -0.24057(4) 0.05238(3) 0.0501(3) Uani 1 1 d . F .
Mo6H Mo 0.50722(5) -0.03766(4) -0.12909(3) 0.0382(3) Uani 1 1 d . . .
Mo6I Mo 0.31208(5) 0.32959(4) -0.18438(4) 0.0510(4) Uani 1 1 d D . .
Mo6J Mo -0.10241(5) 0.45587(4) -0.07881(3) 0.0402(3) Uani 1 1 d . . .
Mo6K Mo -0.41440(5) 0.26412(4) 0.10590(3) 0.0430(3) Uani 1 1 d . . .
Mo6L Mo -0.39807(5) -0.11635(4) 0.23286(3) 0.0447(3) Uani 1 1 d . . .
Mo6M Mo -0.05475(5) -0.38611(4) 0.20370(3) 0.0418(3) Uani 1 1 d . . .
Mo6N Mo 0.34540(5) -0.35461(4) 0.04327(3) 0.0465(3) Uani 1 1 d . . .
Mo7H Mo 0.42069(6) -0.06534(5) 0.05182(4) 0.0570(4) Uani 1 1 d . F .
Mo7I Mo 0.39599(11) 0.19121(8) -0.03232(5) 0.0990(9) Uani 1 1 d . . .
Mo7J1 Mo 0.15981(10) 0.37466(11) -0.00904(6) 0.0547(7) Uiso 0.692(6) 1 d PD E 1
Mo7J2 Mo 0.1481(2) 0.3577(2) -0.00991(12) 0.055 Uiso 0.308(6) 1 d P E 2
Mo7K1 Mo -0.11819(16) 0.33355(17) 0.10373(11) 0.0787(14) Uiso 0.521(7) 1 d PD E 3
Mo7K2 Mo -0.11498(17) 0.31333(18) 0.09530(12) 0.079 Uiso 0.479(7) 1 d PD E 4
Mo7L1 Mo -0.22072(16) 0.11122(15) 0.22320(12) 0.0771(14) Uiso 0.541(8) 1 d PD E 5
Mo7L2 Mo -0.21193(19) 0.10077(17) 0.21175(14) 0.077 Uiso 0.459(8) 1 d PD E 6
Mo7M Mo -0.07460(15) -0.13056(14) 0.25971(14) 0.0949(17) Uani 0.50 1 d P E .
Mo7N Mo 0.20000(8) -0.20363(6) 0.16835(7) 0.0938(8) Uani 1 1 d . . .
Mo8H Mo 0.43575(6) 0.10146(5) -0.01152(4) 0.0543(4) Uani 1 1 d . . .
Mo8I1 Mo 0.26130(13) 0.33673(13) -0.03086(7) 0.0566(9) Uiso 0.573(7) 1 d PD E 7
Mo8I2 Mo 0.24719(17) 0.32138(16) -0.03051(9) 0.057 Uiso 0.427(7) 1 d P E 8
Mo8J Mo -0.03259(8) 0.36192(8) 0.05573(5) 0.0823(6) Uani 1 1 d . E .
Mo8K1 Mo -0.20696(16) 0.19249(16) 0.17966(13) 0.0721(13) Uiso 0.519(9) 1 d PD E 9
Mo8K2 Mo -0.21295(17) 0.20365(17) 0.18968(14) 0.072 Uiso 0.481(9) 1 d PD E 10
Mo8L Mo -0.15231(17) -0.05696(13) 0.26439(14) 0.0973(17) Uani 0.50 1 d P E .
Mo8M Mo 0.09868(8) -0.19983(7) 0.20265(6) 0.0946(8) Uani 1 1 d . . .
Mo8N1 Mo 0.35576(17) -0.13423(11) 0.08812(9) 0.0586(10) Uiso 0.548(7) 1 d PD F 11
Mo8N2 Mo 0.3732(2) -0.13911(13) 0.09558(11) 0.059 Uiso 0.452(7) 1 d P F 12
Mo9H Mo 0.40431(5) -0.09353(5) -0.12015(3) 0.0452(3) Uani 1 1 d . . .
Mo9I Mo 0.27999(6) 0.22680(5) -0.18326(4) 0.0571(4) Uani 1 1 d . . .
Mo9J Mo -0.06661(5) 0.36694(4) -0.11022(3) 0.0455(3) Uani 1 1 d . . .
Mo9K Mo -0.35600(6) 0.23797(5) 0.04546(4) 0.0521(4) Uani 1 1 d . . .
Mo9L Mo -0.38340(5) -0.07921(5) 0.16452(3) 0.0497(3) Uani 1 1 d . . .
Mo9M Mo -0.12383(6) -0.33283(4) 0.15751(3) 0.0509(3) Uani 1 1 d . . .
Mo9N Mo 0.23141(6) -0.33817(4) 0.03236(4) 0.0519(4) Uani 1 1 d . . .
Mo10H Mo 0.43648(5) -0.17834(4) -0.14865(3) 0.0408(3) Uani 1 1 d . . .
Mo10I Mo 0.33239(6) 0.20143(5) -0.24195(3) 0.0508(4) Uani 1 1 d . . .
Mo10J Mo -0.05325(5) 0.39978(4) -0.17480(3) 0.0391(3) Uani 1 1 d . . .
Mo10K Mo -0.41393(5) 0.29138(4) 0.00089(3) 0.0437(3) Uani 1 1 d . . .
Mo10L Mo -0.49064(5) -0.06163(4) 0.15172(3) 0.0391(3) Uani 1 1 d . . .
Mo10M Mo -0.21844(5) -0.38738(4) 0.16741(4) 0.0479(3) Uani 1 1 d . . .
Mo10N Mo 0.19335(5) -0.43369(4) 0.03224(3) 0.0446(3) Uani 1 1 d . . .
Mo11H Mo 0.44241(5) -0.08300(4) -0.18471(3) 0.0390(3) Uani 1 1 d . . .
Mo11I Mo 0.25157(5) 0.27787(5) -0.23969(3) 0.0498(3) Uani 1 1 d . . .
Mo11J Mo -0.15807(5) 0.40499(4) -0.13630(3) 0.0403(3) Uani 1 1 d . . .
Mo11K Mo -0.46677(5) 0.21678(4) 0.04606(3) 0.0415(3) Uani 1 1 d . . .
Mo11L Mo -0.45322(5) -0.15898(4) 0.17211(3) 0.0440(3) Uani 1 1 d . . .
Mo11M Mo -0.11374(5) -0.42952(4) 0.14491(3) 0.0438(3) Uani 1 1 d . . .
Mo11N Mo 0.28099(6) -0.39556(4) -0.01414(3) 0.0478(3) Uani 1 1 d . . .
O1H O 0.5308(4) -0.0421(3) -0.0530(2) 0.041(2) Uiso 1 1 d . . .
O1I O 0.3904(5) 0.3166(4) -0.1235(3) 0.069(4) Uiso 1 1 d . . .
O1J O 0.0067(4) 0.4712(3) -0.0401(3) 0.051(3) Uiso 1 1 d . . .
O1K O -0.3137(4) 0.3288(4) 0.1302(3) 0.060(3) Uiso 1 1 d . . .
O1L O -0.3447(5) -0.0211(4) 0.2625(3) 0.063(3) Uiso 1 1 d . . .
O1M O -0.0503(4) -0.3018(4) 0.2541(3) 0.059(3) Uiso 1 1 d . . .
O1N O 0.3390(4) -0.3144(4) 0.1174(3) 0.054(3) Uiso 1 1 d . . .
O2H O 0.5554(4) -0.1237(3) -0.0855(2) 0.047(2) Uiso 1 1 d . . .
O2I O 0.4356(5) 0.2876(4) -0.1841(3) 0.061(3) Uiso 1 1 d . . .
O2J O 0.0090(4) 0.5016(3) -0.1102(2) 0.046(2) Uiso 1 1 d . . .
O2K O -0.3750(4) 0.3740(4) 0.0833(3) 0.058(3) Uiso 1 1 d . . .
O2L O -0.4504(4) -0.0131(3) 0.2463(3) 0.050(3) Uiso 1 1 d . . .
O2M O -0.1454(4) -0.3599(4) 0.2584(3) 0.055(3) Uiso 1 1 d . . .
O2N O 0.2985(4) -0.4099(4) 0.1101(3) 0.053(3) Uiso 1 1 d . . .
O3I O 0.4540(5) 0.2400(5) -0.0991(4) 0.077(4) Uiso 1 1 d . . .
O3J O 0.1145(5) 0.4590(4) -0.0553(3) 0.061(3) Uiso 1 1 d . . .
O3K O -0.2298(6) 0.3843(6) 0.0987(4) 0.090(5) Uiso 1 1 d . . .
O3L O -0.3314(4) 0.0742(4) 0.2457(3) 0.057(3) Uiso 1 1 d . . .
O3M O -0.1223(5) -0.2344(5) 0.2752(3) 0.076(4) Uiso 1 1 d . . .
O3N O 0.2613(4) -0.3162(4) 0.1665(3) 0.059(3) Uiso 1 1 d . . .
O4H O 0.5000 0.0000 0.0000 0.052(4) Uiso 1 2 d S . .
O4I O 0.3835(7) 0.3096(6) -0.0557(5) 0.104(6) Uiso 1 1 d . . .
O4J O 0.0422(5) 0.4305(4) 0.0177(3) 0.069(4) Uiso 1 1 d . . .
O4K O -0.2151(7) 0.3165(6) 0.1606(4) 0.100(6) Uiso 1 1 d . . .
O4L O -0.2557(7) 0.0278(6) 0.2727(5) 0.106(6) Uiso 1 1 d . . .
O4M O 0.0130(9) -0.2255(8) 0.2604(6) 0.136(8) Uiso 1 1 d . . .
O4N O 0.3354(6) -0.2246(6) 0.1485(4) 0.092(5) Uiso 1 1 d . . .
O5I O 0.3138(7) 0.3785(6) -0.0996(4) 0.096(5) Uiso 1 1 d . . .
O5J O -0.0596(4) 0.4499(4) 0.0119(3) 0.060(3) Uiso 1 1 d . . .
O5K O -0.3262(5) 0.2580(4) 0.1795(3) 0.068(4) Uiso 1 1 d . . .
O5L O -0.2752(5) -0.0931(5) 0.2824(3) 0.075(4) Uiso 1 1 d . . .
O5M O 0.0567(4) -0.2978(3) 0.2334(3) 0.050(3) Uiso 1 1 d . . .
O5N O 0.4125(5) -0.2453(5) 0.0847(3) 0.071(4) Uiso 1 1 d . . .
O6H O 0.5618(4) -0.0393(3) -0.1183(2) 0.045(2) Uiso 1 1 d . . .
O6I O 0.3585(4) 0.3597(4) -0.1825(3) 0.067(4) Uiso 1 1 d D . .
O6J O -0.0830(4) 0.5029(4) -0.0714(3) 0.051(3) Uiso 1 1 d . . .
O6K O -0.4257(4) 0.3047(4) 0.1252(3) 0.053(3) Uiso 1 1 d . . .
O6L O -0.4164(4) -0.1019(3) 0.2645(3) 0.049(3) Uiso 1 1 d . . .
O6M O -0.0513(4) -0.3969(3) 0.2384(3) 0.050(3) Uiso 1 1 d . . .
O6N O 0.3793(4) -0.3738(4) 0.0673(3) 0.052(3) Uiso 1 1 d . . .
O7H O 0.4770(4) -0.0599(4) 0.0611(3) 0.056(3) Uiso 1 1 d . . .
O7I O 0.4502(5) 0.2269(5) -0.0317(3) 0.074(4) Uiso 1 1 d . . .
O7J O 0.1724(6) 0.4226(3) -0.0031(4) 0.089(5) Uiso 1 1 d D . .
O7K O -0.1255(10) 0.3740(9) 0.1226(6) 0.145(9) Uiso 1 1 d D . .
O7L O -0.2470(9) 0.1188(9) 0.2524(4) 0.157(10) Uiso 1 1 d D . .
O7M O -0.0724(11) -0.1535(10) 0.2937(7) 0.075(8) Uiso 0.50 1 d P . .
O7N O 0.2343(8) -0.2142(7) 0.2004(5) 0.117(7) Uiso 1 1 d . . .
O8H O 0.4925(4) 0.1061(4) -0.0036(3) 0.052(3) Uiso 1 1 d . . .
O8I O 0.2974(7) 0.3760(5) -0.0301(5) 0.124(7) Uiso 1 1 d D . .
O8J O -0.0201(6) 0.4111(5) 0.0645(4) 0.086(5) Uiso 1 1 d . . .
O8K O -0.2238(11) 0.2347(8) 0.2159(5) 0.167(11) Uiso 1 1 d D . .
O8L O -0.1689(14) -0.0590(12) 0.3012(9) 0.102(12) Uiso 0.50 1 d P . .
O8M O 0.1080(8) -0.2185(7) 0.2362(5) 0.123(7) Uiso 1 1 d . . .
O8N O 0.4142(5) -0.1585(4) 0.1139(3) 0.069(4) Uiso 1 1 d . . .
O9H O 0.4845(3) -0.0815(3) -0.1042(2) 0.037(2) Uiso 1 1 d . . .
O9I O 0.3429(4) 0.2778(3) -0.1751(2) 0.044(2) Uiso 1 1 d . . .
O9J O -0.0435(3) 0.4372(3) -0.0928(2) 0.040(2) Uiso 1 1 d . . .
O9K O -0.3692(4) 0.2923(3) 0.0812(2) 0.045(2) Uiso 1 1 d . . .
O9L O -0.3988(4) -0.0625(3) 0.2150(2) 0.044(2) Uiso 1 1 d . . .
O9M O -0.1034(4) -0.3474(3) 0.2078(2) 0.043(2) Uiso 1 1 d . . .
O9N O 0.2903(4) -0.3577(3) 0.0669(2) 0.043(2) Uiso 1 1 d . . .
O10H O 0.4735(3) -0.1090(3) -0.0583(2) 0.037(2) Uiso 1 1 d . . .
O10I O 0.3863(4) 0.2408(3) -0.1451(3) 0.048(3) Uiso 1 1 d . . .
O10J O 0.0331(4) 0.4290(3) -0.0864(2) 0.045(2) Uiso 1 1 d . . .
O10K O -0.2987(4) 0.3284(4) 0.0746(3) 0.051(3) Uiso 1 1 d . . .
O10L O -0.3734(4) 0.0059(3) 0.2135(2) 0.047(2) Uiso 1 1 d . . .
O10M O -0.1309(4) -0.2886(3) 0.2280(3) 0.048(3) Uiso 1 1 d . . .
O10N O 0.2505(4) -0.3400(3) 0.1081(2) 0.043(2) Uiso 1 1 d . . .
O11H O 0.4473(4) -0.0604(3) -0.0287(2) 0.042(2) Uiso 1 1 d . . .
O11I O 0.3618(4) 0.2470(4) -0.0986(3) 0.058(3) Uiso 1 1 d . . .
O11J O 0.0461(4) 0.4020(3) -0.0423(2) 0.047(2) Uiso 1 1 d . . .
O11K O -0.2427(5) 0.3024(4) 0.1016(3) 0.062(3) Uiso 1 1 d . . .
O11L O -0.2947(4) 0.0110(4) 0.2172(3) 0.052(3) Uiso 1 1 d . . .
O11M O -0.0745(4) -0.2359(4) 0.2260(3) 0.058(3) Uiso 1 1 d . . .
O11N O 0.2627(4) -0.2707(4) 0.1170(3) 0.052(3) Uiso 1 1 d . . .
O12H O 0.4539(3) -0.0002(3) -0.0511(2) 0.040(2) Uiso 1 1 d . . .
O12I O 0.3122(5) 0.2947(4) -0.0976(3) 0.061(3) Uiso 1 1 d . . .
O12J O -0.0207(4) 0.3938(3) -0.0213(3) 0.049(3) Uiso 1 1 d . . .
O12K O -0.2757(4) 0.2565(4) 0.1311(3) 0.058(3) Uiso 1 1 d . . .
O12L O -0.2717(5) -0.0462(4) 0.2353(3) 0.065(3) Uiso 1 1 d . . .
O12M O -0.0137(4) -0.2623(3) 0.2075(3) 0.048(3) Uiso 1 1 d . . .
O12N O 0.3184(4) -0.2470(3) 0.0889(3) 0.049(3) Uiso 1 1 d . . .
O13H O 0.4818(3) -0.0113(3) -0.0954(2) 0.040(2) Uiso 1 1 d . . .
O13I O 0.3042(4) 0.3194(4) -0.1440(3) 0.051(3) Uiso 1 1 d . . .
O13J O -0.0730(4) 0.4286(3) -0.0472(2) 0.044(2) Uiso 1 1 d . . .
O13K O -0.3527(4) 0.2533(3) 0.1214(3) 0.049(3) Uiso 1 1 d . . .
O13L O -0.3350(4) -0.0923(3) 0.2342(2) 0.045(2) Uiso 1 1 d . . .
O13M O -0.0255(4) -0.3309(3) 0.2040(2) 0.043(2) Uiso 1 1 d . . .
O13N O 0.3402(4) -0.3000(3) 0.0607(2) 0.044(2) Uiso 1 1 d . . .
O14H O 0.4936(4) -0.1582(3) -0.1289(2) 0.045(2) Uiso 1 1 d . . .
O14I O 0.3777(4) 0.2425(4) -0.2253(3) 0.055(3) Uiso 1 1 d . . .
O14J O -0.0342(4) 0.4504(3) -0.1532(2) 0.042(2) Uiso 1 1 d . . .
O14K O -0.4117(4) 0.3282(3) 0.0344(2) 0.048(3) Uiso 1 1 d . . .
O14L O -0.4861(4) -0.0479(3) 0.1930(2) 0.044(2) Uiso 1 1 d . . .
O14M O -0.1916(4) -0.3878(4) 0.2063(3) 0.051(3) Uiso 1 1 d . . .
O14N O 0.2429(4) -0.4345(3) 0.0615(2) 0.047(2) Uiso 1 1 d . . .
O15H O 0.4915(4) -0.1825(3) -0.0727(2) 0.042(2) Uiso 1 1 d . . .
O15I O 0.4301(4) 0.2065(3) -0.1855(2) 0.046(2) Uiso 1 1 d . . .
O15J O 0.0574(4) 0.4485(3) -0.1374(2) 0.044(2) Uiso 1 1 d . . .
O15K O -0.3290(4) 0.3736(3) 0.0344(2) 0.048(3) Uiso 1 1 d . . .
O15L O -0.4518(4) 0.0323(3) 0.1998(2) 0.042(2) Uiso 1 1 d . . .
O15M O -0.2137(4) -0.3188(3) 0.2361(3) 0.049(3) Uiso 1 1 d . . .
O15N O 0.2073(4) -0.4108(3) 0.1128(2) 0.043(2) Uiso 1 1 d . . .
O16H O 0.4530(4) -0.1692(3) -0.0224(2) 0.042(2) Uiso 1 1 d . . .
O16I O 0.4320(4) 0.1742(3) -0.1344(3) 0.049(3) Uiso 1 1 d . . .
O16J O 0.1177(4) 0.4138(3) -0.1051(2) 0.048(3) Uiso 1 1 d . . .
O16K O -0.2413(4) 0.3710(4) 0.0415(3) 0.057(3) Uiso 1 1 d . . .
O16L O -0.3774(4) 0.0799(3) 0.1939(3) 0.050(3) Uiso 1 1 d . . .
O16M O -0.1979(4) -0.2402(4) 0.2403(3) 0.051(3) Uiso 1 1 d . . .
O16N O 0.1801(4) -0.3493(3) 0.1427(2) 0.043(2) Uiso 1 1 d . . .
O17H O 0.4210(4) -0.1067(4) 0.0120(3) 0.052(3) Uiso 1 1 d . . .
O17I O 0.3978(5) 0.1836(4) -0.0791(3) 0.063(3) Uiso 1 1 d . . .
O17J O 0.1261(4) 0.3802(4) -0.0515(3) 0.058(3) Uiso 1 1 d . . .
O17K O -0.1738(6) 0.3343(5) 0.0749(4) 0.084(5) Uiso 1 1 d . . .
O17L O -0.2828(4) 0.0827(4) 0.1983(3) 0.059(3) Uiso 1 1 d . . .
O17M O -0.1295(6) -0.1780(5) 0.2375(4) 0.085(5) Uiso 1 1 d . . .
O17N O 0.1976(5) -0.2653(4) 0.1534(3) 0.065(3) Uiso 1 1 d . . .
O18H O 0.4213(4) -0.0275(3) 0.0216(3) 0.050(3) Uiso 1 1 d . . .
O18I O 0.3614(5) 0.2359(4) -0.0420(3) 0.063(3) Uiso 1 1 d . . .
O18J O 0.0939(5) 0.3742(4) 0.0020(3) 0.067(3) Uiso 1 1 d . . .
O18K O -0.1567(6) 0.2961(6) 0.1233(4) 0.090(5) Uiso 1 1 d . . .
O18L O -0.2133(8) 0.0529(7) 0.2270(5) 0.114(7) Uiso 1 1 d . . .
O18M O -0.0317(9) -0.1632(8) 0.2430(6) 0.136(8) Uiso 1 1 d . . .
O18N O 0.2530(5) -0.2003(5) 0.1445(3) 0.073(4) Uiso 1 1 d . . .
O19H O 0.4278(4) 0.0438(3) -0.0053(3) 0.050(3) Uiso 1 1 d . . .
O19I O 0.3003(6) 0.2949(5) -0.0416(4) 0.089(5) Uiso 1 1 d . . .
O19J O 0.0090(5) 0.3567(4) 0.0251(3) 0.067(4) Uiso 1 1 d . . .
O19K O -0.1980(6) 0.2413(5) 0.1594(4) 0.087(5) Uiso 1 1 d . . .
O19L O -0.1884(7) -0.0114(6) 0.2538(4) 0.096(5) Uiso 1 1 d . . .
O19M O 0.0374(8) -0.1911(7) 0.2091(5) 0.121(7) Uiso 1 1 d . . .
O19N O 0.3233(6) -0.1718(5) 0.1122(4) 0.079(4) Uiso 1 1 d . . .
O20H O 0.4371(4) 0.0742(3) -0.0562(3) 0.049(3) Uiso 1 1 d . . .
O20I O 0.2439(5) 0.3307(4) -0.0759(3) 0.069(4) Uiso 1 1 d . . .
O20J O -0.0768(4) 0.3713(4) 0.0182(3) 0.058(3) Uiso 1 1 d . . .
O20K O -0.2764(5) 0.1977(5) 0.1653(3) 0.071(4) Uiso 1 1 d . . .
O20L O -0.2122(6) -0.0979(5) 0.2443(4) 0.082(4) Uiso 1 1 d . . .
O20M O 0.0655(4) -0.2574(3) 0.1847(2) 0.047(2) Uiso 1 1 d . . .
O20N O 0.3642(4) -0.1899(4) 0.0627(3) 0.056(3) Uiso 1 1 d . . .
O21H O 0.4736(4) 0.0651(3) -0.1116(2) 0.044(2) Uiso 1 1 d . . .
O21I O 0.2359(4) 0.3665(4) -0.1303(3) 0.052(3) Uiso 1 1 d . . .
O21J O -0.1411(4) 0.4141(3) -0.0116(2) 0.047(3) Uiso 1 1 d . . .
O21K O -0.3717(4) 0.1908(3) 0.1548(3) 0.049(3) Uiso 1 1 d . . .
O21L O -0.2867(4) -0.1567(4) 0.2444(3) 0.059(3) Uiso 1 1 d . . .
O21M O 0.0562(4) -0.3427(3) 0.1830(2) 0.044(2) Uiso 1 1 d . . .
O21N O 0.3944(4) -0.2533(3) 0.0280(3) 0.049(3) Uiso 1 1 d . . .
O22H O 0.5071(3) 0.0098(3) -0.1455(2) 0.040(2) Uiso 1 1 d . . .
O22I O 0.2690(4) 0.3637(4) -0.1825(3) 0.053(3) Uiso 1 1 d . . .
O22J O -0.1535(4) 0.4520(3) -0.0592(2) 0.044(2) Uiso 1 1 d . . .
O22K O -0.4366(4) 0.2239(3) 0.1267(2) 0.047(2) Uiso 1 1 d . . .
O22L O -0.3742(4) -0.1635(3) 0.2403(2) 0.047(2) Uiso 1 1 d . . .
O22M O -0.0028(4) -0.4030(3) 0.1910(2) 0.043(2) Uiso 1 1 d . . .
O22N O 0.3842(4) -0.3319(3) 0.0193(2) 0.046(2) Uiso 1 1 d . . .
O23H O 0.5004(3) -0.0715(3) -0.1622(2) 0.040(2) Uiso 1 1 d . . .
O23I O 0.3025(4) 0.3148(4) -0.2234(3) 0.052(3) Uiso 1 1 d . . .
O23J O -0.1290(4) 0.4543(3) -0.1163(2) 0.043(2) Uiso 1 1 d . . .
O23K O -0.4595(4) 0.2594(3) 0.0766(2) 0.045(2) Uiso 1 1 d . . .
O23L O -0.4517(4) -0.1373(3) 0.2114(2) 0.046(2) Uiso 1 1 d . . .
O23M O -0.0954(4) -0.4262(3) 0.1860(3) 0.048(3) Uiso 1 1 d . . .
O23N O 0.3232(4) -0.3990(3) 0.0191(3) 0.049(3) Uiso 1 1 d . . .
O24H O 0.4054(5) -0.1141(4) 0.0670(3) 0.066(3) Uiso 1 1 d . . .
O24I O 0.4273(5) 0.1473(4) -0.0321(3) 0.063(3) Uiso 1 1 d . . .
O24J O 0.2050(6) 0.3597(5) -0.0297(4) 0.079(4) Uiso 1 1 d . . .
O24K O -0.0869(7) 0.3509(6) 0.0722(4) 0.101(6) Uiso 1 1 d . . .
O24L O -0.2330(6) 0.1505(6) 0.1989(4) 0.094(5) Uiso 1 1 d . . .
O24M O -0.1261(10) -0.1054(8) 0.2630(6) 0.065(7) Uiso 0.50 1 d P . .
O24N O 0.1479(5) -0.2187(4) 0.1848(3) 0.070(4) Uiso 1 1 d . . .
O25H O 0.4017(5) -0.0339(5) 0.0783(3) 0.072(4) Uiso 1 1 d . . .
O25I O 0.3890(6) 0.1971(5) 0.0032(4) 0.080(4) Uiso 1 1 d . . .
O25J O 0.1742(6) 0.3538(5) 0.0231(4) 0.088(5) Uiso 1 1 d . . .
O25K O -0.0688(9) 0.3160(8) 0.1222(6) 0.135(8) Uiso 1 1 d . . .
O25L O -0.1595(11) 0.1210(10) 0.2271(7) 0.168(11) Uiso 1 1 d . . .
O25M O -0.0348(15) -0.0886(13) 0.2654(10) 0.112(13) Uiso 0.50 1 d P . .
O25N O 0.2017(7) -0.1527(7) 0.1746(5) 0.108(6) Uiso 1 1 d . . .
O26H O 0.4158(5) 0.1162(5) 0.0203(3) 0.073(4) Uiso 1 1 d . . .
O26I O 0.2619(8) 0.3232(7) 0.0055(5) 0.122(7) Uiso 1 1 d . . .
O26J O 0.0033(7) 0.3420(7) 0.0808(5) 0.111(6) Uiso 1 1 d . . .
O26K O -0.1502(12) 0.1942(11) 0.1929(8) 0.178(12) Uiso 1 1 d . . .
O26L O -0.1044(17) -0.0229(15) 0.2700(11) 0.124(15) Uiso 0.50 1 d P . .
O26M O 0.1203(9) -0.1512(8) 0.2103(6) 0.137(8) Uiso 1 1 d . . .
O26N O 0.3609(6) -0.0957(6) 0.1155(4) 0.095(5) Uiso 1 1 d . . .
O27H O 0.4083(3) -0.0667(3) -0.0862(2) 0.039(2) Uiso 1 1 d . . .
O27I O 0.2923(4) 0.2351(3) -0.1450(3) 0.049(3) Uiso 1 1 d . . .
O27J O -0.0336(4) 0.3667(3) -0.0779(2) 0.042(2) Uiso 1 1 d . . .
O27K O -0.3076(4) 0.2449(3) 0.0703(3) 0.049(3) Uiso 1 1 d . . .
O27L O -0.3336(4) -0.0539(3) 0.1824(2) 0.044(2) Uiso 1 1 d . . .
O27M O -0.0907(4) -0.2904(3) 0.1748(2) 0.048(3) Uiso 1 1 d . . .
O27N O 0.2454(4) -0.2974(3) 0.0576(2) 0.046(2) Uiso 1 1 d . . .
O28H O 0.4197(3) -0.1442(3) -0.1067(2) 0.040(2) Uiso 1 1 d . . .
O28I O 0.3320(4) 0.1998(3) -0.1919(3) 0.049(3) Uiso 1 1 d . . .
O28J O -0.0173(3) 0.3852(3) -0.1329(2) 0.039(2) Uiso 1 1 d . . .
O28K O -0.3458(4) 0.2864(3) 0.0256(2) 0.046(2) Uiso 1 1 d . . .
O28L O -0.4178(4) -0.0329(3) 0.1633(2) 0.042(2) Uiso 1 1 d . . .
O28M O -0.1767(4) -0.3270(3) 0.1774(2) 0.045(2) Uiso 1 1 d . . .
O28N O 0.1996(4) -0.3724(3) 0.0575(2) 0.047(2) Uiso 1 1 d . . .
O29H O 0.3862(4) -0.1273(3) -0.0438(3) 0.050(3) Uiso 1 1 d . . .
O29I O 0.3419(5) 0.1712(4) -0.1271(3) 0.061(3) Uiso 1 1 d . . .
O29J O 0.0598(4) 0.3532(4) -0.0913(3) 0.060(3) Uiso 1 1 d . . .
O29K O -0.2407(5) 0.2914(4) 0.0407(3) 0.066(3) Uiso 1 1 d . . .
O29L O -0.3348(4) 0.0268(4) 0.1624(3) 0.055(3) Uiso 1 1 d . . .
O29M O -0.1539(5) -0.2315(4) 0.1916(3) 0.068(4) Uiso 1 1 d . . .
O29N O 0.1747(4) -0.2997(4) 0.0998(3) 0.060(3) Uiso 1 1 d . . .
O30H O 0.3717(5) -0.0190(5) -0.0283(3) 0.076(4) Uiso 1 1 d . . .
O30I O 0.2825(6) 0.2245(5) -0.0742(4) 0.090(5) Uiso 1 1 d . . .
O30J O 0.0269(5) 0.3250(5) -0.0280(3) 0.073(4) Uiso 1 1 d . . .
O30K O -0.2083(7) 0.2288(6) 0.1007(5) 0.102(6) Uiso 1 1 d . . .
O30L O -0.2164(8) -0.0148(7) 0.1972(3) 0.123(7) Uiso 1 1 d D . .
O30M O -0.0406(10) -0.1936(9) 0.1851(6) 0.151(10) Uiso 1 1 d . . .
O30N O 0.2422(6) -0.2060(5) 0.0873(4) 0.083(4) Uiso 1 1 d . . .
O31H O 0.3996(4) 0.0194(4) -0.0984(3) 0.052(3) Uiso 1 1 d . . .
O31I O 0.2239(5) 0.2864(4) -0.1261(3) 0.063(3) Uiso 1 1 d . . .
O31J O -0.1067(4) 0.3518(4) -0.0375(3) 0.051(3) Uiso 1 1 d . . .
O31K O -0.3184(5) 0.1817(4) 0.1115(3) 0.062(3) Uiso 1 1 d . . .
O31L O -0.2713(5) -0.1138(5) 0.1971(3) 0.073(4) Uiso 1 1 d . . .
O31M O -0.0013(4) -0.3010(3) 0.1523(3) 0.048(3) Uiso 1 1 d . . .
O31N O 0.3056(4) -0.2426(4) 0.0290(3) 0.059(3) Uiso 1 1 d . . .
O32H O 0.4278(3) -0.0502(3) -0.1422(2) 0.040(2) Uiso 1 1 d . . .
O32I O 0.2533(4) 0.2769(4) -0.1898(3) 0.052(3) Uiso 1 1 d . . .
O32J O -0.1202(3) 0.3862(3) -0.0960(2) 0.038(2) Uiso 1 1 d . . .
O32K O -0.3977(4) 0.2132(3) 0.0700(2) 0.044(2) Uiso 1 1 d . . .
O32L O -0.3818(4) -0.1281(3) 0.1831(2) 0.046(2) Uiso 1 1 d . . .
O32M O -0.0763(4) -0.3679(3) 0.1555(2) 0.044(2) Uiso 1 1 d . . .
O32N O 0.2850(4) -0.3348(3) 0.0124(2) 0.046(2) Uiso 1 1 d . . .
O33H O 0.4257(4) -0.1230(3) -0.1567(2) 0.042(2) Uiso 1 1 d . . .
O33I O 0.2852(4) 0.2320(3) -0.2278(3) 0.050(3) Uiso 1 1 d . . .
O33J O -0.0991(3) 0.3896(3) -0.1463(2) 0.040(2) Uiso 1 1 d . . .
O33K O -0.4193(4) 0.2467(3) 0.0254(3) 0.050(3) Uiso 1 1 d . . .
O33L O -0.4500(3) -0.1042(3) 0.1590(2) 0.041(2) Uiso 1 1 d . . .
O33M O -0.1573(4) -0.3899(3) 0.1532(2) 0.045(2) Uiso 1 1 d . . .
O33N O 0.2313(4) -0.3954(3) 0.0114(3) 0.048(3) Uiso 1 1 d . . .
O34H O 0.4543(4) -0.1935(4) -0.1800(3) 0.053(3) Uiso 1 1 d . . .
O34I O 0.3305(5) 0.2139(4) -0.2762(3) 0.066(3) Uiso 1 1 d . . .
O34J O -0.0883(4) 0.4132(3) -0.2008(2) 0.047(2) Uiso 1 1 d . . .
O34K O -0.4678(4) 0.2910(4) -0.0110(3) 0.055(3) Uiso 1 1 d . . .
O34L O -0.5395(4) -0.0896(3) 0.1485(3) 0.050(3) Uiso 1 1 d . . .
O34M O -0.2368(5) -0.4356(4) 0.1612(3) 0.062(3) Uiso 1 1 d . . .
O34N O 0.1994(4) -0.4749(4) 0.0118(3) 0.053(3) Uiso 1 1 d . . .
O35H O 0.3481(5) -0.0711(5) 0.0330(3) 0.074(4) Uiso 1 1 d . . .
O35I O 0.3363(6) 0.1564(5) -0.0412(4) 0.084(5) Uiso 1 1 d . . .
O35J O 0.1287(7) 0.3104(6) -0.0236(4) 0.098(5) Uiso 1 1 d . . .
O35K O -0.1196(9) 0.2738(5) 0.0738(5) 0.138(9) Uiso 1 1 d D . .
O35L O -0.2019(8) 0.0882(7) 0.1786(3) 0.123(7) Uiso 1 1 d D . .
O35M O -0.0796(11) -0.1147(10) 0.2159(7) 0.080(9) Uiso 0.50 1 d P . .
O35N O 0.1654(8) -0.2016(7) 0.1317(5) 0.124(7) Uiso 1 1 d . . .
O36H O 0.3630(5) 0.0838(5) -0.0268(4) 0.077(4) Uiso 1 1 d . . .
O36I O 0.2114(7) 0.2808(6) -0.0373(5) 0.107(6) Uiso 1 1 d . . .
O36J O -0.0493(7) 0.2996(6) 0.0371(5) 0.106(6) Uiso 1 1 d . . .
O36K O -0.2023(11) 0.1644(8) 0.1501(5) 0.170(11) Uiso 1 1 d D . .
O36L O -0.1393(12) -0.0604(11) 0.2198(8) 0.089(10) Uiso 0.50 1 d P . .
O36M O 0.0771(7) -0.1890(6) 0.1613(4) 0.099(6) Uiso 1 1 d . . .
O36N O 0.3112(5) -0.1286(6) 0.0669(4) 0.097(5) Uiso 1 1 d D . .
O37H O 0.4540(4) -0.1150(3) -0.2112(3) 0.048(3) Uiso 1 1 d . . .
O37I O 0.2607(5) 0.2757(4) -0.2749(3) 0.065(3) Uiso 1 1 d . . .
O37J O -0.1745(4) 0.4235(3) -0.1673(2) 0.047(3) Uiso 1 1 d . . .
O37K O -0.5122(4) 0.2286(4) 0.0273(3) 0.054(3) Uiso 1 1 d . . .
O37L O -0.5080(4) -0.1710(4) 0.1655(3) 0.055(3) Uiso 1 1 d . . .
O37M O -0.1498(4) -0.4708(4) 0.1424(3) 0.055(3) Uiso 1 1 d . . .
O37N O 0.2741(4) -0.4437(4) -0.0265(3) 0.056(3) Uiso 1 1 d . . .
O38H O 0.3489(4) -0.0993(3) -0.1296(3) 0.051(3) Uiso 1 1 d . . .
O38I O 0.2368(4) 0.1919(4) -0.1868(3) 0.055(3) Uiso 1 1 d . . .
O38J O -0.0791(4) 0.3187(4) -0.1205(3) 0.053(3) Uiso 1 1 d . . .
O38K O -0.3450(5) 0.2020(4) 0.0220(3) 0.060(3) Uiso 1 1 d . . .
O38L O -0.3704(4) -0.0890(4) 0.1307(3) 0.053(3) Uiso 1 1 d . . .
O38M O -0.1360(4) -0.3207(4) 0.1238(3) 0.056(3) Uiso 1 1 d . . .
O38N O 0.1913(4) -0.3232(4) 0.0101(3) 0.053(3) Uiso 1 1 d . . .
OW1 O 0.2130(5) 0.6601(4) 0.2145(3) 0.066(3) Uiso 1 1 d . . .
OW2 O 0.1030(5) 0.4848(5) 0.0014(3) 0.075(4) Uiso 1 1 d . . .
OW3 O -0.0955(5) 0.5146(5) -0.1499(4) 0.077(4) Uiso 1 1 d . . .
OW4 O -0.0698(6) 0.6314(5) 0.2993(4) 0.089(5) Uiso 1 1 d . . .
OW5 O 0.6415(6) 0.2174(5) 0.2267(4) 0.086(5) Uiso 1 1 d . . .
OW6 O 0.5317(6) 0.1896(6) -0.0360(4) 0.095(5) Uiso 1 1 d . . .
OW7 O 0.4998(6) -0.1470(5) 0.0922(4) 0.089(5) Uiso 1 1 d . . .
OW8 O 0.2110(7) -0.5025(6) 0.1062(4) 0.101(6) Uiso 1 1 d . . .
OW9 O -0.4274(6) -0.0309(6) 0.3070(4) 0.093(5) Uiso 1 1 d . . .
OW10 O 0.0923(6) 0.4068(6) 0.0661(4) 0.093(5) Uiso 1 1 d . . .
OW11 O 0.2102(7) 0.7536(6) 0.2580(4) 0.097(5) Uiso 1 1 d . . .
OW12 O 0.4274(6) 0.1274(6) 0.1547(4) 0.094(5) Uiso 1 1 d . . .
OW13 O -0.5155(7) 0.2338(6) 0.2169(5) 0.108(6) Uiso 1 1 d . . .
OW14 O 0.6253(7) -0.0482(7) -0.0603(5) 0.109(6) Uiso 1 1 d . . .
OW15 O -0.1528(8) 0.4187(7) 0.0505(5) 0.121(7) Uiso 1 1 d . . .
OW16 O -0.3408(8) -0.1282(7) 0.3114(5) 0.116(7) Uiso 1 1 d . . .
OW17 O 0.3092(8) -0.2553(8) 0.1995(5) 0.127(8) Uiso 1 1 d . . .
OW18 O 0.2190(8) 0.5209(7) 0.2046(5) 0.119(7) Uiso 1 1 d . . .
OW19 O 0.1815(8) 0.4703(7) 0.1548(5) 0.115(7) Uiso 1 1 d . . .
OW20 O -0.2079(8) -0.1716(8) 0.2834(5) 0.127(8) Uiso 1 1 d . . .
OW21 O -0.0301(8) 0.4932(7) 0.1893(5) 0.114(7) Uiso 1 1 d . . .
OW22 O 0.3220(8) -0.3693(7) 0.1702(5) 0.120(7) Uiso 1 1 d . . .
OW23 O 0.5695(8) -0.0211(7) -0.1969(5) 0.113(7) Uiso 1 1 d . . .
OW24 O 1.0146(8) 0.5867(7) 0.8009(5) 0.116(7) Uiso 1 1 d . . .
OW25 O -0.0878(9) 0.4563(8) 0.1392(6) 0.143(9) Uiso 1 1 d . . .
OW26 O -0.5362(9) 0.2405(8) 0.1187(6) 0.131(8) Uiso 1 1 d . . .
OW27 O -0.1666(8) -0.2893(7) 0.3074(5) 0.120(7) Uiso 1 1 d . . .
OW28 O 0.1484(8) -0.2929(8) 0.2098(5) 0.127(8) Uiso 1 1 d . . .
OW29 O 0.7425(10) 0.2043(9) 0.2714(6) 0.144(9) Uiso 1 1 d . . .
OW30 O 0.6570(8) 0.9536(8) 0.7965(5) 0.127(8) Uiso 1 1 d . . .
OW31 O 1.0869(9) 0.5422(8) 0.6613(6) 0.132(8) Uiso 1 1 d . . .
OW32 O 0.2154(9) 0.4148(8) -0.0777(6) 0.129(8) Uiso 1 1 d . . .
OW33 O 0.3830(8) -0.0263(8) 0.1489(5) 0.127(8) Uiso 1 1 d . . .
OW34 O 0.4687(10) 0.2997(9) -0.0579(7) 0.154(10) Uiso 1 1 d . . .
OW35 O -0.2738(11) -0.3961(10) 0.2442(7) 0.164(11) Uiso 1 1 d . . .
OW36 O 0.0882(10) 0.5300(9) -0.0758(6) 0.150(10) Uiso 1 1 d . . .
OW37 O 0.2851(10) 0.5490(9) 0.1699(6) 0.144(9) Uiso 1 1 d . . .
OW38 O 0.4298(9) 0.2083(8) 0.1646(6) 0.137(8) Uiso 1 1 d . . .
OW39 O 1.1091(8) 0.5161(7) 0.7131(5) 0.123(7) Uiso 1 1 d . . .
OW40 O 0.0993(10) 0.3284(9) 0.0625(7) 0.159(10) Uiso 1 1 d . . .
OW41 O 0.6293(10) 1.0227(9) 0.6547(6) 0.147(9) Uiso 1 1 d . . .
OW42 O 0.5342(10) 0.9653(9) 0.5742(7) 0.157(10) Uiso 1 1 d . . .
OW43 O 0.3866(11) 0.3121(10) -0.2596(7) 0.164(11) Uiso 1 1 d . . .
OW44 O 0.0504(9) 0.4200(8) 0.1174(6) 0.142(9) Uiso 1 1 d . . .
OW45 O 0.2597(10) 0.9908(9) 0.4407(7) 0.155(10) Uiso 1 1 d . . .
OW46 O -0.0643(9) -0.4835(8) 0.2422(6) 0.141(9) Uiso 1 1 d . . .
OW47 O -0.2582(10) -0.0205(9) 0.3134(7) 0.156(10) Uiso 1 1 d . . .
OW48 O 0.1136(12) -0.1998(11) 0.2937(8) 0.181(12) Uiso 1 1 d . . .
OW49 O 0.3968(10) -0.3818(9) 0.1345(7) 0.155(10) Uiso 1 1 d . . .
OW50 O 0.7039(11) -0.0117(10) 0.3641(7) 0.168(11) Uiso 1 1 d . . .
OW51 O 1.0107(11) 0.4581(9) 0.5860(7) 0.161(11) Uiso 1 1 d . . .
OW52 O 0.3225(12) -0.4754(11) 0.0444(8) 0.185(13) Uiso 1 1 d . . .
OW53 O 0.3954(11) -0.1506(10) 0.1724(7) 0.161(11) Uiso 1 1 d . . .
OW54 O 0.4065(12) 0.3291(11) 0.1573(8) 0.181(13) Uiso 1 1 d . . .
OW55 O 0.1800(12) 0.9861(11) 0.5676(8) 0.186(13) Uiso 1 1 d . . .
OW56 O 0.2680(12) 0.6941(11) 0.4106(8) 0.190(13) Uiso 1 1 d . . .
OW57 O 0.1692(12) 0.4554(11) 0.0560(8) 0.188(13) Uiso 1 1 d . . .
OW58 O 0.2566(12) 0.5085(11) 0.3287(8) 0.182(13) Uiso 1 1 d . . .
OW59 O -0.4657(10) -0.2087(9) 0.2507(7) 0.154(10) Uiso 1 1 d . . .
OW60 O -0.0859(12) 0.6961(11) 0.3336(8) 0.178(12) Uiso 1 1 d . . .
OW61 O 0.4207(11) -0.2364(10) 0.1443(7) 0.169(11) Uiso 1 1 d . . .
OW62 O 0.2351(10) 0.8339(9) 0.3633(6) 0.147(9) Uiso 1 1 d . . .
OW63 O 0.1956(13) 0.4922(11) -0.0525(8) 0.192(14) Uiso 1 1 d . . .
OW64 O 0.3096(13) -0.1265(11) -0.0088(8) 0.195(14) Uiso 1 1 d . . .
OW65 O 0.3687(13) 1.0604(11) 0.6580(8) 0.194(14) Uiso 1 1 d . . .
OW66 O -0.2934(10) 0.4382(9) 0.0939(7) 0.155(10) Uiso 1 1 d . . .
OW67 O -0.3914(15) 0.3051(14) 0.1855(10) 0.234(18) Uiso 1 1 d . . .
OW68 O 0.0051(12) 0.2794(10) -0.0913(8) 0.177(12) Uiso 1 1 d . . .
OW69 O 0.8155(12) 0.9145(11) 0.6193(8) 0.186(13) Uiso 1 1 d . . .
OW70 O 0.4163(16) 1.0418(14) 0.5573(10) 0.237(18) Uiso 1 1 d . . .
OW71 O -0.2561(14) 0.3033(12) 0.2082(9) 0.209(15) Uiso 1 1 d . . .
OW72 O 0.8324(16) 0.1997(14) 0.3809(10) 0.242(19) Uiso 1 1 d . . .
OW73 O 0.8432(14) 0.9194(12) 0.7110(9) 0.208(15) Uiso 1 1 d . . .
OW74 O 0.3144(13) 0.4312(12) 0.1545(9) 0.205(15) Uiso 1 1 d . . .
OW75 O 0.7008(11) 0.3316(10) 0.2769(7) 0.174(12) Uiso 1 1 d . . .
OW76 O -0.0565(11) 0.2815(10) -0.0537(7) 0.171(12) Uiso 1 1 d . . .
OW77 O -0.1566(15) -0.4693(13) 0.2172(9) 0.223(17) Uiso 1 1 d . . .
OW78 O -0.2251(12) -0.3569(11) 0.3030(8) 0.186(13) Uiso 1 1 d . . .
OW79 O 0.1169(14) 0.1955(12) 0.1768(9) 0.213(16) Uiso 1 1 d . . .
OW80 O 0.8801(13) 0.7977(12) 0.6667(8) 0.197(14) Uiso 1 1 d . . .
OW81 O 0.4318(14) 0.2917(13) 0.0036(9) 0.218(16) Uiso 1 1 d . . .
OW82 O 0.3424(18) 0.7044(16) 0.2609(11) 0.27(2) Uiso 1 1 d . . .
OW83 O 0.4382(15) -0.3180(14) 0.1006(10) 0.232(18) Uiso 1 1 d . . .
OW84 O 0.0834(15) 0.2718(13) 0.0164(9) 0.222(17) Uiso 1 1 d . . .
OW85 O 0.562(2) 0.7714(19) 0.6379(13) 0.31(3) Uiso 1 1 d . . .
OW86 O -0.215(2) 0.1027(18) 0.3051(13) 0.30(3) Uiso 1 1 d . . .
OW87 O -0.5063(17) 0.3289(15) 0.0645(11) 0.25(2) Uiso 1 1 d . . .
OW88 O 0.5914(14) 1.0553(13) 0.6996(9) 0.215(16) Uiso 1 1 d . . .
OW89 O 0.0898(16) 0.3476(15) 0.1382(11) 0.25(2) Uiso 1 1 d . . .
OW90 O 0.2369(14) 0.4940(13) -0.1046(9) 0.213(16) Uiso 1 1 d . . .
OW91 O 0.2222(16) 0.1118(14) 0.1873(10) 0.235(18) Uiso 1 1 d . . .
OW92 O 0.4044(15) 1.0053(13) 0.4732(9) 0.221(17) Uiso 1 1 d . . .
OW93 O 0.9897(14) 0.2913(13) 0.4317(9) 0.217(16) Uiso 1 1 d . . .
OW94 O 0.393(2) 0.1846(18) 0.0625(13) 0.29(3) Uiso 1 1 d . . .
OW95 O 0.2850(14) 1.0425(13) 0.4918(9) 0.217(16) Uiso 1 1 d . . .
OW96 O -0.4196(15) 0.4089(14) 0.0108(10) 0.234(18) Uiso 1 1 d . . .
OW97 O 0.1517(15) 0.5547(13) -0.1761(10) 0.228(17) Uiso 1 1 d . . .
OW98 O 0.335(2) 0.3249(19) 0.3179(14) 0.31(3) Uiso 1 1 d . . .
OW99 O 0.2585(15) -0.1767(13) 0.0201(10) 0.228(17) Uiso 1 1 d . . .
OX00 O 0.2177(14) 0.2724(13) 0.1183(9) 0.218(16) Uiso 1 1 d . . .
OX01 O -0.5490(18) -0.1036(16) 0.2174(12) 0.27(2) Uiso 1 1 d . . .
OX02 O 0.509(2) 0.264(2) -0.1434(14) 0.33(3) Uiso 1 1 d . . .
OX03 O 0.3522(17) 0.3832(16) -0.2610(11) 0.26(2) Uiso 1 1 d . . .
OX04 O 0.3067(17) -0.5038(15) 0.1242(11) 0.25(2) Uiso 1 1 d . . .
OX05 O 0.3643(16) 0.8529(14) 0.3171(10) 0.243(19) Uiso 1 1 d . . .
OX06 O 1.025(2) 0.748(2) 0.7631(15) 0.33(3) Uiso 1 1 d . . .
OX07 O 0.8429(17) 0.9334(15) 0.7693(11) 0.26(2) Uiso 1 1 d . . .
OX08 O 1.0953(15) 0.2912(14) 0.6091(10) 0.230(18) Uiso 1 1 d . . .
OX09 O 0.369(2) 0.599(2) 0.3459(16) 0.37(4) Uiso 1 1 d . . .
OX10 O 0.312(3) -0.022(3) -0.1001(19) 0.42(4) Uiso 1 1 d . . .
OX11 O 0.7464(14) 0.8904(13) 0.5396(9) 0.213(16) Uiso 1 1 d . . .
OX12 O 0.2802(16) 0.8640(14) 0.3181(10) 0.246(19) Uiso 1 1 d . . .
OX13 O 0.330(2) 0.217(2) 0.1451(15) 0.34(3) Uiso 1 1 d . . .
OX14 O 0.3258(14) 0.0551(13) -0.0825(9) 0.219(17) Uiso 1 1 d . . .
OX15 O 0.354(2) 1.067(2) 0.5915(15) 0.34(3) Uiso 1 1 d . . .
OX16 O 1.0916(18) 0.6505(16) 0.7216(12) 0.27(2) Uiso 1 1 d . . .
OX17 O 0.384(2) 0.8046(18) 0.2760(13) 0.30(3) Uiso 1 1 d . . .
OX18 O 1.0716(12) 0.3294(11) 0.5598(8) 0.184(13) Uiso 1 1 d . . .
OX19 O 0.0991(13) 0.2808(12) -0.0759(8) 0.198(14) Uiso 1 1 d . . .
OX20 O 0.4591(15) 0.7835(14) 0.3388(10) 0.233(18) Uiso 1 1 d . . .
OX21 O 0.6506(17) -0.1057(15) -0.1184(11) 0.26(2) Uiso 1 1 d . . .
OX22 O -0.3081(17) 0.4226(15) 0.1520(11) 0.26(2) Uiso 1 1 d . . .
OX23 O 0.7223(16) 0.8255(14) 0.5166(10) 0.243(19) Uiso 1 1 d . . .
OX24 O 1.081(2) 0.253(2) 0.5217(15) 0.34(3) Uiso 1 1 d . . .
OX25 O 0.398(2) 0.4352(19) -0.0189(14) 0.32(3) Uiso 1 1 d . . .
OX26 O 0.4554(17) 0.7995(15) 0.5499(11) 0.26(2) Uiso 1 1 d . . .
OX27 O -0.1148(18) -0.1583(16) 0.1573(12) 0.27(2) Uiso 1 1 d . . .
OX28 O 0.502(2) 0.838(2) 0.4132(14) 0.32(3) Uiso 1 1 d . . .
OX29 O 0.462(2) 0.3733(18) -0.1569(13) 0.31(3) Uiso 1 1 d . . .
OX30 O 0.742(2) 1.000(2) 0.7128(15) 0.34(3) Uiso 1 1 d . . .
OX31 O 0.6275(17) -0.3194(15) -0.0050(11) 0.26(2) Uiso 1 1 d . . .
OX32 O -0.1291(18) 0.3191(16) 0.1912(11) 0.26(2) Uiso 1 1 d . . .
OX33 O 0.9728(15) 0.1420(13) 0.5882(10) 0.226(17) Uiso 1 1 d . . .
OX34 O 0.961(2) 0.116(2) 0.4626(15) 0.33(3) Uiso 1 1 d . . .
OX35 O 1.0957(18) 0.6106(16) 0.7829(11) 0.27(2) Uiso 1 1 d . . .
OX36 O 0.0913(14) 0.9261(13) 0.4934(9) 0.214(16) Uiso 1 1 d . . .

loop_
_atom_site_aniso_label
_atom_site_aniso_U_11
_atom_site_aniso_U_22
_atom_site_aniso_U_33
_atom_site_aniso_U_23
_atom_site_aniso_U_13
_atom_site_aniso_U_12
Mo1A 0.0663(11) 0.0486(8) 0.0861(13) 0.0133(8) 0.0197(10) 0.0234(8)
Mo1B 0.0544(8) 0.0609(9) 0.0369(7) 0.0016(6) 0.0075(6) 0.0152(7)
Mo1C 0.0726(11) 0.0820(12) 0.0351(8) -0.0027(7) 0.0047(8) 0.0158(9)
Mo1D 0.0727(11) 0.0643(10) 0.0647(11) 0.0200(8) 0.0235(9) 0.0260(9)
Mo1E 0.0807(12) 0.0705(11) 0.0623(11) 0.0228(8) 0.0264(10) 0.0345(9)
Mo1F 0.0919(14) 0.0803(12) 0.0380(8) 0.0074(8) 0.0090(9) 0.0031(10)
Mo1G 0.0705(10) 0.0488(8) 0.0343(7) -0.0029(6) 0.0034(7) 0.0091(7)
Mo2A 0.0644(10) 0.0504(8) 0.0600(10) 0.0052(7) 0.0099(8) 0.0221(7)
Mo2B 0.0512(8) 0.0533(8) 0.0406(7) 0.0042(6) 0.0074(6) 0.0182(6)
Mo2C 0.0745(11) 0.0683(10) 0.0373(8) -0.0027(7) 0.0026(8) 0.0204(9)
Mo2D 0.0634(10) 0.0461(8) 0.0590(10) 0.0066(7) 0.0107(8) 0.0152(7)
Mo2E 0.0605(10) 0.0559(9) 0.0652(10) 0.0144(7) 0.0136(8) 0.0200(7)
Mo2F 0.0639(10) 0.0721(11) 0.0405(8) -0.0003(7) 0.0087(7) 0.0166(8)
Mo2G 0.0705(10) 0.0538(8) 0.0337(7) -0.0023(6) 0.0032(7) 0.0164(7)
Mo3A 0.0633(11) 0.0472(9) 0.1060(16) 0.0057(9) 0.0106(10) 0.0197(8)
Mo3B 0.0530(8) 0.0627(9) 0.0424(8) 0.0041(6) 0.0071(7) 0.0191(7)
Mo3C 0.0749(12) 0.0940(14) 0.0472(9) -0.0177(9) 0.0044(9) 0.0184(10)
Mo3E 0.135(2) 0.1015(17) 0.0609(12) 0.0257(11) 0.0254(13) 0.0731(16)
Mo3F 0.1075(16) 0.0741(12) 0.0465(10) 0.0148(8) 0.0107(10) 0.0120(11)
Mo3G 0.0899(14) 0.0621(10) 0.0482(9) -0.0020(8) -0.0064(9) 0.0026(9)
Mo4B 0.0554(10) 0.0802(12) 0.0580(10) -0.0078(9) 0.0044(8) 0.0162(8)
Mo4F 0.185(3) 0.0986(19) 0.0744(16) 0.0362(14) -0.0123(19) 0.001(2)
Mo4G 0.1036(16) 0.0486(9) 0.0620(11) -0.0042(8) 0.0001(11) -0.0001(9)
Mo5A 0.0630(11) 0.0493(9) 0.1025(15) 0.0052(9) 0.0136(10) 0.0212(8)
Mo5B 0.0622(10) 0.0710(11) 0.0455(9) -0.0052(7) 0.0079(7) 0.0129(8)
Mo5C 0.0705(12) 0.0998(15) 0.0497(10) -0.0153(9) 0.0051(9) 0.0190(11)
Mo5D 0.0972(15) 0.0894(14) 0.0653(12) 0.0181(10) 0.0282(11) 0.0504(12)
Mo5E 0.132(2) 0.1013(16) 0.0482(10) 0.0137(10) 0.0160(12) 0.0653(15)
Mo5F 0.127(2) 0.0889(15) 0.0550(12) 0.0192(11) -0.0144(13) 0.0031(14)
Mo5G 0.0759(11) 0.0424(7) 0.0419(8) -0.0024(6) 0.0086(7) 0.0131(7)
Mo6A 0.0655(10) 0.0504(8) 0.0600(10) 0.0070(7) 0.0106(8) 0.0221(7)
Mo6B 0.0564(9) 0.0643(9) 0.0367(7) 0.0001(6) 0.0049(7) 0.0198(7)
Mo6C 0.0730(11) 0.0666(10) 0.0399(8) 0.0001(7) 0.0031(8) 0.0194(8)
Mo6D 0.0646(10) 0.0479(8) 0.0675(11) 0.0091(7) 0.0121(8) 0.0176(7)
Mo6E 0.0587(9) 0.0556(9) 0.0566(9) 0.0114(7) 0.0161(8) 0.0197(7)
Mo6F 0.0661(10) 0.0792(11) 0.0367(8) -0.0018(7) 0.0049(7) 0.0170(9)
Mo6G 0.0631(9) 0.0423(7) 0.0369(7) -0.0024(5) 0.0055(6) 0.0132(6)
Mo7A 0.0913(17) 0.0553(12) 0.182(3) 0.0069(15) -0.0114(18) 0.0172(11)
Mo7B 0.0647(11) 0.0629(11) 0.0868(14) -0.0056(9) 0.0153(10) 0.0150(9)
Mo7D 0.1014(19) 0.190(3) 0.0695(15) 0.0193(17) 0.0256(14) 0.062(2)
Mo7G 0.102(3) 0.070(2) 0.056(2) 0.0251(18) -0.033(2) -0.022(2)
Mo8B 0.0759(13) 0.1086(17) 0.0671(12) -0.0292(12) 0.0178(10) -0.0036(12)
Mo8G 0.0870(15) 0.0538(10) 0.1076(18) 0.0045(10) 0.0007(13) 0.0101(10)
Mo9A 0.0904(15) 0.0758(13) 0.0757(13) 0.0072(10) 0.0172(11) 0.0143(11)
Mo9B 0.0585(10) 0.0871(13) 0.0486(9) 0.0186(8) 0.0117(8) 0.0211(9)
Mo9C 0.0800(12) 0.0766(12) 0.0499(10) 0.0011(8) 0.0132(9) 0.0183(10)
Mo9D 0.0839(12) 0.0510(9) 0.0533(9) 0.0026(7) 0.0201(9) 0.0126(8)
Mo9E 0.0668(11) 0.0830(12) 0.0516(10) 0.0155(8) 0.0115(8) 0.0232(9)
Mo9F 0.0730(11) 0.0737(11) 0.0523(10) 0.0181(8) 0.0101(9) 0.0228(9)
Mo9G 0.0928(13) 0.0493(8) 0.0456(8) -0.0017(6) 0.0203(9) 0.0152(8)
Mo10A 0.0653(10) 0.0515(9) 0.0748(12) 0.0132(8) 0.0147(9) 0.0190(8)
Mo10B 0.0579(9) 0.0589(9) 0.0499(9) 0.0064(7) 0.0158(7) 0.0194(7)
Mo10C 0.0691(11) 0.0880(13) 0.0368(8) -0.0048(8) 0.0055(8) 0.0171(9)
Mo10D 0.0618(9) 0.0457(7) 0.0421(8) 0.0000(6) 0.0081(7) 0.0171(6)
Mo10E 0.0612(9) 0.0522(8) 0.0516(9) 0.0066(6) 0.0111(7) 0.0225(7)
Mo10F 0.0684(10) 0.0614(9) 0.0349(7) 0.0032(6) 0.0040(7) 0.0203(8)
Mo10G 0.0718(10) 0.0526(8) 0.0387(8) 0.0034(6) 0.0035(7) 0.0163(7)
Mo11A 0.0634(10) 0.0563(9) 0.0770(12) 0.0141(8) 0.0167(9) 0.0209(8)
Mo11B 0.0590(9) 0.0708(10) 0.0455(8) -0.0020(7) 0.0140(7) 0.0152(8)
Mo11C 0.0689(11) 0.0792(11) 0.0341(8) -0.0041(7) 0.0042(7) 0.0169(9)
Mo11D 0.0655(10) 0.0470(8) 0.0523(9) 0.0045(6) 0.0119(8) 0.0218(7)
Mo11E 0.0577(9) 0.0515(8) 0.0437(8) 0.0065(6) 0.0087(7) 0.0186(7)
Mo11F 0.0715(11) 0.0624(9) 0.0368(8) 0.0022(6) 0.0017(7) 0.0175(8)
Mo11G 0.0654(10) 0.0474(8) 0.0496(9) 0.0063(6) 0.0088(7) 0.0161(7)
Mo1H 0.0444(7) 0.0382(6) 0.0318(6) 0.0006(5) 0.0036(5) 0.0072(5)
Mo1I 0.0595(9) 0.0554(9) 0.0559(9) 0.0017(7) 0.0056(8) 0.0297(7)
Mo1J 0.0513(8) 0.0359(6) 0.0373(7) 0.0019(5) 0.0036(6) 0.0094(5)
Mo1K 0.0568(9) 0.0475(8) 0.0438(8) 0.0075(6) 0.0057(7) 0.0006(6)
Mo1L 0.0532(8) 0.0451(7) 0.0416(7) 0.0043(6) -0.0004(6) 0.0125(6)
Mo1M 0.0501(8) 0.0426(7) 0.0446(8) 0.0011(6) 0.0092(6) 0.0157(6)
Mo1N 0.0542(8) 0.0447(7) 0.0460(8) 0.0027(6) 0.0175(7) 0.0052(6)
Mo2H 0.0458(7) 0.0387(6) 0.0342(6) 0.0034(5) 0.0068(6) 0.0105(5)
Mo2I 0.0536(8) 0.0432(7) 0.0598(9) 0.0085(6) 0.0140(7) 0.0170(6)
Mo2J 0.0478(7) 0.0333(6) 0.0414(7) 0.0045(5) 0.0075(6) 0.0107(5)
Mo2K 0.0587(9) 0.0390(7) 0.0436(7) 0.0069(5) 0.0166(7) 0.0106(6)
Mo2L 0.0481(7) 0.0399(6) 0.0331(6) 0.0029(5) 0.0074(6) 0.0116(5)
Mo2M 0.0505(8) 0.0438(7) 0.0491(8) 0.0104(6) 0.0114(7) 0.0194(6)
Mo2N 0.0503(8) 0.0406(7) 0.0443(7) 0.0079(5) 0.0148(6) 0.0127(6)
Mo3H 0.0484(7) 0.0439(7) 0.0358(7) 0.0038(5) 0.0085(6) 0.0114(6)
Mo3I 0.0586(9) 0.0560(8) 0.0448(8) 0.0006(6) 0.0022(7) 0.0283(7)
Mo3J 0.0579(9) 0.0502(8) 0.0466(8) 0.0062(6) 0.0039(7) 0.0185(7)
Mo3K 0.0566(10) 0.0648(10) 0.0699(11) 0.0254(8) 0.0101(8) 0.0064(8)
Mo3L 0.0475(8) 0.0491(7) 0.0419(7) 0.0063(6) 0.0038(6) 0.0078(6)
Mo3M 0.0617(9) 0.0440(8) 0.0705(11) 0.0040(7) 0.0205(8) 0.0195(7)
Mo3N 0.0616(9) 0.0419(7) 0.0595(9) -0.0009(6) 0.0277(8) 0.0034(6)
Mo4H 0.1225(17) 0.0490(9) 0.0527(9) 0.0019(7) 0.0438(11) 0.0205(10)
Mo4I 0.0770(12) 0.0891(13) 0.0510(10) -0.0003(9) 0.0024(9) 0.0536(11)
Mo4J 0.0664(10) 0.0527(8) 0.0510(9) 0.0123(7) 0.0000(8) 0.0138(7)
Mo4K 0.0595(11) 0.0897(14) 0.0860(15) 0.0380(12) -0.0069(10) -0.0025(10)
Mo4L 0.0555(10) 0.0736(12) 0.0896(15) 0.0184(10) -0.0067(10) 0.0049(9)
Mo4M 0.0622(10) 0.0449(8) 0.0724(11) -0.0062(7) 0.0207(8) 0.0100(7)
Mo4N 0.0709(11) 0.0468(8) 0.0684(11) -0.0090(7) 0.0326(9) -0.0042(7)
Mo5H 0.0456(7) 0.0416(7) 0.0369(7) 0.0011(5) 0.0055(6) 0.0112(5)
Mo5I 0.0683(10) 0.0662(10) 0.0505(9) 0.0038(7) 0.0057(8) 0.0393(8)
Mo5J 0.0600(9) 0.0426(7) 0.0414(7) 0.0071(6) 0.0063(7) 0.0078(6)
Mo5K 0.0553(9) 0.0526(8) 0.0562(9) 0.0163(7) 0.0018(7) 0.0030(7)
Mo5L 0.0532(9) 0.0606(10) 0.0739(12) 0.0166(8) 0.0056(8) 0.0182(7)
Mo5M 0.0497(8) 0.0382(6) 0.0417(7) 0.0020(5) 0.0102(6) 0.0117(5)
Mo5N 0.0580(9) 0.0426(7) 0.0508(8) 0.0005(6) 0.0183(7) 0.0024(6)
Mo6H 0.0431(7) 0.0381(6) 0.0350(6) 0.0020(5) 0.0065(5) 0.0096(5)
Mo6I 0.0496(8) 0.0454(7) 0.0618(10) 0.0081(6) 0.0108(7) 0.0179(6)
Mo6J 0.0516(8) 0.0328(6) 0.0385(7) 0.0038(5) 0.0102(6) 0.0100(5)
Mo6K 0.0551(8) 0.0385(6) 0.0376(7) 0.0040(5) 0.0107(6) 0.0097(6)
Mo6L 0.0527(8) 0.0427(7) 0.0432(7) 0.0068(5) 0.0123(6) 0.0186(6)
Mo6M 0.0473(7) 0.0392(6) 0.0426(7) 0.0078(5) 0.0099(6) 0.0154(5)
Mo6N 0.0547(8) 0.0432(7) 0.0462(8) 0.0103(6) 0.0167(7) 0.0140(6)
Mo7H 0.0621(10) 0.0567(9) 0.0529(9) -0.0001(7) 0.0140(8) 0.0049(7)
Mo7I 0.156(2) 0.0932(16) 0.0643(13) 0.0116(11) 0.0231(14) 0.0832(17)
Mo7M 0.063(2) 0.077(3) 0.141(5) -0.036(3) 0.001(3) 0.028(2)
Mo7N 0.0900(15) 0.0566(11) 0.140(2) -0.0090(12) 0.0677(16) -0.0035(10)
Mo8H 0.0597(9) 0.0585(9) 0.0472(8) -0.0013(7) 0.0041(7) 0.0239(7)
Mo8J 0.0764(13) 0.0992(16) 0.0733(13) 0.0279(12) 0.0105(11) -0.0006(12)
Mo8L 0.079(3) 0.060(2) 0.149(5) -0.021(3) -0.023(3) 0.030(2)
Mo8M 0.0936(15) 0.0731(13) 0.1136(18) -0.0374(12) 0.0585(14) -0.0187(11)
Mo9H 0.0440(7) 0.0547(8) 0.0362(7) -0.0081(6) 0.0030(6) 0.0098(6)
Mo9I 0.0629(10) 0.0623(9) 0.0488(9) 0.0058(7) 0.0087(8) 0.0153(8)
Mo9J 0.0604(9) 0.0352(6) 0.0411(7) 0.0032(5) -0.0010(6) 0.0100(6)
Mo9K 0.0557(9) 0.0508(8) 0.0508(9) -0.0016(6) 0.0044(7) 0.0152(7)
Mo9L 0.0487(8) 0.0592(9) 0.0415(8) -0.0014(6) 0.0082(6) 0.0071(7)
Mo9M 0.0612(9) 0.0433(7) 0.0489(8) 0.0095(6) 0.0011(7) 0.0076(6)
Mo9N 0.0621(9) 0.0415(7) 0.0534(9) 0.0010(6) 0.0067(7) 0.0123(6)
Mo10H 0.0550(8) 0.0361(6) 0.0324(6) 0.0019(5) 0.0075(6) 0.0084(5)
Mo10I 0.0618(9) 0.0499(8) 0.0470(8) 0.0100(6) 0.0141(7) 0.0265(7)
Mo10J 0.0464(7) 0.0380(6) 0.0357(7) 0.0053(5) 0.0083(6) 0.0130(5)
Mo10K 0.0474(7) 0.0470(7) 0.0403(7) 0.0099(5) 0.0115(6) 0.0126(6)
Mo10L 0.0414(7) 0.0380(6) 0.0393(7) 0.0022(5) 0.0066(6) 0.0093(5)
Mo10M 0.0492(8) 0.0380(7) 0.0592(9) 0.0055(6) 0.0074(7) 0.0145(6)
Mo10N 0.0568(8) 0.0351(6) 0.0445(7) 0.0027(5) 0.0166(6) 0.0082(6)
Mo11H 0.0512(7) 0.0362(6) 0.0308(6) 0.0016(5) 0.0061(6) 0.0099(5)
Mo11I 0.0531(8) 0.0518(8) 0.0505(8) 0.0122(6) 0.0126(7) 0.0243(7)
Mo11J 0.0465(7) 0.0406(6) 0.0366(7) 0.0063(5) 0.0097(6) 0.0113(5)
Mo11K 0.0469(7) 0.0417(7) 0.0384(7) 0.0066(5) 0.0081(6) 0.0112(5)
Mo11L 0.0442(7) 0.0391(6) 0.0512(8) 0.0041(6) 0.0086(6) 0.0129(5)
Mo11M 0.0469(7) 0.0357(6) 0.0507(8) 0.0041(5) 0.0074(6) 0.0109(5)
Mo11N 0.0643(9) 0.0372(6) 0.0451(8) 0.0049(5) 0.0194(7) 0.0091(6)

loop_
_atom_type_symbol
_atom_type_description
_atom_type_scat_dispersion_real
_atom_type_scat_dispersion_imag
_atom_type_scat_source
H H 0.0000 0.0000 'International Tables Vol C Tables 4.2.6.8 and 6.1.1.4'
Mo Mo -2.0163 0.6505 'International Tables Vol C Tables 4.2.6.8 and 6.1.1.4'
N N 0.0037 0.0031 'International Tables Vol C Tables 4.2.6.8 and 6.1.1.4'
O O 0.0071 0.0057 'International Tables Vol C Tables 4.2.6.8 and 6.1.1.4'

loop_
_geom_angle_atom_site_label_1
_geom_angle_atom_site_label_2
_geom_angle_atom_site_label_3
_geom_angle
_geom_angle_site_symmetry_1
_geom_angle_site_symmetry_3
O1A Mo1A O11A 97.2(7) . .
O1A Mo1A O12A 97.8(7) . .
O11A Mo1A O12A 72.2(7) . .
O1A Mo1A O13A 94.1(6) . .
O11A Mo1A O13A 143.6(6) . .
O12A Mo1A O13A 72.1(6) . .
O1A Mo1A O10A 91.1(7) . .
O11A Mo1A O10A 72.2(6) . .
O12A Mo1A O10A 144.0(6) . .
O13A Mo1A O10A 142.1(5) . .
O1A Mo1A O9A 98.4(6) . .
O11A Mo1A O9A 139.2(6) . .
O12A Mo1A O9A 141.4(6) . .
O13A Mo1A O9A 72.1(5) . .
O10A Mo1A O9A 70.1(5) . .
O1A Mo1A O27A 173.1(7) . .
O11A Mo1A O27A 86.9(6) . .
O12A Mo1A O27A 88.7(6) . .
O13A Mo1A O27A 85.8(5) . .
O10A Mo1A O27A 84.8(6) . .
O9A Mo1A O27A 75.0(5) . .
O1A Mo1A Mo4A2 92.9(5) . .
O11A Mo1A Mo4A2 37.5(5) . .
O12A Mo1A Mo4A2 35.7(5) . .
O13A Mo1A Mo4A2 107.7(4) . .
O10A Mo1A Mo4A2 109.5(4) . .
O9A Mo1A Mo4A2 168.6(4) . .
O27A Mo1A Mo4A2 93.6(4) . .
O1B Mo1B O12B 101.1(6) . .
O1B Mo1B O11B 101.2(6) . .
O12B Mo1B O11B 71.6(5) . .
O1B Mo1B O13B 94.9(6) . .
O12B Mo1B O13B 71.0(5) . .
O11B Mo1B O13B 141.4(5) . .
O1B Mo1B O10B 93.0(6) . .
O12B Mo1B O10B 142.3(5) . .
O11B Mo1B O10B 71.5(5) . .
O13B Mo1B O10B 142.8(5) . .
O1B Mo1B O9B 98.9(6) . .
O12B Mo1B O9B 138.7(5) . .
O11B Mo1B O9B 138.2(5) . .
O13B Mo1B O9B 71.6(5) . .
O10B Mo1B O9B 71.2(5) . .
O1B Mo1B O27B 172.5(6) . .
O12B Mo1B O27B 85.4(5) . .
O11B Mo1B O27B 84.3(5) . .
O13B Mo1B O27B 83.6(5) . .
O10B Mo1B O27B 83.9(5) . .
O9B Mo1B O27B 73.7(5) . .
O1C Mo1C O11C 99.5(7) . .
O1C Mo1C O12C 101.5(7) . .
O11C Mo1C O12C 71.6(6) . .
O1C Mo1C O10C 92.9(7) . .
O11C Mo1C O10C 71.1(6) . .
O12C Mo1C O10C 141.8(6) . .
O1C Mo1C O13C 94.6(7) . .
O11C Mo1C O13C 142.0(6) . .
O12C Mo1C O13C 71.0(6) . .
O10C Mo1C O13C 143.4(6) . .
O1C Mo1C O9C 97.0(7) . .
O11C Mo1C O9C 140.5(6) . .
O12C Mo1C O9C 138.8(6) . .
O10C Mo1C O9C 72.5(6) . .
O13C Mo1C O9C 71.0(5) . .
O1C Mo1C O27C 171.4(7) . .
O11C Mo1C O27C 86.9(6) . .
O12C Mo1C O27C 85.9(6) . .
O10C Mo1C O27C 83.8(6) . .
O13C Mo1C O27C 83.6(5) . .
O9C Mo1C O27C 74.4(5) . .
O1D Mo1D O11D 100.2(7) . .
O1D Mo1D O12D 100.2(8) . .
O11D Mo1D O12D 72.4(7) . .
O1D Mo1D O10D 93.4(7) . .
O11D Mo1D O10D 71.5(6) . .
O12D Mo1D O10D 143.1(7) . .
O1D Mo1D O13D 94.0(7) . .
O11D Mo1D O13D 142.9(6) . .
O12D Mo1D O13D 71.4(7) . .
O10D Mo1D O13D 141.9(6) . .
O1D Mo1D O9D 98.5(7) . .
O11D Mo1D O9D 138.8(6) . .
O12D Mo1D O9D 138.7(7) . .
O10D Mo1D O9D 71.1(5) . .
O13D Mo1D O9D 70.9(6) . .
O1D Mo1D O27D 173.1(6) . .
O11D Mo1D O27D 85.1(6) . .
O12D Mo1D O27D 85.6(6) . .
O10D Mo1D O27D 83.9(5) . .
O13D Mo1D O27D 84.3(5) . .
O9D Mo1D O27D 74.5(5) . .
O1D Mo1D Mo3D2 97.9(6) . .
O11D Mo1D Mo3D2 35.7(5) . .
O12D Mo1D Mo3D2 107.9(5) . .
O10D Mo1D Mo3D2 35.8(4) . .
O13D Mo1D Mo3D2 168.0(5) . .
O9D Mo1D Mo3D2 105.5(4) . .
O27D Mo1D Mo3D2 83.8(4) . .
O1D Mo1D Mo4D2 99.0(6) . .
O11D Mo1D Mo4D2 37.6(5) . .
O12D Mo1D Mo4D2 35.1(5) . .
O10D Mo1D Mo4D2 109.1(4) . .
O13D Mo1D Mo4D2 106.5(4) . .
O9D Mo1D Mo4D2 162.4(4) . .
O27D Mo1D Mo4D2 87.9(4) . .
Mo3D2 Mo1D Mo4D2 73.33(15) . .
O1E Mo1E O12E 100.6(7) . .
O1E Mo1E O13E 92.3(7) . .
O12E Mo1E O13E 71.5(6) . .
O1E Mo1E O10E 93.9(7) . .
O12E Mo1E O10E 142.1(7) . .
O13E Mo1E O10E 143.1(6) . .
O1E Mo1E O11E 100.7(7) . .
O12E Mo1E O11E 72.6(7) . .
O13E Mo1E O11E 143.4(6) . .
O10E Mo1E O11E 70.4(6) . .
O1E Mo1E O9E 97.8(7) . .
O12E Mo1E O9E 139.6(6) . .
O13E Mo1E O9E 72.1(5) . .
O10E Mo1E O9E 71.0(5) . .
O11E Mo1E O9E 138.0(6) . .
O1E Mo1E O27E 173.6(7) . .
O12E Mo1E O27E 84.2(6) . .
O13E Mo1E O27E 85.2(5) . .
O10E Mo1E O27E 84.7(5) . .
O11E Mo1E O27E 84.7(6) . .
O9E Mo1E O27E 75.9(5) . .
O1E Mo1E Mo4E2 91.6(6) . .
O12E Mo1E Mo4E2 39.2(5) . .
O13E Mo1E Mo4E2 110.0(4) . .
O10E Mo1E Mo4E2 106.2(4) . .
O11E Mo1E Mo4E2 36.5(5) . .
O9E Mo1E Mo4E2 170.3(4) . .
O27E Mo1E Mo4E2 94.7(4) . .
O1F Mo1F O12F 100.4(8) . .
O1F Mo1F O11F 99.3(8) . .
O12F Mo1F O11F 70.9(8) . .
O1F Mo1F O10F 92.8(7) . .
O12F Mo1F O10F 142.3(7) . .
O11F Mo1F O10F 72.3(7) . .
O1F Mo1F O13F 95.2(7) . .
O12F Mo1F O13F 71.3(7) . .
O11F Mo1F O13F 141.3(7) . .
O10F Mo1F O13F 142.7(6) . .
O1F Mo1F O9F 98.3(7) . .
O12F Mo1F O9F 139.2(7) . .
O11F Mo1F O9F 140.3(6) . .
O10F Mo1F O9F 71.6(6) . .
O13F Mo1F O9F 71.2(6) . .
O1F Mo1F O27F 172.6(7) . .
O12F Mo1F O27F 85.8(7) . .
O11F Mo1F O27F 86.6(6) . .
O10F Mo1F O27F 84.6(6) . .
O13F Mo1F O27F 82.8(6) . .
O9F Mo1F O27F 74.3(6) . .
O1G Mo1G O11G 100.2(6) . .
O1G Mo1G O13G 92.7(6) . .
O11G Mo1G O13G 142.6(5) . .
O1G Mo1G O12G 100.9(6) . .
O11G Mo1G O12G 71.1(5) . .
O13G Mo1G O12G 72.1(5) . .
O1G Mo1G O10G 95.8(6) . .
O11G Mo1G O10G 72.0(5) . .
O13G Mo1G O10G 141.6(5) . .
O12G Mo1G O10G 141.6(5) . .
O1G Mo1G O9G 99.7(5) . .
O11G Mo1G O9G 139.6(5) . .
O13G Mo1G O9G 70.4(5) . .
O12G Mo1G O9G 137.7(5) . .
O10G Mo1G O9G 71.3(5) . .
O1G Mo1G O27G 173.5(5) . .
O11G Mo1G O27G 85.7(5) . .
O13G Mo1G O27G 83.9(5) . .
O12G Mo1G O27G 83.3(5) . .
O10G Mo1G O27G 83.6(5) . .
O9G Mo1G O27G 74.0(4) . .
O2A Mo2A O15A 102.5(7) . .
O2A Mo2A O14A 101.5(7) . .
O15A Mo2A O14A 98.1(6) . .
O2A Mo2A O10A 104.6(7) . .
O15A Mo2A O10A 88.5(6) . .
O14A Mo2A O10A 150.9(6) . .
O2A Mo2A O9A 98.4(6) . .
O15A Mo2A O9A 153.1(5) . .
O14A Mo2A O9A 94.0(5) . .
O10A Mo2A O9A 69.9(5) . .
O2A Mo2A O28A 171.0(6) . .
O15A Mo2A O28A 85.9(5) . .
O14A Mo2A O28A 73.8(5) . .
O10A Mo2A O28A 78.4(5) . .
O9A Mo2A O28A 74.5(5) . .
O2B Mo2B O15B 103.4(6) . .
O2B Mo2B O14B 103.2(6) . .
O15B Mo2B O14B 98.2(5) . .
O2B Mo2B O10B 102.5(5) . .
O15B Mo2B O10B 88.7(5) . .
O14B Mo2B O10B 151.0(5) . .
O2B Mo2B O9B 94.9(5) . .
O15B Mo2B O9B 155.8(5) . .
O14B Mo2B O9B 92.9(5) . .
O10B Mo2B O9B 71.7(5) . .
O2B Mo2B O28B 167.8(5) . .
O15B Mo2B O28B 88.8(5) . .
O14B Mo2B O28B 73.8(5) . .
O10B Mo2B O28B 78.2(5) . .
O9B Mo2B O28B 73.7(5) . .
O2C Mo2C O15C 102.0(7) . .
O2C Mo2C O14C 101.9(7) . .
O15C Mo2C O14C 97.9(6) . .
O2C Mo2C O10C 104.9(6) . .
O15C Mo2C O10C 89.0(6) . .
O14C Mo2C O10C 150.2(6) . .
O2C Mo2C O9C 97.0(6) . .
O15C Mo2C O9C 155.9(6) . .
O14C Mo2C O9C 92.5(6) . .
O10C Mo2C O9C 71.6(5) . .
O2C Mo2C O28C 169.5(6) . .
O15C Mo2C O28C 88.0(6) . .
O14C Mo2C O28C 73.2(5) . .
O10C Mo2C O28C 78.2(5) . .
O9C Mo2C O28C 74.3(5) . .
O2D Mo2D O15D 103.2(7) . .
O2D Mo2D O14D 102.5(7) . .
O15D Mo2D O14D 97.9(6) . .
O2D Mo2D O10D 103.3(7) . .
O15D Mo2D O10D 88.0(6) . .
O14D Mo2D O10D 151.4(5) . .
O2D Mo2D O9D 95.0(7) . .
O15D Mo2D O9D 155.6(6) . .
O14D Mo2D O9D 93.8(5) . .
O10D Mo2D O9D 71.9(5) . .
O2D Mo2D O28D 168.8(6) . .
O15D Mo2D O28D 87.7(5) . .
O14D Mo2D O28D 73.2(5) . .
O10D Mo2D O28D 79.1(5) . .
O9D Mo2D O28D 75.2(5) . .
O2E Mo2E O15E 103.0(7) . .
O2E Mo2E O14E 103.8(7) . .
O15E Mo2E O14E 99.8(6) . .
O2E Mo2E O10E 103.4(7) . .
O15E Mo2E O10E 87.2(6) . .
O14E Mo2E O10E 149.5(6) . .
O2E Mo2E O9E 95.7(6) . .
O15E Mo2E O9E 154.9(6) . .
O14E Mo2E O9E 91.8(5) . .
O10E Mo2E O9E 72.0(5) . .
O2E Mo2E O28E 169.1(6) . .
O15E Mo2E O28E 87.9(5) . .
O14E Mo2E O28E 72.8(5) . .
O10E Mo2E O28E 77.9(5) . .
O9E Mo2E O28E 74.3(5) . .
O2F Mo2F O15F 103.6(7) . .
O2F Mo2F O14F 102.1(7) . .
O15F Mo2F O14F 98.7(6) . .
O2F Mo2F O10F 104.0(7) . .
O15F Mo2F O10F 88.2(6) . .
O14F Mo2F O10F 150.6(6) . .
O2F Mo2F O9F 94.6(7) . .
O15F Mo2F O9F 155.7(6) . .
O14F Mo2F O9F 92.9(6) . .
O10F Mo2F O9F 71.7(6) . .
O2F Mo2F O28F 167.1(6) . .
O15F Mo2F O28F 89.1(5) . .
O14F Mo2F O28F 73.7(5) . .
O10F Mo2F O28F 77.9(5) . .
O9F Mo2F O28F 73.6(5) . .
O2G Mo2G O15G 102.7(6) . .
O2G Mo2G O14G 103.7(6) . .
O15G Mo2G O14G 98.9(6) . .
O2G Mo2G O10G 104.0(6) . .
O15G Mo2G O10G 87.3(6) . .
O14G Mo2G O10G 149.4(5) . .
O2G Mo2G O9G 96.3(6) . .
O15G Mo2G O9G 154.8(5) . .
O14G Mo2G O9G 92.5(5) . .
O10G Mo2G O9G 72.0(5) . .
O2G Mo2G O28G 169.1(5) . .
O15G Mo2G O28G 88.1(5) . .
O14G Mo2G O28G 72.4(5) . .
O10G Mo2G O28G 78.0(5) . .
O9G Mo2G O28G 73.9(4) . .
O29A Mo3A O17A 103.6(9) . .
O29A Mo3A O16A 101.7(7) . .
O17A Mo3A O16A 105.0(8) . .
O29A Mo3A O11A 94.9(7) . .
O17A Mo3A O11A 89.5(8) . .
O16A Mo3A O11A 154.5(6) . .
O29A Mo3A O10A 94.0(7) . .
O17A Mo3A O10A 152.7(8) . .
O16A Mo3A O10A 91.4(6) . .
O11A Mo3A O10A 68.1(6) . .
O29A Mo3A O3A 172.1(8) . .
O17A Mo3A O3A 83.9(8) . .
O16A Mo3A O3A 78.2(6) . .
O11A Mo3A O3A 82.8(7) . .
O10A Mo3A O3A 78.1(6) . .
O29B Mo3B O17B 104.0(7) . .
O29B Mo3B O16B 100.1(6) . .
O17B Mo3B O16B 106.2(6) . .
O29B Mo3B O11B 99.0(6) . .
O17B Mo3B O11B 88.6(5) . .
O16B Mo3B O11B 152.0(5) . .
O29B Mo3B O10B 94.4(6) . .
O17B Mo3B O10B 152.2(5) . .
O16B Mo3B O10B 90.5(5) . .
O11B Mo3B O10B 67.8(5) . .
O29B Mo3B O3B 172.2(6) . .
O17B Mo3B O3B 83.5(5) . .
O16B Mo3B O3B 75.8(5) . .
O11B Mo3B O3B 82.7(5) . .
O10B Mo3B O3B 79.2(5) . .
O17C Mo3C O29C 102.7(8) . .
O17C Mo3C O16C 105.6(7) . .
O29C Mo3C O16C 100.5(7) . .
O17C Mo3C O11C 90.0(7) . .
O29C Mo3C O11C 95.3(7) . .
O16C Mo3C O11C 154.6(6) . .
O17C Mo3C O10C 153.4(7) . .
O29C Mo3C O10C 94.1(7) . .
O16C Mo3C O10C 91.2(6) . .
O11C Mo3C O10C 67.7(6) . .
O17C Mo3C O3C 85.4(7) . .
O29C Mo3C O3C 170.3(7) . .
O16C Mo3C O3C 82.1(6) . .
O11C Mo3C O3C 79.3(6) . .
O10C Mo3C O3C 76.5(6) . .
O29D Mo3D1 O17D 108.8(9) . .
O29D Mo3D1 O16D 103.0(8) . .
O17D Mo3D1 O16D 107.0(8) . .
O29D Mo3D1 O11D 99.1(7) . .
O17D Mo3D1 O11D 89.1(7) . .
O16D Mo3D1 O11D 146.5(7) . .
O29D Mo3D1 O10D 93.9(7) . .
O17D Mo3D1 O10D 148.7(7) . .
O16D Mo3D1 O10D 87.9(6) . .
O11D Mo3D1 O10D 65.5(6) . .
O29D Mo3D1 O3D 168.4(8) . .
O17D Mo3D1 O3D 82.6(8) . .
O16D Mo3D1 O3D 75.3(7) . .
O11D Mo3D1 O3D 78.0(6) . .
O10D Mo3D1 O3D 74.6(6) . .
O17D Mo3D2 O16D 100.2(8) . .
O17D Mo3D2 O10D 163.5(8) . .
O16D Mo3D2 O10D 95.1(7) . .
O17D Mo3D2 O11D 90.6(8) . .
O16D Mo3D2 O11D 168.5(7) . .
O10D Mo3D2 O11D 73.7(7) . .
O17D Mo3D2 O3D 94.1(9) . .
O16D Mo3D2 O3D 87.9(8) . .
O10D Mo3D2 O3D 92.4(8) . .
O11D Mo3D2 O3D 95.0(9) . .
O17D Mo3D2 O29D 86.6(8) . .
O16D Mo3D2 O29D 86.6(7) . .
O10D Mo3D2 O29D 88.3(7) . .
O11D Mo3D2 O29D 90.4(7) . .
O3D Mo3D2 O29D 174.5(8) . .
O17D Mo3D2 Mo1D 126.4(6) . .
O16D Mo3D2 Mo1D 132.9(5) . .
O10D Mo3D2 Mo1D 37.9(4) . .
O11D Mo3D2 Mo1D 35.9(5) . .
O3D Mo3D2 Mo1D 94.1(7) . .
O29D Mo3D2 Mo1D 89.8(5) . .
O17E Mo3E O29E 100.9(10) . .
O17E Mo3E O16E 106.4(9) . .
O29E Mo3E O16E 99.5(8) . .
O17E Mo3E O11E 89.1(9) . .
O29E Mo3E O11E 97.5(8) . .
O16E Mo3E O11E 154.2(7) . .
O17E Mo3E O10E 154.4(9) . .
O29E Mo3E O10E 94.3(7) . .
O16E Mo3E O10E 91.1(6) . .
O11E Mo3E O10E 68.4(6) . .
O17E Mo3E O3E 85.8(10) . .
O29E Mo3E O3E 173.2(8) . .
O16E Mo3E O3E 79.4(7) . .
O11E Mo3E O3E 81.4(7) . .
O10E Mo3E O3E 79.1(7) . .
O29F Mo3F O17F 105.8(9) . .
O29F Mo3F O16F 101.7(7) . .
O17F Mo3F O16F 103.8(8) . .
O29F Mo3F O11F 96.8(7) . .
O17F Mo3F O11F 90.0(8) . .
O16F Mo3F O11F 152.8(7) . .
O29F Mo3F O10F 94.2(7) . .
O17F Mo3F O10F 151.5(7) . .
O16F Mo3F O10F 91.4(6) . .
O11F Mo3F O10F 67.3(6) . .
O29F Mo3F O3F 172.9(8) . .
O17F Mo3F O3F 80.4(8) . .
O16F Mo3F O3F 79.8(7) . .
O11F Mo3F O3F 79.5(7) . .
O10F Mo3F O3F 78.7(6) . .
O29G Mo3G O17G 102.1(8) . .
O29G Mo3G O16G 101.9(7) . .
O17G Mo3G O16G 105.5(7) . .
O29G Mo3G O11G 95.2(6) . .
O17G Mo3G O11G 89.6(7) . .
O16G Mo3G O11G 154.0(6) . .
O29G Mo3G O10G 92.3(6) . .
O17G Mo3G O10G 154.8(7) . .
O16G Mo3G O10G 91.4(6) . .
O11G Mo3G O10G 68.3(5) . .
O29G Mo3G O3G 171.8(7) . .
O17G Mo3G O3G 85.0(7) . .
O16G Mo3G O3G 79.9(6) . .
O11G Mo3G O3G 80.6(6) . .
O10G Mo3G O3G 79.7(6) . .
O30A Mo4A1 O18A 108.8(11) . .
O30A Mo4A1 O19A 106.4(10) . .
O18A Mo4A1 O19A 102.7(10) . .
O30A Mo4A1 O12A 96.3(9) . .
O18A Mo4A1 O12A 148.4(9) . .
O19A Mo4A1 O12A 87.7(8) . .
O30A Mo4A1 O11A 98.1(9) . .
O18A Mo4A1 O11A 89.5(9) . .
O19A Mo4A1 O11A 147.1(8) . .
O12A Mo4A1 O11A 67.7(6) . .
O30A Mo4A1 O4A 173.4(10) . .
O18A Mo4A1 O4A 76.7(9) . .
O19A Mo4A1 O4A 75.3(9) . .
O12A Mo4A1 O4A 77.3(7) . .
O11A Mo4A1 O4A 78.1(7) . .
O4A Mo4A2 O19A 95.9(11) . .
O4A Mo4A2 O18A 95.5(11) . .
O19A Mo4A2 O18A 102.3(10) . .
O4A Mo4A2 O12A 98.5(10) . .
O19A Mo4A2 O12A 92.8(8) . .
O18A Mo4A2 O12A 158.2(10) . .
O4A Mo4A2 O11A 97.4(9) . .
O19A Mo4A2 O11A 160.7(9) . .
O18A Mo4A2 O11A 90.3(9) . .
O12A Mo4A2 O11A 71.4(7) . .
O4A Mo4A2 O30A 179.2(11) . .
O19A Mo4A2 O30A 84.9(9) . .
O18A Mo4A2 O30A 84.0(10) . .
O12A Mo4A2 O30A 81.8(8) . .
O11A Mo4A2 O30A 82.0(8) . .
O4A Mo4A2 Mo1A 93.5(8) . .
O19A Mo4A2 Mo1A 128.9(7) . .
O18A Mo4A2 Mo1A 126.6(8) . .
O12A Mo4A2 Mo1A 36.1(5) . .
O11A Mo4A2 Mo1A 36.3(5) . .
O30A Mo4A2 Mo1A 86.3(6) . .
O30B Mo4B O19B 101.2(9) . .
O30B Mo4B O18B 102.0(9) . .
O19B Mo4B O18B 103.6(8) . .
O30B Mo4B O12B 96.3(8) . .
O19B Mo4B O12B 91.1(7) . .
O18B Mo4B O12B 153.7(7) . .
O30B Mo4B O11B 97.7(7) . .
O19B Mo4B O11B 153.4(7) . .
O18B Mo4B O11B 90.5(6) . .
O12B Mo4B O11B 68.2(5) . .
O30B Mo4B O4B 176.3(8) . .
O19B Mo4B O4B 79.7(7) . .
O18B Mo4B O4B 81.2(7) . .
O12B Mo4B O4B 80.1(5) . .
O11B Mo4B O4B 80.3(5) . .
O30C Mo4C1 O18C 106.6(11) . .
O30C Mo4C1 O19C 103.4(11) . .
O18C Mo4C1 O19C 102.4(9) . .
O30C Mo4C1 O11C 100.7(10) . .
O18C Mo4C1 O11C 90.5(8) . .
O19C Mo4C1 O11C 147.9(9) . .
O30C Mo4C1 O12C 96.6(10) . .
O18C Mo4C1 O12C 151.5(9) . .
O19C Mo4C1 O12C 87.8(8) . .
O11C Mo4C1 O12C 68.7(6) . .
O30C Mo4C1 O4C 174.4(11) . .
O18C Mo4C1 O4C 78.6(9) . .
O19C Mo4C1 O4C 77.2(10) . .
O11C Mo4C1 O4C 76.8(8) . .
O12C Mo4C1 O4C 77.8(8) . .
O19C Mo4C2 O18C 108.7(10) . .
O19C Mo4C2 O4C 93.3(12) . .
O18C Mo4C2 O4C 90.7(11) . .
O19C Mo4C2 O12C 93.9(8) . .
O18C Mo4C2 O12C 157.4(8) . .
O4C Mo4C2 O12C 89.5(10) . .
O19C Mo4C2 O30C 93.5(10) . .
O18C Mo4C2 O30C 90.7(10) . .
O4C Mo4C2 O30C 172.2(11) . .
O12C Mo4C2 O30C 86.2(9) . .
O19C Mo4C2 O11C 162.6(8) . .
O18C Mo4C2 O11C 88.7(8) . .
O4C Mo4C2 O11C 85.7(9) . .
O12C Mo4C2 O11C 68.7(6) . .
O30C Mo4C2 O11C 86.7(9) . .
O30D Mo4D1 O18D 112.3(14) . .
O30D Mo4D1 O19D 110.2(13) . .
O18D Mo4D1 O19D 105.0(11) . .
O30D Mo4D1 O11D 99.4(12) . .
O18D Mo4D1 O11D 89.6(9) . .
O19D Mo4D1 O11D 138.1(9) . .
O30D Mo4D1 O12D 96.8(12) . .
O18D Mo4D1 O12D 144.8(10) . .
O19D Mo4D1 O12D 81.6(9) . .
O11D Mo4D1 O12D 65.6(7) . .
O30D Mo4D1 O4D 169.4(12) . .
O18D Mo4D1 O4D 76.7(10) . .
O19D Mo4D1 O4D 71.3(9) . .
O11D Mo4D1 O4D 74.3(8) . .
O12D Mo4D1 O4D 72.9(8) . .
O19D Mo4D2 O12D 92.6(9) . .
O19D Mo4D2 O18D 105.2(11) . .
O12D Mo4D2 O18D 162.1(10) . .
O19D Mo4D2 O11D 164.5(9) . .
O12D Mo4D2 O11D 72.4(7) . .
O18D Mo4D2 O11D 89.7(9) . .
O19D Mo4D2 O4D 87.7(11) . .
O12D Mo4D2 O4D 90.5(10) . .
O18D Mo4D2 O4D 88.1(11) . .
O11D Mo4D2 O4D 88.7(9) . .
O19D Mo4D2 O30D 95.6(11) . .
O12D Mo4D2 O30D 90.4(10) . .
O18D Mo4D2 O30D 90.1(12) . .
O11D Mo4D2 O30D 88.4(10) . .
O4D Mo4D2 O30D 176.6(11) . .
O19D Mo4D2 Mo1D 128.6(8) . .
O12D Mo4D2 Mo1D 36.7(6) . .
O18D Mo4D2 Mo1D 125.4(8) . .
O11D Mo4D2 Mo1D 36.0(5) . .
O4D Mo4D2 Mo1D 85.8(8) . .
O30D Mo4D2 Mo1D 92.9(8) . .
O30E Mo4E1 O19E 88.7(18) . .
O30E Mo4E1 O18E 109(2) . .
O19E Mo4E1 O18E 117.1(19) . .
O30E Mo4E1 O12E 91.8(14) . .
O19E Mo4E1 O12E 91.8(13) . .
O18E Mo4E1 O12E 144.1(15) . .
O30E Mo4E1 O11E 91.5(14) . .
O19E Mo4E1 O11E 158.9(13) . .
O18E Mo4E1 O11E 82.7(15) . .
O12E Mo4E1 O11E 67.1(7) . .
O30E Mo4E1 O4E 163.7(17) . .
O19E Mo4E1 O4E 100.0(16) . .
O18E Mo4E1 O4E 79.8(18) . .
O12E Mo4E1 O4E 74.3(12) . .
O11E Mo4E1 O4E 75.4(12) . .
O4E Mo4E2 O18E 106(2) . .
O4E Mo4E2 O11E 101.0(17) . .
O18E Mo4E2 O11E 90.3(16) . .
O4E Mo4E2 O12E 94.0(17) . .
O18E Mo4E2 O12E 155.7(16) . .
O11E Mo4E2 O12E 71.9(7) . .
O4E Mo4E2 O19E 114.3(19) . .
O18E Mo4E2 O19E 101.5(18) . .
O11E Mo4E2 O19E 137.4(12) . .
O12E Mo4E2 O19E 82.4(11) . .
O4E Mo4E2 O30E 169.0(19) . .
O18E Mo4E2 O30E 85.2(18) . .
O11E Mo4E2 O30E 78.3(11) . .
O12E Mo4E2 O30E 75.3(11) . .
O19E Mo4E2 O30E 62.4(13) . .
O4E Mo4E2 Mo1E 87.9(16) . .
O18E Mo4E2 Mo1E 127.9(15) . .
O11E Mo4E2 Mo1E 37.7(5) . .
O12E Mo4E2 Mo1E 37.3(5) . .
O19E Mo4E2 Mo1E 118.3(10) . .
O30E Mo4E2 Mo1E 85.1(9) . .
O30F Mo4F O19F 100.4(18) . .
O30F Mo4F O18F 113.1(18) . .
O19F Mo4F O18F 101.9(13) . .
O30F Mo4F O11F 96.9(16) . .
O19F Mo4F O11F 152.7(11) . .
O18F Mo4F O11F 90.3(10) . .
O30F Mo4F O12F 90.7(16) . .
O19F Mo4F O12F 92.0(11) . .
O18F Mo4F O12F 149.2(10) . .
O11F Mo4F O12F 66.8(7) . .
O30F Mo4F O4F 173.4(19) . .
O19F Mo4F O4F 79.9(14) . .
O18F Mo4F O4F 73.1(13) . .
O11F Mo4F O4F 80.5(12) . .
O12F Mo4F O4F 82.7(12) . .
O18G Mo4G O19G 106.0(8) . .
O18G Mo4G O30G 101.7(9) . .
O19G Mo4G O30G 98.7(9) . .
O18G Mo4G O11G 92.4(7) . .
O19G Mo4G O11G 154.9(7) . .
O30G Mo4G O11G 94.0(8) . .
O18G Mo4G O12G 156.6(7) . .
O19G Mo4G O12G 88.7(7) . .
O30G Mo4G O12G 93.8(7) . .
O11G Mo4G O12G 68.9(5) . .
O18G Mo4G O4G 82.5(7) . .
O19G Mo4G O4G 84.1(7) . .
O30G Mo4G O4G 174.0(8) . .
O11G Mo4G O4G 81.5(6) . .
O12G Mo4G O4G 80.9(5) . .
O31A Mo5A O20A 106.3(8) . .
O31A Mo5A O21A 99.4(7) . .
O20A Mo5A O21A 104.4(7) . .
O31A Mo5A O12A 95.3(7) . .
O20A Mo5A O12A 90.4(7) . .
O21A Mo5A O12A 155.2(6) . .
O31A Mo5A O13A 93.0(7) . .
O20A Mo5A O13A 152.8(7) . .
O21A Mo5A O13A 90.8(6) . .
O12A Mo5A O13A 68.5(6) . .
O31A Mo5A O5A 171.7(7) . .
O20A Mo5A O5A 81.1(7) . .
O21A Mo5A O5A 82.0(6) . .
O12A Mo5A O5A 80.7(6) . .
O13A Mo5A O5A 78.8(6) . .
O31B Mo5B O20B 103.5(7) . .
O31B Mo5B O21B 100.5(6) . .
O20B Mo5B O21B 105.8(6) . .
O31B Mo5B O12B 96.8(6) . .
O20B Mo5B O12B 89.5(6) . .
O21B Mo5B O12B 153.4(6) . .
O31B Mo5B O13B 92.7(6) . .
O20B Mo5B O13B 153.3(6) . .
O21B Mo5B O13B 91.7(5) . .
O12B Mo5B O13B 67.3(5) . .
O31B Mo5B O5B 172.6(6) . .
O20B Mo5B O5B 83.6(6) . .
O21B Mo5B O5B 79.2(6) . .
O12B Mo5B O5B 81.1(6) . .
O13B Mo5B O5B 80.0(5) . .
O20C Mo5C O31C 102.6(8) . .
O20C Mo5C O21C 105.1(7) . .
O31C Mo5C O21C 100.3(7) . .
O20C Mo5C O12C 89.5(7) . .
O31C Mo5C O12C 95.8(7) . .
O21C Mo5C O12C 155.1(6) . .
O20C Mo5C O13C 154.3(7) . .
O31C Mo5C O13C 92.5(7) . .
O21C Mo5C O13C 92.3(6) . .
O12C Mo5C O13C 68.1(6) . .
O20C Mo5C O5C 83.7(7) . .
O31C Mo5C O5C 172.2(7) . .
O21C Mo5C O5C 82.3(6) . .
O12C Mo5C O5C 79.4(6) . .
O13C Mo5C O5C 80.0(6) . .
O31D Mo5D O20D 101.5(8) . .
O31D Mo5D O21D 99.3(8) . .
O20D Mo5D O21D 105.4(8) . .
O31D Mo5D O12D 97.5(8) . .
O20D Mo5D O12D 89.2(8) . .
O21D Mo5D O12D 155.0(7) . .
O31D Mo5D O13D 94.5(7) . .
O20D Mo5D O13D 154.7(7) . .
O21D Mo5D O13D 91.0(6) . .
O12D Mo5D O13D 69.3(6) . .
O31D Mo5D O5D 174.3(8) . .
O20D Mo5D O5D 84.2(8) . .
O21D Mo5D O5D 79.6(8) . .
O12D Mo5D O5D 81.9(8) . .
O13D Mo5D O5D 79.9(7) . .
O31E Mo5E O20E 101.1(10) . .
O31E Mo5E O21E 100.2(7) . .
O20E Mo5E O21E 107.3(9) . .
O31E Mo5E O12E 94.5(8) . .
O20E Mo5E O12E 89.6(9) . .
O21E Mo5E O12E 154.8(7) . .
O31E Mo5E O13E 92.7(7) . .
O20E Mo5E O13E 154.5(9) . .
O21E Mo5E O13E 91.0(6) . .
O12E Mo5E O13E 67.8(6) . .
O31E Mo5E O5E 171.9(8) . .
O20E Mo5E O5E 85.9(9) . .
O21E Mo5E O5E 81.5(7) . .
O12E Mo5E O5E 81.2(7) . .
O13E Mo5E O5E 79.2(6) . .
O20F Mo5F O31F 103.0(10) . .
O20F Mo5F O21F 105.0(9) . .
O31F Mo5F O21F 99.7(8) . .
O20F Mo5F O13F 154.7(9) . .
O31F Mo5F O13F 93.6(7) . .
O21F Mo5F O13F 90.6(6) . .
O20F Mo5F O12F 91.0(9) . .
O31F Mo5F O12F 99.1(8) . .
O21F Mo5F O12F 151.8(7) . .
O13F Mo5F O12F 67.4(7) . .
O20F Mo5F O5F 85.3(10) . .
O31F Mo5F O5F 171.7(9) . .
O21F Mo5F O5F 77.8(9) . .
O13F Mo5F O5F 78.6(8) . .
O12F Mo5F O5F 80.7(9) . .
O31G Mo5G O20G 103.4(7) . .
O31G Mo5G O21G 100.9(6) . .
O20G Mo5G O21G 106.4(6) . .
O31G Mo5G O12G 98.6(6) . .
O20G Mo5G O12G 87.7(6) . .
O21G Mo5G O12G 152.4(5) . .
O31G Mo5G O13G 94.6(6) . .
O20G Mo5G O13G 152.4(6) . .
O21G Mo5G O13G 90.1(5) . .
O12G Mo5G O13G 68.9(5) . .
O31G Mo5G O5G 173.6(6) . .
O20G Mo5G O5G 82.9(5) . .
O21G Mo5G O5G 77.4(5) . .
O12G Mo5G O5G 81.0(5) . .
O13G Mo5G O5G 79.3(5) . .
O6A Mo6A O22A 104.0(7) . .
O6A Mo6A O23A 102.2(7) . .
O22A Mo6A O23A 99.3(6) . .
O6A Mo6A O13A 104.7(6) . .
O22A Mo6A O13A 87.3(5) . .
O23A Mo6A O13A 149.8(6) . .
O6A Mo6A O9A 96.6(6) . .
O22A Mo6A O9A 153.1(5) . .
O23A Mo6A O9A 93.0(5) . .
O13A Mo6A O9A 70.7(5) . .
O6A Mo6A O32A 168.7(6) . .
O22A Mo6A O32A 86.9(5) . .
O23A Mo6A O32A 72.4(5) . .
O13A Mo6A O32A 78.7(5) . .
O9A Mo6A O32A 74.1(5) . .
O6B Mo6B O22B 102.7(6) . .
O6B Mo6B O23B 103.6(6) . .
O22B Mo6B O23B 98.4(6) . .
O6B Mo6B O13B 104.3(6) . .
O22B Mo6B O13B 88.1(5) . .
O23B Mo6B O13B 149.2(5) . .
O6B Mo6B O9B 96.8(6) . .
O22B Mo6B O9B 154.8(5) . .
O23B Mo6B O9B 92.3(5) . .
O13B Mo6B O9B 71.6(5) . .
O6B Mo6B O32B 169.4(5) . .
O22B Mo6B O32B 87.6(5) . .
O23B Mo6B O32B 72.1(5) . .
O13B Mo6B O32B 78.1(5) . .
O9B Mo6B O32B 73.9(5) . .
O6C Mo6C O22C 102.1(7) . .
O6C Mo6C O23C 102.8(7) . .
O22C Mo6C O23C 98.0(6) . .
O6C Mo6C O13C 104.8(7) . .
O22C Mo6C O13C 88.5(6) . .
O23C Mo6C O13C 149.5(6) . .
O6C Mo6C O9C 97.6(7) . .
O22C Mo6C O9C 154.9(6) . .
O23C Mo6C O9C 92.5(6) . .
O13C Mo6C O9C 71.4(5) . .
O6C Mo6C O32C 168.9(6) . .
O22C Mo6C O32C 88.3(5) . .
O23C Mo6C O32C 71.7(5) . .
O13C Mo6C O32C 78.8(5) . .
O9C Mo6C O32C 73.4(5) . .
O6D Mo6D O23D 103.7(7) . .
O6D Mo6D O22D 104.3(7) . .
O23D Mo6D O22D 97.7(6) . .
O6D Mo6D O13D 103.3(7) . .
O23D Mo6D O13D 150.1(6) . .
O22D Mo6D O13D 87.8(6) . .
O6D Mo6D O9D 95.0(7) . .
O23D Mo6D O9D 93.1(6) . .
O22D Mo6D O9D 154.9(5) . .
O13D Mo6D O9D 72.0(6) . .
O6D Mo6D O32D 168.5(6) . .
O23D Mo6D O32D 72.5(5) . .
O22D Mo6D O32D 87.1(5) . .
O13D Mo6D O32D 78.5(5) . .
O9D Mo6D O32D 74.6(5) . .
O6E Mo6E O23E 104.0(6) . .
O6E Mo6E O22E 104.4(6) . .
O23E Mo6E O22E 97.0(6) . .
O6E Mo6E O13E 103.2(6) . .
O23E Mo6E O13E 149.9(6) . .
O22E Mo6E O13E 88.4(6) . .
O6E Mo6E O9E 93.8(6) . .
O23E Mo6E O9E 93.6(5) . .
O22E Mo6E O9E 156.0(5) . .
O13E Mo6E O9E 72.1(5) . .
O6E Mo6E O32E 167.5(6) . .
O23E Mo6E O32E 71.4(5) . .
O22E Mo6E O32E 87.9(5) . .
O13E Mo6E O32E 79.3(5) . .
O9E Mo6E O32E 75.2(5) . .
O6F Mo6F O22F 102.4(7) . .
O6F Mo6F O23F 102.8(7) . .
O22F Mo6F O23F 99.8(6) . .
O6F Mo6F O13F 105.2(7) . .
O22F Mo6F O13F 86.7(6) . .
O23F Mo6F O13F 149.2(6) . .
O6F Mo6F O9F 96.8(7) . .
O22F Mo6F O9F 154.5(6) . .
O23F Mo6F O9F 92.0(6) . .
O13F Mo6F O9F 72.2(6) . .
O6F Mo6F O32F 169.8(6) . .
O22F Mo6F O32F 87.5(6) . .
O23F Mo6F O32F 72.7(5) . .
O13F Mo6F O32F 77.6(5) . .
O9F Mo6F O32F 74.5(5) . .
O6G Mo6G O22G 103.4(6) . .
O6G Mo6G O23G 103.4(6) . .
O22G Mo6G O23G 98.1(5) . .
O6G Mo6G O13G 103.5(5) . .
O22G Mo6G O13G 88.7(5) . .
O23G Mo6G O13G 149.9(5) . .
O6G Mo6G O9G 94.9(5) . .
O22G Mo6G O9G 155.7(5) . .
O23G Mo6G O9G 92.9(5) . .
O13G Mo6G O9G 71.4(5) . .
O6G Mo6G O32G 168.1(5) . .
O22G Mo6G O32G 88.4(5) . .
O23G Mo6G O32G 73.4(5) . .
O13G Mo6G O32G 77.5(5) . .
O9G Mo6G O32G 74.0(4) . .
O25A Mo7A O35A 107.7(12) . .
O25A Mo7A O24A 97.0(10) . .
O35A Mo7A O24A 96.8(11) . .
O25A Mo7A O18A 95.0(11) . .
O35A Mo7A O18A 90.6(11) . .
O24A Mo7A O18A 163.3(9) . .
O25A Mo7A O7A 86.0(11) . .
O35A Mo7A O7A 165.1(11) . .
O24A Mo7A O7A 87.2(9) . .
O18A Mo7A O7A 82.0(9) . .
O25A Mo7A O17A 168.1(10) . .
O35A Mo7A O17A 84.1(11) . .
O24A Mo7A O17A 83.6(8) . .
O18A Mo7A O17A 82.3(9) . .
O7A Mo7A O17A 82.1(8) . .
O7B Mo7B O25B 104.2(9) . .
O7B Mo7B O24B 101.8(8) . .
O25B Mo7B O24B 99.5(9) . .
O7B Mo7B O18B 95.0(8) . .
O25B Mo7B O18B 92.0(8) . .
O24B Mo7B O18B 156.6(7) . .
O7B Mo7B O17B 91.6(7) . .
O25B Mo7B O17B 163.5(8) . .
O24B Mo7B O17B 81.5(6) . .
O18B Mo7B O17B 81.9(6) . .
O7B Mo7B O35B 167.3(8) . .
O25B Mo7B O35B 86.9(8) . .
O24B Mo7B O35B 82.1(7) . .
O18B Mo7B O35B 78.3(7) . .
O17B Mo7B O35B 76.8(6) . .
O35C Mo7C1 O25C 101.3(18) . .
O35C Mo7C1 O24C 106.3(13) . .
O25C Mo7C1 O24C 100.0(14) . .
O35C Mo7C1 O18C 97.2(14) . .
O25C Mo7C1 O18C 93.6(14) . .
O24C Mo7C1 O18C 149.7(8) . .
O35C Mo7C1 O17C 89.8(13) . .
O25C Mo7C1 O17C 168.3(14) . .
O24C Mo7C1 O17C 80.3(7) . .
O18C Mo7C1 O17C 81.1(7) . .
O35C Mo7C1 O7C 166.4(16) . .
O25C Mo7C1 O7C 89.4(16) . .
O24C Mo7C1 O7C 79.8(12) . .
O18C Mo7C1 O7C 73.4(12) . .
O17C Mo7C1 O7C 79.1(11) . .
O7C Mo7C2 O24C 109.9(17) . .
O7C Mo7C2 O18C 96.4(17) . .
O24C Mo7C2 O18C 153.2(9) . .
O7C Mo7C2 O25C 110.7(19) . .
O24C Mo7C2 O25C 90.6(12) . .
O18C Mo7C2 O25C 84.6(12) . .
O7C Mo7C2 O17C 107.5(17) . .
O24C Mo7C2 O17C 83.8(8) . .
O18C Mo7C2 O17C 83.5(8) . .
O25C Mo7C2 O17C 141.0(12) . .
O7C Mo7C2 O35C 170.5(18) . .
O24C Mo7C2 O35C 79.6(10) . .
O18C Mo7C2 O35C 74.1(10) . .
O25C Mo7C2 O35C 68.9(13) . .
O17C Mo7C2 O35C 72.2(10) . .
O25D Mo7D O7D 103.4(13) . .
O25D Mo7D O24D 100.0(12) . .
O7D Mo7D O24D 97.7(11) . .
O25D Mo7D O18D 90.4(13) . .
O7D Mo7D O18D 98.5(12) . .
O24D Mo7D O18D 158.1(10) . .
O25D Mo7D O35D 87.2(13) . .
O7D Mo7D O35D 167.9(12) . .
O24D Mo7D O35D 86.0(10) . .
O18D Mo7D O35D 75.3(11) . .
O25D Mo7D O17D 166.5(11) . .
O7D Mo7D O17D 89.1(10) . .
O24D Mo7D O17D 83.1(8) . .
O18D Mo7D O17D 82.6(9) . .
O35D Mo7D O17D 79.9(9) . .
O7E Mo7E1 O25E 108(2) . .
O7E Mo7E1 O24E 113(2) . .
O25E Mo7E1 O24E 100.3(17) . .
O7E Mo7E1 O18E 100(2) . .
O25E Mo7E1 O18E 85.2(19) . .
O24E Mo7E1 O18E 142.7(17) . .
O7E Mo7E1 O17E 95.3(19) . .
O25E Mo7E1 O17E 153.0(16) . .
O24E Mo7E1 O17E 81.7(12) . .
O18E Mo7E1 O17E 77.8(15) . .
O7E Mo7E1 O35E 170(2) . .
O25E Mo7E1 O35E 80.7(18) . .
O24E Mo7E1 O35E 69.0(15) . .
O18E Mo7E1 O35E 75.6(18) . .
O17E Mo7E1 O35E 74.9(13) . .
O35E Mo7E2 O25E 109(2) . .
O35E Mo7E2 O18E 101(2) . .
O25E Mo7E2 O18E 93(2) . .
O35E Mo7E2 O24E 86.9(19) . .
O25E Mo7E2 O24E 102.5(18) . .
O18E Mo7E2 O24E 159.1(18) . .
O35E Mo7E2 O17E 90.8(18) . .
O25E Mo7E2 O17E 159.9(16) . .
O18E Mo7E2 O17E 80.5(16) . .
O24E Mo7E2 O17E 80.3(12) . .
O35E Mo7E2 O7E 166(2) . .
O25E Mo7E2 O7E 83.9(19) . .
O18E Mo7E2 O7E 82.1(19) . .
O24E Mo7E2 O7E 85.5(16) . .
O17E Mo7E2 O7E 76.4(14) . .
O7F Mo7F1 O24F 104.0(16) . .
O7F Mo7F1 O25F 122.8(18) . .
O24F Mo7F1 O25F 93.2(16) . .
O7F Mo7F1 O18F 98.0(15) . .
O24F Mo7F1 O18F 153.5(13) . .
O25F Mo7F1 O18F 87.2(15) . .
O7F Mo7F1 O17F 93.5(14) . .
O24F Mo7F1 O17F 80.9(11) . .
O25F Mo7F1 O17F 143.4(14) . .
O18F Mo7F1 O17F 83.1(9) . .
O7F Mo7F1 O35F 167.3(16) . .
O24F Mo7F1 O35F 77.8(14) . .
O25F Mo7F1 O35F 69.2(16) . .
O18F Mo7F1 O35F 77.6(13) . .
O17F Mo7F1 O35F 74.3(11) . .
O35F Mo7F2 O25F 97(2) . .
O35F Mo7F2 O18F 102.1(17) . .
O25F Mo7F2 O18F 98.6(17) . .
O35F Mo7F2 O24F 96.3(18) . .
O25F Mo7F2 O24F 98.9(18) . .
O18F Mo7F2 O24F 152.6(14) . .
O35F Mo7F2 O17F 88.8(15) . .
O25F Mo7F2 O17F 173.0(16) . .
O18F Mo7F2 O17F 83.1(10) . .
O24F Mo7F2 O17F 77.2(11) . .
O35F Mo7F2 O7F 162.8(17) . .
O25F Mo7F2 O7F 99.6(17) . .
O18F Mo7F2 O7F 78.2(12) . .
O24F Mo7F2 O7F 78.3(13) . .
O17F Mo7F2 O7F 74.1(10) . .
O7G Mo7G O25G 103.3(18) . .
O7G Mo7G O24G 101.3(16) . .
O25G Mo7G O24G 100.7(16) . .
O7G Mo7G O18G 97.1(14) . .
O25G Mo7G O18G 91.6(14) . .
O24G Mo7G O18G 154.8(11) . .
O7G Mo7G O17G 96.2(14) . .
O25G Mo7G O17G 160.0(14) . .
O24G Mo7G O17G 79.8(10) . .
O18G Mo7G O17G 81.2(7) . .
O7G Mo7G O35G 169.5(16) . .
O25G Mo7G O35G 82.7(16) . .
O24G Mo7G O35G 85.9(13) . .
O18G Mo7G O35G 73.9(10) . .
O17G Mo7G O35G 77.4(10) . .
O36A Mo8A1 O26A 112.3(14) . .
O36A Mo8A1 O24B 104.8(12) . .
O26A Mo8A1 O24B 98.9(10) . .
O36A Mo8A1 O19A 99.8(12) . .
O26A Mo8A1 O19A 88.6(11) . .
O24B Mo8A1 O19A 149.1(9) . .
O36A Mo8A1 O20A 92.8(11) . .
O26A Mo8A1 O20A 154.0(10) . .
O24B Mo8A1 O20A 80.1(7) . .
O19A Mo8A1 O20A 80.3(8) . .
O36A Mo8A1 O8A 167.9(12) . .
O26A Mo8A1 O8A 78.6(11) . .
O24B Mo8A1 O8A 77.6(8) . .
O19A Mo8A1 O8A 74.6(9) . .
O20A Mo8A1 O8A 75.7(8) . .
O8A Mo8A2 O26A 97.0(12) . .
O8A Mo8A2 O24B 95.9(10) . .
O26A Mo8A2 O24B 97.3(10) . .
O8A Mo8A2 O19A 94.1(11) . .
O26A Mo8A2 O19A 90.7(11) . .
O24B Mo8A2 O19A 166.3(9) . .
O8A Mo8A2 O20A 94.1(10) . .
O26A Mo8A2 O20A 168.6(11) . .
O24B Mo8A2 O20A 83.7(8) . .
O19A Mo8A2 O20A 86.3(8) . .
O8A Mo8A2 O36A 175.3(12) . .
O26A Mo8A2 O36A 87.5(12) . .
O24B Mo8A2 O36A 84.7(10) . .
O19A Mo8A2 O36A 84.6(10) . .
O20A Mo8A2 O36A 81.3(9) . .
O8B Mo8B O26B 106.0(10) . .
O8B Mo8B O24C 99.8(8) . .
O26B Mo8B O24C 100.7(9) . .
O8B Mo8B O19B 96.1(8) . .
O26B Mo8B O19B 91.3(9) . .
O24C Mo8B O19B 156.5(7) . .
O8B Mo8B O20B 91.0(7) . .
O26B Mo8B O20B 161.8(8) . .
O24C Mo8B O20B 82.3(6) . .
O19B Mo8B O20B 80.3(6) . .
O8B Mo8B O36B 168.4(8) . .
O26B Mo8B O36B 84.1(9) . .
O24C Mo8B O36B 83.5(8) . .
O19B Mo8B O36B 77.7(7) . .
O20B Mo8B O36B 78.4(7) . .
O8C Mo8C1 O26C 106.1(13) . .
O8C Mo8C1 O24D 105.5(11) . .
O26C Mo8C1 O24D 99.8(11) . .
O8C Mo8C1 O19C 93.8(11) . .
O26C Mo8C1 O19C 88.9(11) . .
O24D Mo8C1 O19C 155.5(9) . .
O8C Mo8C1 O20C 88.5(10) . .
O26C Mo8C1 O20C 163.5(11) . .
O24D Mo8C1 O20C 83.2(8) . .
O19C Mo8C1 O20C 82.4(7) . .
O8C Mo8C1 O36C 162.4(12) . .
O26C Mo8C1 O36C 88.5(12) . .
O24D Mo8C1 O36C 80.9(10) . .
O19C Mo8C1 O36C 76.5(10) . .
O20C Mo8C1 O36C 75.9(9) . .
O36C Mo8C2 O26C 110.0(14) . .
O36C Mo8C2 O24D 99.2(12) . .
O26C Mo8C2 O24D 99.1(11) . .
O36C Mo8C2 O19C 93.4(12) . .
O26C Mo8C2 O19C 89.4(11) . .
O24D Mo8C2 O19C 161.4(10) . .
O36C Mo8C2 O20C 89.7(11) . .
O26C Mo8C2 O20C 159.4(11) . .
O24D Mo8C2 O20C 83.2(8) . .
O19C Mo8C2 O20C 83.2(8) . .
O36C Mo8C2 O8C 163.4(12) . .
O26C Mo8C2 O8C 84.7(11) . .
O24D Mo8C2 O8C 85.7(9) . .
O19C Mo8C2 O8C 78.6(9) . .
O20C Mo8C2 O8C 75.0(8) . .
O8D Mo8D1 O26D 104.6(19) . .
O8D Mo8D1 O24E 111.0(18) . .
O26D Mo8D1 O24E 92.3(15) . .
O8D Mo8D1 O19D 100.2(17) . .
O26D Mo8D1 O19D 92.6(13) . .
O24E Mo8D1 O19D 146.0(12) . .
O8D Mo8D1 O20D 99.0(16) . .
O26D Mo8D1 O20D 156.2(12) . .
O24E Mo8D1 O20D 80.8(11) . .
O19D Mo8D1 O20D 81.3(8) . .
O8D Mo8D1 O36D 173.9(18) . .
O26D Mo8D1 O36D 81.0(14) . .
O24E Mo8D1 O36D 70.7(13) . .
O19D Mo8D1 O36D 77.0(11) . .
O20D Mo8D1 O36D 75.3(10) . .
O36D Mo8D2 O26D 108.4(18) . .
O36D Mo8D2 O24E 87.0(15) . .
O26D Mo8D2 O24E 97.1(16) . .
O36D Mo8D2 O19D 97.4(14) . .
O26D Mo8D2 O19D 100.2(14) . .
O24E Mo8D2 O19D 159.7(12) . .
O36D Mo8D2 O20D 87.8(13) . .
O26D Mo8D2 O20D 163.3(14) . .
O24E Mo8D2 O20D 79.1(11) . .
O19D Mo8D2 O20D 81.3(8) . .
O36D Mo8D2 O8D 166.7(16) . .
O26D Mo8D2 O8D 84.5(17) . .
O24E Mo8D2 O8D 88.2(15) . .
O19D Mo8D2 O8D 83.1(13) . .
O20D Mo8D2 O8D 79.2(12) . .
O36E Mo8E1 O26E 103(2) . .
O36E Mo8E1 O19E 73.2(19) . .
O26E Mo8E1 O19E 100.5(16) . .
O36E Mo8E1 O24F 105(2) . .
O26E Mo8E1 O24F 100.3(16) . .
O19E Mo8E1 O24F 159.0(15) . .
O36E Mo8E1 O20E 88.0(18) . .
O26E Mo8E1 O20E 168.4(15) . .
O19E Mo8E1 O20E 80.3(12) . .
O24F Mo8E1 O20E 78.7(12) . .
O36E Mo8E1 O8E 164(2) . .
O26E Mo8E1 O8E 86.6(18) . .
O19E Mo8E1 O8E 92.8(17) . .
O24F Mo8E1 O8E 85.5(17) . .
O20E Mo8E1 O8E 81.8(15) . .
O8E Mo8E2 O26E 105(2) . .
O8E Mo8E2 O24F 107(2) . .
O26E Mo8E2 O24F 96.7(15) . .
O8E Mo8E2 O19E 109(2) . .
O26E Mo8E2 O19E 91.0(15) . .
O24F Mo8E2 O19E 140.1(15) . .
O8E Mo8E2 O20E 99.7(19) . .
O26E Mo8E2 O20E 154.9(14) . .
O24F Mo8E2 O20E 79.5(12) . .
O19E Mo8E2 O20E 77.3(12) . .
O8E Mo8E2 O36E 166(2) . .
O26E Mo8E2 O36E 80.3(17) . .
O24F Mo8E2 O36E 84.6(16) . .
O19E Mo8E2 O36E 58.2(15) . .
O20E Mo8E2 O36E 74.7(14) . .
O8F Mo8F1 O26F 108(2) . .
O8F Mo8F1 O24G 108(2) . .
O26F Mo8F1 O24G 98.5(18) . .
O8F Mo8F1 O19F 98(2) . .
O26F Mo8F1 O19F 85.3(18) . .
O24G Mo8F1 O19F 151.2(13) . .
O8F Mo8F1 O20F 98.6(19) . .
O26F Mo8F1 O20F 152.5(16) . .
O24G Mo8F1 O20F 78.4(11) . .
O19F Mo8F1 O20F 85.2(11) . .
O8F Mo8F1 O36F 170(2) . .
O26F Mo8F1 O36F 77.2(17) . .
O24G Mo8F1 O36F 78.9(14) . .
O19F Mo8F1 O36F 74.2(13) . .
O20F Mo8F1 O36F 75.4(12) . .
O26F Mo8F2 O36F 106(2) . .
O26F Mo8F2 O19F 92.9(19) . .
O36F Mo8F2 O19F 96.7(18) . .
O26F Mo8F2 O24G 101.0(19) . .
O36F Mo8F2 O24G 98.1(17) . .
O19F Mo8F2 O24G 156.1(14) . .
O26F Mo8F2 O20F 165.1(19) . .
O36F Mo8F2 O20F 89.2(16) . .
O19F Mo8F2 O20F 86.0(11) . .
O24G Mo8F2 O20F 75.6(11) . .
O26F Mo8F2 O8F 86(2) . .
O36F Mo8F2 O8F 168(2) . .
O19F Mo8F2 O8F 79.7(16) . .
O24G Mo8F2 O8F 81.9(16) . .
O20F Mo8F2 O8F 79.3(14) . .
O8G Mo8G O26G 106.9(10) . .
O8G Mo8G O24A 100.1(9) . .
O26G Mo8G O24A 96.9(10) . .
O8G Mo8G O19G 97.3(9) . .
O26G Mo8G O19G 95.0(10) . .
O24A Mo8G O19G 155.1(8) . .
O8G Mo8G O20G 92.0(8) . .
O26G Mo8G O20G 161.0(9) . .
O24A Mo8G O20G 81.2(7) . .
O19G Mo8G O20G 80.4(7) . .
O8G Mo8G O36G 169.4(9) . .
O26G Mo8G O36G 83.5(10) . .
O24A Mo8G O36G 80.7(8) . .
O19G Mo8G O36G 78.9(8) . .
O20G Mo8G O36G 77.5(7) . .
O38A Mo9A O27A 103.2(7) . .
O38A Mo9A O28A 104.3(7) . .
O27A Mo9A O28A 97.8(6) . .
O38A Mo9A O32A 105.8(7) . .
O27A Mo9A O32A 98.3(6) . .
O28A Mo9A O32A 141.3(6) . .
O38A Mo9A O33A 98.9(7) . .
O27A Mo9A O33A 157.9(6) . .
O28A Mo9A O33A 76.7(5) . .
O32A Mo9A O33A 75.2(5) . .
O38A Mo9A O9A 174.6(7) . .
O27A Mo9A O9A 71.4(5) . .
O28A Mo9A O9A 76.7(5) . .
O32A Mo9A O9A 75.6(5) . .
O33A Mo9A O9A 86.5(4) . .
O38B Mo9B O27B 103.1(7) . .
O38B Mo9B O28B 107.7(7) . .
O27B Mo9B O28B 97.8(6) . .
O38B Mo9B O32B 104.4(7) . .
O27B Mo9B O32B 97.1(6) . .
O28B Mo9B O32B 140.3(6) . .
O38B Mo9B O33B 98.6(7) . .
O27B Mo9B O33B 158.2(6) . .
O28B Mo9B O33B 77.3(5) . .
O32B Mo9B O33B 75.3(5) . .
O38B Mo9B O9B 175.8(6) . .
O27B Mo9B O9B 73.0(5) . .
O28B Mo9B O9B 74.6(5) . .
O32B Mo9B O9B 75.0(5) . .
O33B Mo9B O9B 85.3(5) . .
O38C Mo9C O27C 102.4(7) . .
O38C Mo9C O28C 106.1(7) . .
O27C Mo9C O28C 98.9(6) . .
O38C Mo9C O32C 104.8(7) . .
O27C Mo9C O32C 98.2(6) . .
O28C Mo9C O32C 140.3(6) . .
O38C Mo9C O33C 98.6(7) . .
O27C Mo9C O33C 159.0(6) . .
O28C Mo9C O33C 76.6(6) . .
O32C Mo9C O33C 74.7(5) . .
O38C Mo9C O9C 175.9(6) . .
O27C Mo9C O9C 73.6(5) . .
O28C Mo9C O9C 75.8(5) . .
O32C Mo9C O9C 75.1(5) . .
O33C Mo9C O9C 85.4(5) . .
O38D Mo9D O27D 104.0(7) . .
O38D Mo9D O32D 107.0(7) . .
O27D Mo9D O32D 101.2(6) . .
O38D Mo9D O28D 104.5(6) . .
O27D Mo9D O28D 94.9(6) . .
O32D Mo9D O28D 139.7(5) . .
O38D Mo9D O33D 96.6(6) . .
O27D Mo9D O33D 159.0(6) . .
O32D Mo9D O33D 76.0(5) . .
O28D Mo9D O33D 76.0(5) . .
O38D Mo9D O9D 176.8(6) . .
O27D Mo9D O9D 73.1(5) . .
O32D Mo9D O9D 75.0(5) . .
O28D Mo9D O9D 74.8(5) . .
O33D Mo9D O9D 86.2(5) . .
O38E Mo9E O27E 103.1(7) . .
O38E Mo9E O28E 107.4(7) . .
O27E Mo9E O28E 98.9(6) . .
O38E Mo9E O32E 105.2(7) . .
O27E Mo9E O32E 96.3(6) . .
O28E Mo9E O32E 139.6(5) . .
O38E Mo9E O33E 98.8(7) . .
O27E Mo9E O33E 158.1(6) . .
O28E Mo9E O33E 76.1(5) . .
O32E Mo9E O33E 76.0(5) . .
O38F Mo9F O27F 104.3(7) . .
O38F Mo9F O28F 105.3(7) . .
O27F Mo9F O28F 97.8(6) . .
O38F Mo9F O32F 105.5(7) . .
O27F Mo9F O32F 97.4(6) . .
O28F Mo9F O32F 140.9(6) . .
O38F Mo9F O33F 97.2(7) . .
O27F Mo9F O33F 158.5(6) . .
O28F Mo9F O33F 77.2(5) . .
O32F Mo9F O33F 75.6(5) . .
O38F Mo9F O9F 177.8(7) . .
O27F Mo9F O9F 73.6(6) . .
O28F Mo9F O9F 75.6(5) . .
O32F Mo9F O9F 74.5(5) . .
O33F Mo9F O9F 85.0(5) . .
O38G Mo9G O27G 103.3(7) . .
O38G Mo9G O28G 105.7(7) . .
O27G Mo9G O28G 97.4(5) . .
O38G Mo9G O32G 105.3(7) . .
O27G Mo9G O32G 98.1(6) . .
O28G Mo9G O32G 140.9(5) . .
O38G Mo9G O33G 97.3(6) . .
O27G Mo9G O33G 159.4(5) . .
O28G Mo9G O33G 77.0(5) . .
O32G Mo9G O33G 76.0(5) . .
O38G Mo9G O9G 177.0(6) . .
O27G Mo9G O9G 73.9(5) . .
O28G Mo9G O9G 76.1(5) . .
O32G Mo9G O9G 74.2(5) . .
O33G Mo9G O9G 85.5(4) . .
O34A Mo10A O22D 103.4(7) . 2_666
O34A Mo10A O14A 98.4(7) . .
O22D Mo10A O14A 88.5(6) 2_666 .
O34A Mo10A O21D 102.8(7) . 2_666
O22D Mo10A O21D 87.5(6) 2_666 2_666
O14A Mo10A O21D 158.9(6) . 2_666
O34A Mo10A O33A 98.6(7) . .
O22D Mo10A O33A 158.0(5) 2_666 .
O14A Mo10A O33A 89.0(5) . .
O21D Mo10A O33A 87.0(6) 2_666 .
O34A Mo10A O28A 169.0(7) . .
O22D Mo10A O28A 85.8(5) 2_666 .
O14A Mo10A O28A 75.7(5) . .
O21D Mo10A O28A 83.3(6) 2_666 .
O33A Mo10A O28A 72.4(5) . .
O34B Mo10B O22E 103.8(6) . 2_666
O34B Mo10B O14B 98.6(6) . .
O22E Mo10B O14B 89.9(5) 2_666 .
O34B Mo10B O21E 101.6(6) . 2_666
O22E Mo10B O21E 87.0(6) 2_666 2_666
O14B Mo10B O21E 159.8(6) . 2_666
O34B Mo10B O33B 99.2(6) . .
O22E Mo10B O33B 156.9(5) 2_666 .
O14B Mo10B O33B 88.5(5) . .
O21E Mo10B O33B 86.5(6) 2_666 .
O34B Mo10B O28B 166.8(6) . .
O22E Mo10B O28B 87.9(5) 2_666 .
O14B Mo10B O28B 74.9(5) . .
O21E Mo10B O28B 85.0(5) 2_666 .
O33B Mo10B O28B 69.4(5) . .
O34C Mo10C O22F 102.9(7) . 2_666
O34C Mo10C O14C 99.4(7) . .
O22F Mo10C O14C 89.9(6) 2_666 .
O34C Mo10C O21F 101.8(7) . 2_666
O22F Mo10C O21F 86.9(6) 2_666 2_666
O14C Mo10C O21F 158.8(6) . 2_666
O34C Mo10C O33C 98.8(7) . .
O22F Mo10C O33C 158.1(6) 2_666 .
O14C Mo10C O33C 89.4(6) . .
O21F Mo10C O33C 85.9(6) 2_666 .
O34C Mo10C O28C 167.7(7) . .
O22F Mo10C O28C 87.6(5) 2_666 .
O14C Mo10C O28C 73.9(5) . .
O21F Mo10C O28C 85.0(6) 2_666 .
O33C Mo10C O28C 71.2(5) . .
O34D Mo10D O22G 101.8(6) . 2_666
O34D Mo10D O14D 99.3(6) . .
O22G Mo10D O14D 89.4(5) 2_666 .
O34D Mo10D O21G 103.9(6) . 2_666
O22G Mo10D O21G 87.1(5) 2_666 2_666
O14D Mo10D O21G 156.7(5) . 2_666
O34D Mo10D O33D 98.4(6) . .
O22G Mo10D O33D 159.8(5) 2_666 .
O14D Mo10D O33D 89.3(5) . .
O21G Mo10D O33D 86.2(5) 2_666 .
O34D Mo10D O28D 168.4(5) . .
O22G Mo10D O28D 88.6(5) 2_666 .
O14D Mo10D O28D 75.4(5) . .
O21G Mo10D O28D 81.5(5) 2_666 .
O33D Mo10D O28D 71.5(5) . .
O34E Mo10E O22A 104.3(6) . 2_666
O34E Mo10E O14E 98.5(6) . .
O22A Mo10E O14E 89.8(5) 2_666 .
O34E Mo10E O33E 99.1(6) . .
O22A Mo10E O33E 156.4(5) 2_666 .
O14E Mo10E O33E 89.1(5) . .
O34E Mo10E O21A 102.4(6) . 2_666
O22A Mo10E O21A 86.0(5) 2_666 2_666
O14E Mo10E O21A 159.2(6) . 2_666
O33E Mo10E O21A 86.7(5) . 2_666
O34E Mo10E O28E 166.2(6) . .
O22A Mo10E O28E 87.0(5) 2_666 .
O14E Mo10E O28E 73.3(5) . .
O33E Mo10E O28E 70.1(5) . .
O21A Mo10E O28E 86.0(5) 2_666 .
O34F Mo10F O22B 104.4(7) . 2_666
O34F Mo10F O14F 99.8(7) . .
O22B Mo10F O14F 88.7(6) 2_666 .
O34F Mo10F O21B 101.9(7) . 2_666
O22B Mo10F O21B 87.1(5) 2_666 2_666
O14F Mo10F O21B 158.2(6) . 2_666
O34F Mo10F O33F 97.3(6) . .
O22B Mo10F O33F 158.3(6) 2_666 .
O14F Mo10F O33F 88.8(6) . .
O21B Mo10F O33F 87.3(6) 2_666 .
O34F Mo10F O28F 166.7(6) . .
O22B Mo10F O28F 87.8(5) 2_666 .
O14F Mo10F O28F 74.6(5) . .
O21B Mo10F O28F 83.9(5) 2_666 .
O33F Mo10F O28F 70.7(5) . .
O34G Mo10G O22C 104.0(6) . 2_666
O34G Mo10G O14G 99.1(6) . .
O22C Mo10G O14G 89.0(6) 2_666 .
O34G Mo10G O21C 102.1(6) . 2_666
O22C Mo10G O21C 87.6(6) 2_666 2_666
O14G Mo10G O21C 158.8(5) . 2_666
O34G Mo10G O33G 98.9(6) . .
O22C Mo10G O33G 157.1(5) 2_666 .
O14G Mo10G O33G 88.9(5) . .
O21C Mo10G O33G 86.1(5) 2_666 .
O34G Mo10G O28G 167.1(6) . .
O22C Mo10G O28G 87.5(5) 2_666 .
O14G Mo10G O28G 74.9(5) . .
O21C Mo10G O28G 84.0(5) 2_666 .
O33G Mo10G O28G 69.9(5) . .
O37A Mo11A O15E 104.2(7) . 2_666
O37A Mo11A O23A 99.7(7) . .
O15E Mo11A O23A 89.6(6) 2_666 .
O37A Mo11A O33A 98.7(7) . .
O15E Mo11A O33A 157.0(5) 2_666 .
O23A Mo11A O33A 89.0(6) . .
O37A Mo11A O16E 102.0(7) . 2_666
O15E Mo11A O16E 86.6(6) 2_666 2_666
O23A Mo11A O16E 158.2(6) . 2_666
O33A Mo11A O16E 86.2(6) . 2_666
O37A Mo11A O32A 168.4(7) . .
O15E Mo11A O32A 85.4(5) 2_666 .
O23A Mo11A O32A 73.5(5) . .
O33A Mo11A O32A 72.2(5) . .
O16E Mo11A O32A 84.8(5) 2_666 .
O37B Mo11B O15F 103.7(6) . 2_666
O37B Mo11B O23B 99.4(6) . .
O15F Mo11B O23B 89.2(6) 2_666 .
O37B Mo11B O16F 102.0(7) . 2_666
O15F Mo11B O16F 87.6(6) 2_666 2_666
O23B Mo11B O16F 158.6(6) . 2_666
O37B Mo11B O33B 99.7(6) . .
O15F Mo11B O33B 156.5(6) 2_666 .
O23B Mo11B O33B 89.1(6) . .
O16F Mo11B O33B 85.6(6) 2_666 .
O37B Mo11B O32B 167.4(6) . .
O15F Mo11B O32B 87.4(5) 2_666 .
O23B Mo11B O32B 74.3(5) . .
O16F Mo11B O32B 84.3(5) 2_666 .
O33B Mo11B O32B 69.6(5) . .
O37C Mo11C O15G 104.0(7) . 2_666
O37C Mo11C O23C 98.9(7) . .
O15G Mo11C O23C 89.6(6) 2_666 .
O37C Mo11C O16G 102.8(7) . 2_666
O15G Mo11C O16G 87.1(6) 2_666 2_666
O23C Mo11C O16G 158.2(6) . 2_666
O37C Mo11C O33C 98.7(7) . .
O15G Mo11C O33C 157.1(6) 2_666 .
O23C Mo11C O33C 89.1(6) . .
O16G Mo11C O33C 85.6(6) 2_666 .
O37C Mo11C O32C 167.1(6) . .
O15G Mo11C O32C 87.2(5) 2_666 .
O23C Mo11C O32C 74.4(5) . .
O16G Mo11C O32C 83.9(5) 2_666 .
O33C Mo11C O32C 70.5(5) . .
O37D Mo11D O23D 98.4(6) . .
O37D Mo11D O15A 103.5(6) . 2_666
O23D Mo11D O15A 88.7(6) . 2_666
O37D Mo11D O16A 100.3(6) . 2_666
O23D Mo11D O16A 161.2(6) . 2_666
O15A Mo11D O16A 87.0(6) 2_666 2_666
O37D Mo11D O33D 98.8(6) . .
O23D Mo11D O33D 90.8(5) . .
O15A Mo11D O33D 157.4(5) 2_666 .
O16A Mo11D O33D 86.3(5) 2_666 .
O37D Mo11D O32D 166.2(6) . .
O23D Mo11D O32D 74.0(5) . .
O15A Mo11D O32D 88.0(5) 2_666 .
O16A Mo11D O32D 87.6(5) 2_666 .
O33D Mo11D O32D 70.2(5) . .
O37E Mo11E O15B 102.0(5) . 2_666
O37E Mo11E O23E 100.1(6) . .
O15B Mo11E O23E 88.7(5) 2_666 .
O37E Mo11E O16B 103.3(6) . 2_666
O15B Mo11E O16B 87.1(5) 2_666 2_666
O23E Mo11E O16B 156.6(5) . 2_666
O37E Mo11E O33E 97.9(6) . .
O15B Mo11E O33E 160.1(5) 2_666 .
O23E Mo11E O33E 88.8(5) . .
O16B Mo11E O33E 87.3(5) 2_666 .
O37E Mo11E O32E 167.6(5) . .
O15B Mo11E O32E 89.1(5) 2_666 .
O23E Mo11E O32E 74.4(5) . .
O16B Mo11E O32E 82.5(5) 2_666 .
O33E Mo11E O32E 71.3(5) . .
O37F Mo11F O15C 103.8(7) . 2_666
O37F Mo11F O23F 98.8(7) . .
O15C Mo11F O23F 89.0(6) 2_666 .
O37F Mo11F O16C 101.7(6) . 2_666
O15C Mo11F O16C 86.8(6) 2_666 2_666
O23F Mo11F O16C 159.4(6) . 2_666
O37F Mo11F O33F 98.6(6) . .
O15C Mo11F O33F 157.6(6) 2_666 .
O23F Mo11F O33F 88.7(6) . .
O16C Mo11F O33F 87.5(5) 2_666 .
O37F Mo11F O32F 167.3(6) . .
O15C Mo11F O32F 86.8(6) 2_666 .
O23F Mo11F O32F 74.0(5) . .
O16C Mo11F O32F 85.7(5) 2_666 .
O33F Mo11F O32F 71.2(5) . .
O37G Mo11G O15D 105.1(6) . 2_666
O37G Mo11G O23G 99.7(6) . .
O15D Mo11G O23G 89.7(5) 2_666 .
O37G Mo11G O16D 101.7(6) . 2_666
O15D Mo11G O16D 86.6(6) 2_666 2_666
O23G Mo11G O16D 158.5(5) . 2_666
O37G Mo11G O33G 97.6(6) . .
O15D Mo11G O33G 157.2(5) 2_666 .
O23G Mo11G O33G 88.7(5) . .
O16D Mo11G O33G 86.6(6) 2_666 .
O37G Mo11G O32G 166.2(6) . .
O15D Mo11G O32G 87.7(5) 2_666 .
O23G Mo11G O32G 74.8(5) . .
O16D Mo11G O32G 83.9(5) 2_666 .
O33G Mo11G O32G 69.9(5) . .
Mo3D2 O3D Mo3D1 5.5(3) . .
Mo4A2 O4A Mo4A1 2.8(3) . .
Mo4C2 O4C Mo4C1 3.2(3) . .
Mo4D2 O4D Mo4D1 4.5(2) . .
Mo4E2 O4E Mo4E1 5.7(6) . .
Mo7C2 O7C Mo7C1 5.0(6) . .
Mo7E1 O7E Mo7E2 4.2(6) . .
Mo7F1 O7F Mo7F2 3.1(5) . .
Mo8A2 O8A Mo8A1 2.3(3) . .
Mo8C1 O8C Mo8C2 3.2(3) . .
Mo8D1 O8D Mo8D2 3.2(5) . .
Mo8E2 O8E Mo8E1 2.2(6) . .
Mo8F1 O8F Mo8F2 3.7(6) . .
Mo1A O9A Mo2A 105.1(5) . .
Mo1A O9A Mo6A 103.5(5) . .
Mo2A O9A Mo6A 137.8(6) . .
Mo1A O9A Mo9A 97.5(5) . .
Mo2A O9A Mo9A 103.5(5) . .
Mo6A O9A Mo9A 102.8(5) . .
Mo2B O9B Mo6B 141.6(6) . .
Mo2B O9B Mo1B 103.3(5) . .
Mo6B O9B Mo1B 102.7(5) . .
Mo2B O9B Mo9B 101.9(5) . .
Mo6B O9B Mo9B 102.8(5) . .
Mo1B O9B Mo9B 96.3(5) . .
Mo6C O9C Mo1C 103.6(6) . .
Mo6C O9C Mo2C 141.5(7) . .
Mo1C O9C Mo2C 101.7(6) . .
Mo6C O9C Mo9C 104.1(6) . .
Mo1C O9C Mo9C 96.6(5) . .
Mo2C O9C Mo9C 101.3(5) . .
Mo6D O9D Mo2D 142.1(7) . .
Mo6D O9D Mo1D 103.5(6) . .
Mo2D O9D Mo1D 103.9(6) . .
Mo6D O9D Mo9D 100.9(5) . .
Mo2D O9D Mo9D 101.9(5) . .
Mo1D O9D Mo9D 95.6(5) . .
Mo2E O9E Mo6E 142.6(7) . .
Mo2E O9E Mo1E 103.9(6) . .
Mo6E O9E Mo1E 102.7(5) . .
Mo6F O9F Mo2F 141.6(7) . .
Mo6F O9F Mo1F 103.7(6) . .
Mo2F O9F Mo1F 102.1(6) . .
Mo6F O9F Mo9F 103.6(6) . .
Mo2F O9F Mo9F 101.5(5) . .
Mo1F O9F Mo9F 96.0(5) . .
Mo6G O9G Mo2G 140.9(6) . .
Mo6G O9G Mo1G 103.5(5) . .
Mo2G O9G Mo1G 102.9(5) . .
Mo6G O9G Mo9G 103.0(5) . .
Mo2G O9G Mo9G 102.3(5) . .
Mo1G O9G Mo9G 96.2(4) . .
Mo2A O10A Mo1A 110.6(7) . .
Mo2A O10A Mo3A 141.2(7) . .
Mo1A O10A Mo3A 107.3(6) . .
Mo1B O10B Mo2B 109.6(5) . .
Mo1B O10B Mo3B 108.8(5) . .
Mo2B O10B Mo3B 139.5(6) . .
Mo1C O10C Mo2C 109.5(7) . .
Mo1C O10C Mo3C 109.2(6) . .
Mo2C O10C Mo3C 140.9(7) . .
Mo3D2 O10D Mo2D 143.6(8) . .
Mo3D2 O10D Mo1D 106.3(6) . .
Mo2D O10D Mo1D 110.0(6) . .
Mo3D2 O10D Mo3D1 12.9(3) . .
Mo2D O10D Mo3D1 139.3(7) . .
Mo1D O10D Mo3D1 107.7(6) . .
Mo1E O10E Mo2E 109.0(7) . .
Mo1E O10E Mo3E 108.7(6) . .
Mo2E O10E Mo3E 141.3(7) . .
Mo1F O10F Mo2F 110.6(7) . .
Mo1F O10F Mo3F 107.9(7) . .
Mo2F O10F Mo3F 140.4(7) . .
Mo2G O10G Mo1G 109.5(6) . .
Mo2G O10G Mo3G 141.0(7) . .
Mo1G O10G Mo3G 108.6(6) . .
Mo1A O11A Mo4A2 106.3(7) . .
Mo1A O11A Mo3A 110.8(7) . .
Mo4A2 O11A Mo3A 142.7(9) . .
Mo1A O11A Mo4A1 109.6(7) . .
Mo4A2 O11A Mo4A1 18.3(2) . .
Mo3A O11A Mo4A1 133.4(8) . .
Mo1B O11B Mo4B 109.6(6) . .
Mo1B O11B Mo3B 110.2(6) . .
Mo4B O11B Mo3B 135.7(6) . .
Mo1C O11C Mo4C1 110.5(7) . .
Mo1C O11C Mo3C 111.0(7) . .
Mo4C1 O11C Mo3C 135.1(8) . .
Mo1C O11C Mo4C2 107.4(7) . .
Mo4C1 O11C Mo4C2 11.85(19) . .
Mo3C O11C Mo4C2 141.2(8) . .
Mo3D2 O11D Mo1D 108.4(8) . .
Mo3D2 O11D Mo4D2 145.2(9) . .
Mo1D O11D Mo4D2 106.3(7) . .
Mo3D2 O11D Mo3D1 14.0(3) . .
Mo1D O11D Mo3D1 112.7(7) . .
Mo4D2 O11D Mo3D1 138.3(8) . .
Mo3D2 O11D Mo4D1 136.6(9) . .
Mo1D O11D Mo4D1 112.5(7) . .
Mo4D2 O11D Mo4D1 14.46(18) . .
Mo3D1 O11D Mo4D1 126.7(8) . .
Mo4E2 O11E Mo1E 105.9(8) . .
Mo4E2 O11E Mo3E 142.5(10) . .
Mo1E O11E Mo3E 111.5(8) . .
Mo4E2 O11E Mo4E1 20.8(3) . .
Mo1E O11E Mo4E1 108.3(8) . .
Mo3E O11E Mo4E1 136.4(9) . .
Mo1F O11F Mo4F 111.1(8) . .
Mo1F O11F Mo3F 111.2(8) . .
Mo4F O11F Mo3F 135.2(9) . .
Mo1G O11G Mo4G 111.1(7) . .
Mo1G O11G Mo3G 110.0(6) . .
Mo4G O11G Mo3G 133.6(7) . .
Mo4A2 O12A Mo1A 108.2(8) . .
Mo4A2 O12A Mo5A 141.5(9) . .
Mo1A O12A Mo5A 109.9(7) . .
Mo4A2 O12A Mo4A1 18.4(2) . .
Mo1A O12A Mo4A1 109.3(8) . .
Mo5A O12A Mo4A1 134.0(8) . .
Mo1B O12B Mo4B 110.5(6) . .
Mo1B O12B Mo5B 111.2(6) . .
Mo4B O12B Mo5B 133.9(7) . .
Mo1C O12C Mo4C2 110.1(7) . .
Mo1C O12C Mo5C 110.4(7) . .
Mo4C2 O12C Mo5C 139.3(8) . .
Mo1C O12C Mo4C1 109.2(7) . .
Mo4C2 O12C Mo4C1 12.0(2) . .
Mo5C O12C Mo4C1 137.3(8) . .
Mo4D2 O12D Mo1D 108.2(9) . .
Mo4D2 O12D Mo5D 140.1(10) . .
Mo1D O12D Mo5D 110.2(9) . .
Mo4D2 O12D Mo4D1 13.2(2) . .
Mo1D O12D Mo4D1 108.5(8) . .
Mo5D O12D Mo4D1 134.2(9) . .
Mo1E O12E Mo5E 111.3(8) . .
Mo1E O12E Mo4E2 103.5(8) . .
Mo5E O12E Mo4E2 145.1(9) . .
Mo1E O12E Mo4E1 112.0(8) . .
Mo5E O12E Mo4E1 133.7(9) . .
Mo4E2 O12E Mo4E1 21.2(3) . .
Mo1F O12F Mo4F 111.2(9) . .
Mo1F O12F Mo5F 110.9(9) . .
Mo4F O12F Mo5F 135.2(10) . .
Mo1G O12G Mo5G 109.4(6) . .
Mo1G O12G Mo4G 108.8(6) . .
Mo5G O12G Mo4G 137.7(7) . .
Mo1A O13A Mo6A 109.3(6) . .
Mo1A O13A Mo5A 108.2(6) . .
Mo6A O13A Mo5A 141.9(7) . .
Mo1B O13B Mo6B 109.6(6) . .
Mo1B O13B Mo5B 109.2(5) . .
Mo6B O13B Mo5B 140.1(6) . .
Mo1C O13C Mo6C 109.1(7) . .
Mo1C O13C Mo5C 109.4(6) . .
Mo6C O13C Mo5C 140.9(7) . .
Mo6D O13D Mo1D 109.2(7) . .
Mo6D O13D Mo5D 141.8(8) . .
Mo1D O13D Mo5D 107.8(7) . .
Mo1E O13E Mo6E 110.1(6) . .
Mo1E O13E Mo5E 108.4(6) . .
Mo6E O13E Mo5E 139.8(7) . .
Mo1F O13F Mo6F 107.9(7) . .
Mo1F O13F Mo5F 108.8(7) . .
Mo6F O13F Mo5F 142.3(7) . .
Mo6G O13G Mo1G 110.0(6) . .
Mo6G O13G Mo5G 140.2(6) . .
Mo1G O13G Mo5G 108.2(5) . .
Mo2A O14A Mo10A 121.5(7) . .
Mo2B O14B Mo10B 120.3(7) . .
Mo2C O14C Mo10C 121.7(7) . .
Mo2D O14D Mo10D 120.7(7) . .
Mo2E O14E Mo10E 122.6(7) . .
Mo2F O14F Mo10F 121.7(7) . .
Mo2G O14G Mo10G 123.0(7) . .
Mo2A O15A Mo11D 158.1(8) . 2_666
Mo2B O15B Mo11E 157.2(7) . 2_666
Mo2C O15C Mo11F 156.7(8) . 2_666
Mo2D O15D Mo11G 158.3(8) . 2_666
Mo2E O15E Mo11A 159.5(8) . 2_666
Mo2F O15F Mo11B 158.1(8) . 2_666
Mo2G O15G Mo11C 158.9(8) . 2_666
Mo3A O16A Mo11D 147.9(8) . 2_666
Mo3B O16B Mo11E 148.2(7) . 2_666
Mo3C O16C Mo11F 149.7(8) . 2_666
Mo3D1 O16D Mo3D2 16.2(3) . .
Mo3D1 O16D Mo11G 148.2(8) . 2_666
Mo3D2 O16D Mo11G 147.2(9) . 2_666
Mo3E O16E Mo11A 147.5(9) . 2_666
Mo3F O16F Mo11B 146.9(8) . 2_666
Mo3G O16G Mo11C 146.9(8) . 2_666
Mo3A O17A Mo7A 148.7(12) . .
Mo3B O17B Mo7B 152.1(7) . .
Mo3C O17C Mo7C2 155.6(11) . .
Mo3C O17C Mo7C1 149.3(10) . .
Mo7C2 O17C Mo7C1 24.3(3) . .
Mo3D1 O17D Mo3D2 16.3(3) . .
Mo3D1 O17D Mo7D 154.5(11) . .
Mo3D2 O17D Mo7D 141.5(10) . .
Mo3E O17E Mo7E1 152.4(14) . .
Mo3E O17E Mo7E2 154.7(14) . .
Mo7E1 O17E Mo7E2 19.9(3) . .
Mo3F O17F Mo7F1 154.0(11) . .
Mo3F O17F Mo7F2 150.0(11) . .
Mo7F1 O17F Mo7F2 19.9(3) . .
Mo3G O17G Mo7G 150.6(10) . .
Mo4A1 O18A Mo4A2 21.4(3) . .
Mo4A1 O18A Mo7A 143.0(13) . .
Mo4A2 O18A Mo7A 156.7(14) . .
Mo4B O18B Mo7B 156.0(10) . .
Mo4C1 O18C Mo4C2 13.9(2) . .
Mo4C1 O18C Mo7C1 137.8(11) . .
Mo4C2 O18C Mo7C1 150.6(12) . .
Mo4C1 O18C Mo7C2 152.4(12) . .
Mo4C2 O18C Mo7C2 156.9(12) . .
Mo7C1 O18C Mo7C2 25.8(3) . .
Mo4D1 O18D Mo7D 154.9(15) . .
Mo4D1 O18D Mo4D2 15.8(3) . .
Mo7D O18D Mo4D2 153.3(15) . .
Mo4E2 O18E Mo7E2 162(3) . .
Mo4E2 O18E Mo4E1 24.0(7) . .
Mo7E2 O18E Mo4E1 151(3) . .
Mo4E2 O18E Mo7E1 150(3) . .
Mo7E2 O18E Mo7E1 22.2(6) . .
Mo4E1 O18E Mo7E1 162(3) . .
Mo4F O18F Mo7F2 138.4(16) . .
Mo4F O18F Mo7F1 152.3(16) . .
Mo7F2 O18F Mo7F1 22.9(4) . .
Mo4G O18G Mo7G 156.0(11) . .
Mo4A2 O19A Mo4A1 21.2(3) . .
Mo4A2 O19A Mo8A2 155.9(13) . .
Mo4A1 O19A Mo8A2 150.6(12) . .
Mo4A2 O19A Mo8A1 152.0(12) . .
Mo4A1 O19A Mo8A1 136.8(12) . .
Mo8A2 O19A Mo8A1 18.3(3) . .
Mo4B O19B Mo8B 156.1(10) . .
Mo4C2 O19C Mo4C1 12.9(3) . .
Mo4C2 O19C Mo8C2 152.6(13) . .
Mo4C1 O19C Mo8C2 143.6(12) . .
Mo4C2 O19C Mo8C1 155.3(13) . .
Mo4C1 O19C Mo8C1 153.2(12) . .
Mo8C2 O19C Mo8C1 17.5(3) . .
Mo4D2 O19D Mo4D1 16.6(3) . .
Mo4D2 O19D Mo8D2 155.4(13) . .
Mo4D1 O19D Mo8D2 146.1(13) . .
Mo4D2 O19D Mo8D1 154.8(13) . .
Mo4D1 O19D Mo8D1 157.3(13) . .
Mo8D2 O19D Mo8D1 19.4(3) . .
Mo4E1 O19E Mo8E1 160(2) . .
Mo4E1 O19E Mo8E2 144(2) . .
Mo8E1 O19E Mo8E2 17.8(4) . .
Mo4E1 O19E Mo4E2 20.0(5) . .
Mo8E1 O19E Mo4E2 142.9(19) . .
Mo8E2 O19E Mo4E2 125.4(17) . .
Mo4F O19F Mo8F2 145.7(18) . .
Mo4F O19F Mo8F1 151.7(18) . .
Mo8F2 O19F Mo8F1 21.7(4) . .
Mo4G O19G Mo8G 157.3(11) . .
Mo5A O20A Mo8A2 149.3(11) . .
Mo5A O20A Mo8A1 140.4(10) . .
Mo8A2 O20A Mo8A1 16.4(2) . .
Mo5B O20B Mo8B 153.1(8) . .
Mo5C O20C Mo8C1 152.7(10) . .
Mo5C O20C Mo8C2 155.4(10) . .
Mo8C1 O20C Mo8C2 16.1(2) . .
Mo5D O20D Mo8D1 152.6(11) . .
Mo5D O20D Mo8D2 153.1(11) . .
Mo8D1 O20D Mo8D2 17.9(2) . .
Mo5E O20E Mo8E2 149.6(13) . .
Mo5E O20E Mo8E1 154.4(13) . .
Mo8E2 O20E Mo8E1 16.9(3) . .
Mo5F O20F Mo8F1 147.0(13) . .
Mo5F O20F Mo8F2 151.0(13) . .
Mo8F1 O20F Mo8F2 18.3(3) . .
Mo5G O20G Mo8G 152.0(8) . .
Mo5A O21A Mo10E 150.2(8) . 2_666
Mo5B O21B Mo10F 147.6(8) . 2_666
Mo5C O21C Mo10G 147.3(8) . 2_666
Mo5D O21D Mo10A 148.5(9) . 2_666
Mo5E O21E Mo10B 148.0(8) . 2_666
Mo5F O21F Mo10C 147.5(9) . 2_666
Mo5G O21G Mo10D 148.9(7) . 2_666
Mo6A O22A Mo10E 158.9(7) . 2_666
Mo6B O22B Mo10F 158.5(8) . 2_666
Mo6C O22C Mo10G 157.1(8) . 2_666
Mo6D O22D Mo10A 158.2(8) . 2_666
Mo6E O22E Mo10B 158.5(8) . 2_666
Mo6F O22F Mo10C 158.7(9) . 2_666
Mo6G O22G Mo10D 157.0(7) . 2_666
Mo6A O23A Mo11A 123.1(7) . .
Mo6B O23B Mo11B 122.9(7) . .
Mo6C O23C Mo11C 123.1(7) . .
Mo6D O23D Mo11D 122.1(7) . .
Mo6E O23E Mo11E 123.8(7) . .
Mo6F O23F Mo11F 123.0(7) . .
Mo6G O23G Mo11G 120.6(6) . .
Mo7A O24A Mo8G 141.9(10) . .
Mo7B O24B Mo8A2 146.8(10) . .
Mo7B O24B Mo8A1 138.3(10) . .
Mo8A2 O24B Mo8A1 19.3(3) . .
Mo8B O24C Mo7C2 147.5(11) . .
Mo8B O24C Mo7C1 134.4(10) . .
Mo7C2 O24C Mo7C1 27.4(3) . .
Mo7D O24D Mo8C2 139.8(12) . .
Mo7D O24D Mo8C1 148.4(12) . .
Mo8C2 O24D Mo8C1 18.4(3) . .
Mo7E1 O24E Mo7E2 23.2(4) . .
Mo7E1 O24E Mo8D2 145.6(19) . .
Mo7E2 O24E Mo8D2 136.1(18) . .
Mo7E1 O24E Mo8D1 143.1(19) . .
Mo7E2 O24E Mo8D1 146.5(19) . .
Mo8D2 O24E Mo8D1 20.1(4) . .
Mo7F1 O24F Mo8E2 146.0(19) . .
Mo7F1 O24F Mo8E1 141.1(19) . .
Mo8E2 O24F Mo8E1 19.2(4) . .
Mo7F1 O24F Mo7F2 22.7(5) . .
Mo8E2 O24F Mo7F2 138.0(19) . .
Mo8E1 O24F Mo7F2 124.9(18) . .
Mo8F1 O24G Mo8F2 22.1(4) . .
Mo8F1 O24G Mo7G 144.5(18) . .
Mo8F2 O24G Mo7G 131.1(17) . .
Mo7C1 O25C Mo7C2 25.8(6) . .
Mo7E2 O25E Mo7E1 24.8(6) . .
Mo7F2 O25F Mo7F1 23.2(6) . .
Mo8A1 O26A Mo8A2 20.4(3) . .
Mo8C1 O26C Mo8C2 19.3(4) . .
Mo8D2 O26D Mo8D1 22.4(3) . .
Mo8E1 O26E Mo8E2 19.7(5) . .
Mo8F2 O26F Mo8F1 24.0(4) . .
Mo9A O27A Mo1A 116.1(7) . .
Mo9B O27B Mo1B 117.0(6) . .
Mo9C O27C Mo1C 115.3(7) . .
Mo9D O27D Mo1D 116.6(7) . .
Mo9E O27E Mo1E 116.4(7) . .
Mo9F O27F Mo1F 116.1(8) . .
Mo9G O27G Mo1G 115.9(6) . .
Mo9A O28A Mo10A 102.1(6) . .
Mo9A O28A Mo2A 105.2(6) . .
Mo10A O28A Mo2A 87.9(5) . .
Mo9B O28B Mo10B 103.3(5) . .
Mo9B O28B Mo2B 109.8(6) . .
Mo10B O28B Mo2B 89.3(4) . .
Mo9C O28C Mo10C 103.0(6) . .
Mo9C O28C Mo2C 108.6(6) . .
Mo10C O28C Mo2C 90.0(5) . .
Mo9D O28D Mo10D 102.6(5) . .
Mo9D O28D Mo2D 107.9(5) . .
Mo10D O28D Mo2D 89.3(4) . .
Mo9E O28E Mo10E 103.3(5) . .
Mo9E O28E Mo2E 110.0(5) . .
Mo10E O28E Mo2E 89.6(4) . .
Mo9F O28F Mo10F 103.3(6) . .
Mo9F O28F Mo2F 109.2(6) . .
Mo10F O28F Mo2F 88.5(5) . .
Mo9G O28G Mo10G 103.0(5) . .
Mo9G O28G Mo2G 107.7(5) . .
Mo10G O28G Mo2G 88.3(4) . .
Mo3D1 O29D Mo3D2 7.5(3) . .
Mo4A1 O30A Mo4A2 4.0(3) . .
Mo4C1 O30C Mo4C2 3.2(3) . .
Mo4D1 O30D Mo4D2 6.8(3) . .
Mo4E1 O30E Mo4E2 7.7(5) . .
Mo9A O32A Mo11A 102.4(6) . .
Mo9A O32A Mo6A 107.4(6) . .
Mo11A O32A Mo6A 89.7(5) . .
Mo9B O32B Mo11B 103.0(5) . .
Mo9B O32B Mo6B 108.2(6) . .
Mo11B O32B Mo6B 89.3(4) . .
Mo9C O32C Mo11C 104.4(6) . .
Mo9C O32C Mo6C 107.4(6) . .
Mo11C O32C Mo6C 89.4(4) . .
Mo9D O32D Mo11D 104.5(6) . .
Mo9D O32D Mo6D 109.5(6) . .
Mo11D O32D Mo6D 90.1(4) . .
Mo9E O32E Mo11E 103.8(5) . .
Mo9E O32E Mo6E 108.0(5) . .
Mo11E O32E Mo6E 89.2(4) . .
Mo9F O32F Mo11F 102.7(6) . .
Mo9F O32F Mo6F 107.3(6) . .
Mo11F O32F Mo6F 89.0(5) . .
Mo9G O32G Mo11G 103.0(5) . .
Mo9G O32G Mo6G 108.7(5) . .
Mo11G O32G Mo6G 89.7(4) . .
Mo11A O33A Mo10A 139.7(7) . .
Mo11A O33A Mo9A 109.6(6) . .
Mo10A O33A Mo9A 108.3(5) . .
Mo11B O33B Mo10B 137.8(7) . .
Mo11B O33B Mo9B 111.3(6) . .
Mo10B O33B Mo9B 108.9(6) . .
Mo11C O33C Mo10C 139.8(8) . .
Mo11C O33C Mo9C 109.8(6) . .
Mo10C O33C Mo9C 108.3(6) . .
Mo11D O33D Mo10D 139.4(7) . .
Mo11D O33D Mo9D 108.7(6) . .
Mo10D O33D Mo9D 109.1(6) . .
Mo10E O33E Mo11E 140.1(7) . .
Mo10E O33E Mo9E 109.6(6) . .
Mo11E O33E Mo9E 108.1(6) . .
Mo11F O33F Mo10F 140.2(7) . .
Mo11F O33F Mo9F 109.9(6) . .
Mo10F O33F Mo9F 107.8(6) . .
Mo11G O33G Mo10G 138.3(7) . .
Mo11G O33G Mo9G 110.1(6) . .
Mo10G O33G Mo9G 109.5(6) . .
Mo7C1 O35C Mo7C2 6.7(5) . .
Mo7E2 O35E Mo7E1 5.9(6) . .
Mo7F2 O35F Mo7F1 5.9(6) . .
Mo8A1 O36A Mo8A2 5.2(4) . .
Mo8C2 O36C Mo8C1 2.3(4) . .
Mo8D2 O36D Mo8D1 5.8(4) . .
Mo8E1 O36E Mo8E2 4.1(5) . .
Mo8F2 O36F Mo8F1 4.7(5) . .
O1H Mo1H O12H 100.7(5) . .
O1H Mo1H O11H 102.0(5) . .
O12H Mo1H O11H 72.8(4) . .
O1H Mo1H O13H 92.9(5) . .
O12H Mo1H O13H 70.5(4) . .
O11H Mo1H O13H 142.3(4) . .
O1H Mo1H O10H 93.1(5) . .
O12H Mo1H O10H 142.7(4) . .
O11H Mo1H O10H 70.4(4) . .
O13H Mo1H O10H 143.7(4) . .
O1H Mo1H O9H 97.3(4) . .
O12H Mo1H O9H 138.5(4) . .
O11H Mo1H O9H 138.5(4) . .
O13H Mo1H O9H 71.5(4) . .
O10H Mo1H O9H 72.2(4) . .
O1H Mo1H O27H 171.4(4) . .
O12H Mo1H O27H 86.4(4) . .
O11H Mo1H O27H 84.7(4) . .
O13H Mo1H O27H 84.7(4) . .
O10H Mo1H O27H 84.0(4) . .
O9H Mo1H O27H 74.0(4) . .
O1I Mo1I O12I 98.7(6) . .
O1I Mo1I O11I 99.1(6) . .
O12I Mo1I O11I 70.8(5) . .
O1I Mo1I O10I 93.6(6) . .
O12I Mo1I O10I 142.2(5) . .
O11I Mo1I O10I 72.0(5) . .
O1I Mo1I O13I 93.3(6) . .
O12I Mo1I O13I 72.7(5) . .
O11I Mo1I O13I 142.8(5) . .
O10I Mo1I O13I 142.3(5) . .
O1I Mo1I O9I 99.5(6) . .
O12I Mo1I O9I 140.6(5) . .
O11I Mo1I O9I 138.9(5) . .
O10I Mo1I O9I 70.6(5) . .
O13I Mo1I O9I 71.7(5) . .
O1I Mo1I O27I 173.4(6) . .
O12I Mo1I O27I 86.7(5) . .
O11I Mo1I O27I 86.1(5) . .
O10I Mo1I O27I 84.2(5) . .
O13I Mo1I O27I 84.8(5) . .
O9I Mo1I O27I 74.0(4) . .
O1J Mo1J O11J 97.3(5) . .
O1J Mo1J O12J 104.2(5) . .
O11J Mo1J O12J 71.3(5) . .
O1J Mo1J O10J 95.0(5) . .
O11J Mo1J O10J 71.9(5) . .
O12J Mo1J O10J 140.2(5) . .
O1J Mo1J O13J 92.7(5) . .
O11J Mo1J O13J 143.6(5) . .
O12J Mo1J O13J 72.4(5) . .
O10J Mo1J O13J 142.0(5) . .
O1J Mo1J O9J 100.8(5) . .
O11J Mo1J O9J 139.1(4) . .
O12J Mo1J O9J 136.8(4) . .
O10J Mo1J O9J 70.2(4) . .
O13J Mo1J O9J 71.8(4) . .
O1J Mo1J O27J 174.2(5) . .
O11J Mo1J O27J 87.9(4) . .
O12J Mo1J O27J 79.9(4) . .
O10J Mo1J O27J 84.2(4) . .
O13J Mo1J O27J 84.6(4) . .
O9J Mo1J O27J 73.5(4) . .
O1K Mo1K O11K 99.5(6) . .
O1K Mo1K O10K 93.2(6) . .
O11K Mo1K O10K 70.6(5) . .
O1K Mo1K O12K 99.7(6) . .
O11K Mo1K O12K 72.3(6) . .
O10K Mo1K O12K 142.2(5) . .
O1K Mo1K O13K 94.9(6) . .
O11K Mo1K O13K 142.0(5) . .
O10K Mo1K O13K 143.6(5) . .
O12K Mo1K O13K 70.7(5) . .
O1K Mo1K O9K 98.3(6) . .
O11K Mo1K O9K 139.0(5) . .
O10K Mo1K O9K 71.7(5) . .
O12K Mo1K O9K 139.6(5) . .
O13K Mo1K O9K 72.0(5) . .
O1K Mo1K O27K 172.8(6) . .
O11K Mo1K O27K 85.5(5) . .
O10K Mo1K O27K 83.5(5) . .
O12K Mo1K O27K 86.8(5) . .
O13K Mo1K O27K 84.2(4) . .
O9K Mo1K O27K 74.6(4) . .
O1L Mo1L O12L 98.8(6) . .
O1L Mo1L O10L 91.1(6) . .
O12L Mo1L O10L 142.9(5) . .
O1L Mo1L O11L 103.9(6) . .
O12L Mo1L O11L 70.9(5) . .
O10L Mo1L O11L 72.0(5) . .
O1L Mo1L O13L 95.2(6) . .
O12L Mo1L O13L 71.8(5) . .
O10L Mo1L O13L 143.0(5) . .
O11L Mo1L O13L 140.1(5) . .
O1L Mo1L O9L 97.7(6) . .
O12L Mo1L O9L 141.0(5) . .
O10L Mo1L O9L 71.4(4) . .
O11L Mo1L O9L 137.5(5) . .
O13L Mo1L O9L 71.7(4) . .
O1L Mo1L O27L 171.3(6) . .
O12L Mo1L O27L 89.3(5) . .
O10L Mo1L O27L 84.4(4) . .
O11L Mo1L O27L 81.7(5) . .
O13L Mo1L O27L 84.1(4) . .
O9L Mo1L O27L 73.8(4) . .
O1M Mo1M O12M 103.7(6) . .
O1M Mo1M O11M 99.4(6) . .
O12M Mo1M O11M 71.5(5) . .
O1M Mo1M O13M 92.1(6) . .
O12M Mo1M O13M 71.4(5) . .
O11M Mo1M O13M 142.7(5) . .
O1M Mo1M O10M 94.3(6) . .
O12M Mo1M O10M 141.5(5) . .
O11M Mo1M O10M 72.2(5) . .
O13M Mo1M O10M 142.5(5) . .
O1M Mo1M O9M 98.3(5) . .
O12M Mo1M O9M 136.9(4) . .
O11M Mo1M O9M 140.3(5) . .
O13M Mo1M O9M 71.2(4) . .
O10M Mo1M O9M 71.3(4) . .
O1M Mo1M O27M 172.3(5) . .
O12M Mo1M O27M 81.6(5) . .
O11M Mo1M O27M 87.6(5) . .
O13M Mo1M O27M 84.2(4) . .
O10M Mo1M O27M 84.7(5) . .
O9M Mo1M O27M 74.1(4) . .
O1N Mo1N O12N 99.7(5) . .
O1N Mo1N O11N 100.9(6) . .
O12N Mo1N O11N 71.5(5) . .
O1N Mo1N O13N 94.0(5) . .
O12N Mo1N O13N 71.2(5) . .
O11N Mo1N O13N 141.6(5) . .
O1N Mo1N O10N 93.4(5) . .
O12N Mo1N O10N 142.6(5) . .
O11N Mo1N O10N 71.7(5) . .
O13N Mo1N O10N 142.8(4) . .
O1N Mo1N O9N 99.3(5) . .
O12N Mo1N O9N 138.9(5) . .
O11N Mo1N O9N 138.8(5) . .
O13N Mo1N O9N 71.4(4) . .
O10N Mo1N O9N 71.5(4) . .
O1N Mo1N O27N 173.0(5) . .
O12N Mo1N O27N 86.2(5) . .
O11N Mo1N O27N 84.5(5) . .
O13N Mo1N O27N 84.3(4) . .
O10N Mo1N O27N 84.0(4) . .
O9N Mo1N O27N 73.7(4) . .
O2H Mo2H O15H 103.6(5) . .
O2H Mo2H O14H 102.3(5) . .
O15H Mo2H O14H 98.2(5) . .
O2H Mo2H O10H 105.9(5) . .
O15H Mo2H O10H 87.9(4) . .
O14H Mo2H O10H 148.8(5) . .
O2H Mo2H O9H 95.7(5) . .
O15H Mo2H O9H 156.1(4) . .
O14H Mo2H O9H 91.2(4) . .
O10H Mo2H O9H 73.3(4) . .
O2H Mo2H O28H 167.8(5) . .
O15H Mo2H O28H 88.2(4) . .
O14H Mo2H O28H 72.3(4) . .
O10H Mo2H O28H 77.4(4) . .
O9H Mo2H O28H 73.8(4) . .
O2I Mo2I O15I 103.0(6) . .
O2I Mo2I O14I 101.8(6) . .
O15I Mo2I O14I 97.3(5) . .
O2I Mo2I O10I 104.3(6) . .
O15I Mo2I O10I 88.5(5) . .
O14I Mo2I O10I 151.3(5) . .
O2I Mo2I O9I 98.3(6) . .
O15I Mo2I O9I 153.6(5) . .
O14I Mo2I O9I 93.5(5) . .
O10I Mo2I O9I 71.1(5) . .
O2I Mo2I O28I 169.7(6) . .
O15I Mo2I O28I 86.6(5) . .
O14I Mo2I O28I 73.1(5) . .
O10I Mo2I O28I 79.3(4) . .
O9I Mo2I O28I 73.6(4) . .
O2J Mo2J O15J 102.1(5) . .
O2J Mo2J O14J 100.5(5) . .
O15J Mo2J O14J 98.7(5) . .
O2J Mo2J O10J 104.8(5) . .
O15J Mo2J O10J 87.8(5) . .
O14J Mo2J O10J 151.9(5) . .
O2J Mo2J O9J 95.3(5) . .
O15J Mo2J O9J 155.2(5) . .
O14J Mo2J O9J 95.3(4) . .
O10J Mo2J O9J 70.6(4) . .
O2J Mo2J O28J 167.1(5) . .
O15J Mo2J O28J 90.1(4) . .
O14J Mo2J O28J 73.2(4) . .
O10J Mo2J O28J 79.6(4) . .
O9J Mo2J O28J 74.5(4) . .
O2K Mo2K O15K 103.7(6) . .
O2K Mo2K O14K 102.5(6) . .
O15K Mo2K O14K 98.2(5) . .
O2K Mo2K O10K 105.0(6) . .
O15K Mo2K O10K 87.5(5) . .
O14K Mo2K O10K 149.7(5) . .
O2K Mo2K O9K 96.3(5) . .
O15K Mo2K O9K 154.6(5) . .
O14K Mo2K O9K 92.5(5) . .
O10K Mo2K O9K 72.1(5) . .
O2K Mo2K O28K 169.2(5) . .
O15K Mo2K O28K 86.6(4) . .
O14K Mo2K O28K 72.7(4) . .
O10K Mo2K O28K 78.1(4) . .
O9K Mo2K O28K 74.6(4) . .
O2L Mo2L O15L 102.6(5) . .
O2L Mo2L O14L 102.5(5) . .
O15L Mo2L O14L 99.1(5) . .
O2L Mo2L O10L 104.7(5) . .
O15L Mo2L O10L 87.6(5) . .
O14L Mo2L O10L 149.8(5) . .
O2L Mo2L O9L 96.0(5) . .
O15L Mo2L O9L 155.3(4) . .
O14L Mo2L O9L 92.6(5) . .
O10L Mo2L O9L 71.9(4) . .
O2L Mo2L O28L 168.6(5) . .
O15L Mo2L O28L 88.6(4) . .
O14L Mo2L O28L 73.3(4) . .
O10L Mo2L O28L 77.5(4) . .
O9L Mo2L O28L 73.9(4) . .
O2M Mo2M O14M 102.4(6) . .
O2M Mo2M O15M 102.5(6) . .
O14M Mo2M O15M 97.8(5) . .
O2M Mo2M O10M 104.5(6) . .
O14M Mo2M O10M 150.6(5) . .
O15M Mo2M O10M 87.7(5) . .
O2M Mo2M O9M 95.8(5) . .
O14M Mo2M O9M 93.5(5) . .
O15M Mo2M O9M 155.8(5) . .
O10M Mo2M O9M 72.3(4) . .
O2M Mo2M O28M 167.7(5) . .
O14M Mo2M O28M 72.6(5) . .
O15M Mo2M O28M 89.5(5) . .
O10M Mo2M O28M 78.6(4) . .
O9M Mo2M O28M 73.6(4) . .
O2N Mo2N O15N 103.4(6) . .
O2N Mo2N O14N 102.0(6) . .
O15N Mo2N O14N 98.2(5) . .
O2N Mo2N O10N 104.3(5) . .
O15N Mo2N O10N 87.9(5) . .
O14N Mo2N O10N 150.8(5) . .
O2N Mo2N O9N 95.7(5) . .
O15N Mo2N O9N 155.6(5) . .
O14N Mo2N O9N 92.3(5) . .
O10N Mo2N O9N 72.7(4) . .
O2N Mo2N O28N 168.5(5) . .
O15N Mo2N O28N 87.7(4) . .
O14N Mo2N O28N 73.4(5) . .
O10N Mo2N O28N 78.4(4) . .
O9N Mo2N O28N 74.3(4) . .
O29H Mo3H O17H 105.4(6) . .
O29H Mo3H O16H 101.3(5) . .
O17H Mo3H O16H 104.9(5) . .
O29H Mo3H O11H 97.4(5) . .
O17H Mo3H O11H 89.5(5) . .
O16H Mo3H O11H 152.2(4) . .
O29H Mo3H O10H 94.0(5) . .
O17H Mo3H O10H 152.5(5) . .
O16H Mo3H O10H 89.8(4) . .
O11H Mo3H O10H 68.4(4) . .
O29H Mo3H O8H 176.6(5) . 2_655
O17H Mo3H O8H 77.9(5) . 2_655
O16H Mo3H O8H 78.7(4) . 2_655
O11H Mo3H O8H 81.4(4) . 2_655
O10H Mo3H O8H 82.6(4) . 2_655
O29I Mo3I O17I 101.5(7) . .
O29I Mo3I O16I 101.7(6) . .
O17I Mo3I O16I 106.1(6) . .
O29I Mo3I O11I 95.6(6) . .
O17I Mo3I O11I 89.5(6) . .
O16I Mo3I O11I 153.6(5) . .
O29I Mo3I O10I 94.0(6) . .
O17I Mo3I O10I 154.2(6) . .
O16I Mo3I O10I 90.5(5) . .
O11I Mo3I O10I 68.3(5) . .
O29I Mo3I O3I 174.1(6) . .
O17I Mo3I O3I 83.0(6) . .
O16I Mo3I O3I 80.5(6) . .
O11I Mo3I O3I 80.5(6) . .
O10I Mo3I O3I 80.4(5) . .
O29J Mo3J O17J 102.5(6) . .
O29J Mo3J O16J 100.3(6) . .
O17J Mo3J O16J 105.6(6) . .
O29J Mo3J O11J 96.4(5) . .
O17J Mo3J O11J 88.6(6) . .
O16J Mo3J O11J 155.0(5) . .
O29J Mo3J O10J 93.0(6) . .
O17J Mo3J O10J 153.6(5) . .
O16J Mo3J O10J 92.2(5) . .
O11J Mo3J O10J 68.3(4) . .
O29J Mo3J O3J 172.0(6) . .
O17J Mo3J O3J 84.7(6) . .
O16J Mo3J O3J 80.6(5) . .
O11J Mo3J O3J 80.4(5) . .
O10J Mo3J O3J 79.1(5) . .
O29K Mo3K O17K 102.1(8) . .
O29K Mo3K O16K 99.5(6) . .
O17K Mo3K O16K 107.0(7) . .
O29K Mo3K O11K 97.9(6) . .
O17K Mo3K O11K 89.1(7) . .
O16K Mo3K O11K 153.1(6) . .
O29K Mo3K O10K 93.5(6) . .
O17K Mo3K O10K 154.0(7) . .
O16K Mo3K O10K 90.5(5) . .
O11K Mo3K O10K 68.1(5) . .
O29K Mo3K O3K 173.2(7) . .
O17K Mo3K O3K 84.5(7) . .
O16K Mo3K O3K 80.1(6) . .
O11K Mo3K O3K 80.3(6) . .
O10K Mo3K O3K 79.7(6) . .
O29L Mo3L O17L 104.0(6) . .
O29L Mo3L O16L 101.1(6) . .
O17L Mo3L O16L 105.6(6) . .
O29L Mo3L O11L 98.4(6) . .
O17L Mo3L O11L 88.8(6) . .
O16L Mo3L O11L 152.0(5) . .
O29L Mo3L O10L 95.4(5) . .
O17L Mo3L O10L 152.7(6) . .
O16L Mo3L O10L 89.0(5) . .
O11L Mo3L O10L 69.2(5) . .
O29L Mo3L O3L 172.9(5) . .
O17L Mo3L O3L 82.5(5) . .
O16L Mo3L O3L 79.7(5) . .
O11L Mo3L O3L 78.6(5) . .
O10L Mo3L O3L 77.5(4) . .
O29M Mo3M O17M 104.8(8) . .
O29M Mo3M O16M 101.2(6) . .
O17M Mo3M O16M 104.0(7) . .
O29M Mo3M O11M 95.3(6) . .
O17M Mo3M O11M 91.4(7) . .
O16M Mo3M O11M 153.5(5) . .
O29M Mo3M O10M 93.0(6) . .
O17M Mo3M O10M 154.7(7) . .
O16M Mo3M O10M 89.6(5) . .
O11M Mo3M O10M 68.8(5) . .
O29M Mo3M O3M 170.7(7) . .
O17M Mo3M O3M 83.6(7) . .
O16M Mo3M O3M 80.3(6) . .
O11M Mo3M O3M 80.1(6) . .
O10M Mo3M O3M 77.8(5) . .
O17N Mo3N O29N 101.1(7) . .
O17N Mo3N O16N 106.5(6) . .
O29N Mo3N O16N 98.7(6) . .
O17N Mo3N O11N 90.4(6) . .
O29N Mo3N O11N 93.4(6) . .
O16N Mo3N O11N 156.8(5) . .
O17N Mo3N O10N 156.1(6) . .
O29N Mo3N O10N 92.9(5) . .
O16N Mo3N O10N 90.1(4) . .
O11N Mo3N O10N 69.4(4) . .
O17N Mo3N O3N 86.1(6) . .
O29N Mo3N O3N 172.0(6) . .
O16N Mo3N O3N 82.3(5) . .
O11N Mo3N O3N 83.1(5) . .
O10N Mo3N O3N 79.1(5) . .
O19H Mo4H O18H 106.7(6) . .
O19H Mo4H O30H 93.4(6) . .
O18H Mo4H O30H 94.1(6) . .
O19H Mo4H O4H 93.3(4) . .
O18H Mo4H O4H 93.5(4) . .
O30H Mo4H O4H 168.0(5) . .
O19H Mo4H O11H 161.4(5) . .
O18H Mo4H O11H 91.7(5) . .
O30H Mo4H O11H 88.1(6) . .
O4H Mo4H O11H 82.4(3) . .
O19H Mo4H O12H 91.3(5) . .
O18H Mo4H O12H 161.6(5) . .
O30H Mo4H O12H 88.5(6) . .
O4H Mo4H O12H 81.4(3) . .
O11H Mo4H O12H 70.1(4) . .
O30I Mo4I O18I 102.2(8) . .
O30I Mo4I O19I 103.6(9) . .
O18I Mo4I O19I 105.3(7) . .
O30I Mo4I O12I 97.9(8) . .
O18I Mo4I O12I 152.1(6) . .
O19I Mo4I O12I 88.3(7) . .
O30I Mo4I O11I 96.7(7) . .
O18I Mo4I O11I 89.2(6) . .
O19I Mo4I O11I 151.7(7) . .
O12I Mo4I O11I 69.2(5) . .
O30I Mo4I O4I 176.1(8) . .
O18I Mo4I O4I 79.9(7) . .
O19I Mo4I O4I 78.9(8) . .
O12I Mo4I O4I 79.1(7) . .
O11I Mo4I O4I 79.9(6) . .
O30J Mo4J O18J 102.8(7) . .
O30J Mo4J O19J 102.3(7) . .
O18J Mo4J O19J 106.1(7) . .
O30J Mo4J O12J 100.0(6) . .
O18J Mo4J O12J 148.6(6) . .
O19J Mo4J O12J 89.6(6) . .
O30J Mo4J O11J 93.7(6) . .
O18J Mo4J O11J 88.7(6) . .
O19J Mo4J O11J 154.9(6) . .
O12J Mo4J O11J 68.5(5) . .
O30J Mo4J O4J 175.3(7) . .
O18J Mo4J O4J 80.6(6) . .
O19J Mo4J O4J 79.7(6) . .
O12J Mo4J O4J 75.7(5) . .
O11J Mo4J O4J 83.0(5) . .
O30K Mo4K O18K 103.0(9) . .
O30K Mo4K O19K 102.3(9) . .
O18K Mo4K O19K 104.6(8) . .
O30K Mo4K O12K 94.6(8) . .
O18K Mo4K O12K 154.7(7) . .
O19K Mo4K O12K 88.9(7) . .
O30K Mo4K O11K 95.9(8) . .
O18K Mo4K O11K 90.0(7) . .
O19K Mo4K O11K 153.2(7) . .
O12K Mo4K O11K 70.0(5) . .
O30K Mo4K O4K 174.9(9) . .
O18K Mo4K O4K 80.7(8) . .
O19K Mo4K O4K 79.9(8) . .
O12K Mo4K O4K 80.8(6) . .
O11K Mo4K O4K 80.5(7) . .
O30L Mo4L O19L 107.5(11) . .
O30L Mo4L O18L 99.0(11) . .
O19L Mo4L O18L 102.4(10) . .
O30L Mo4L O12L 96.2(10) . .
O19L Mo4L O12L 92.7(8) . .
O18L Mo4L O12L 154.2(9) . .
O30L Mo4L O11L 97.1(9) . .
O19L Mo4L O11L 150.7(8) . .
O18L Mo4L O11L 88.8(8) . .
O12L Mo4L O11L 68.7(5) . .
O30L Mo4L O4L 172.6(10) . .
O19L Mo4L O4L 79.9(8) . .
O18L Mo4L O4L 79.5(9) . .
O12L Mo4L O4L 82.8(7) . .
O11L Mo4L O4L 75.6(6) . .
O30M Mo4M O19M 93.6(13) . .
O30M Mo4M O18M 108.5(14) . .
O19M Mo4M O18M 108.3(12) . .
O30M Mo4M O11M 92.4(11) . .
O19M Mo4M O11M 157.2(9) . .
O18M Mo4M O11M 90.6(9) . .
O30M Mo4M O12M 94.8(11) . .
O19M Mo4M O12M 89.4(8) . .
O18M Mo4M O12M 149.3(9) . .
O11M Mo4M O12M 68.1(5) . .
O30M Mo4M O4M 169.5(12) . .
O19M Mo4M O4M 85.9(10) . .
O18M Mo4M O4M 81.6(11) . .
O11M Mo4M O4M 84.3(8) . .
O12M Mo4M O4M 74.7(7) . .
O30N Mo4N O19N 103.9(8) . .
O30N Mo4N O18N 98.7(8) . .
O19N Mo4N O18N 106.3(7) . .
O30N Mo4N O12N 95.4(7) . .
O19N Mo4N O12N 89.9(6) . .
O18N Mo4N O12N 155.1(6) . .
O30N Mo4N O11N 94.4(7) . .
O19N Mo4N O11N 153.6(7) . .
O18N Mo4N O11N 89.2(6) . .
O12N Mo4N O11N 69.3(5) . .
O30N Mo4N O4N 176.1(8) . .
O19N Mo4N O4N 79.1(7) . .
O18N Mo4N O4N 82.7(7) . .
O12N Mo4N O4N 82.0(6) . .
O11N Mo4N O4N 81.9(6) . .
O31H Mo5H O20H 103.8(6) . .
O31H Mo5H O21H 101.2(5) . .
O20H Mo5H O21H 106.6(5) . .
O31H Mo5H O12H 97.3(5) . .
O20H Mo5H O12H 88.5(5) . .
O21H Mo5H O12H 152.3(5) . .
O31H Mo5H O13H 94.0(5) . .
O20H Mo5H O13H 152.5(5) . .
O21H Mo5H O13H 89.9(4) . .
O12H Mo5H O13H 68.3(4) . .
O31H Mo5H O7H 175.8(5) . 2_655
O20H Mo5H O7H 80.2(5) . 2_655
O21H Mo5H O7H 79.0(5) . 2_655
O12H Mo5H O7H 81.0(4) . 2_655
O13H Mo5H O7H 81.8(4) . 2_655
O31I Mo5I O20I 100.9(7) . .
O31I Mo5I O21I 100.9(6) . .
O20I Mo5I O21I 106.0(6) . .
O31I Mo5I O12I 97.4(6) . .
O20I Mo5I O12I 89.0(6) . .
O21I Mo5I O12I 153.5(5) . .
O31I Mo5I O13I 93.4(6) . .
O20I Mo5I O13I 155.5(6) . .
O21I Mo5I O13I 90.5(5) . .
O12I Mo5I O13I 69.4(5) . .
O31I Mo5I O5I 170.7(7) . .
O20I Mo5I O5I 88.3(7) . .
O21I Mo5I O5I 77.9(6) . .
O12I Mo5I O5I 80.9(6) . .
O13I Mo5I O5I 77.5(6) . .
O31J Mo5J O20J 104.2(6) . .
O31J Mo5J O21J 99.8(6) . .
O20J Mo5J O21J 106.0(6) . .
O31J Mo5J O12J 98.5(5) . .
O20J Mo5J O12J 89.3(5) . .
O21J Mo5J O12J 152.3(5) . .
O31J Mo5J O13J 94.6(5) . .
O20J Mo5J O13J 153.2(5) . .
O21J Mo5J O13J 89.0(5) . .
O12J Mo5J O13J 69.0(4) . .
O31J Mo5J O5J 172.5(5) . .
O20J Mo5J O5J 82.3(5) . .
O21J Mo5J O5J 81.5(5) . .
O12J Mo5J O5J 77.8(5) . .
O13J Mo5J O5J 78.0(4) . .
O31K Mo5K O20K 103.8(7) . .
O31K Mo5K O21K 99.3(6) . .
O20K Mo5K O21K 107.1(6) . .
O31K Mo5K O12K 95.9(6) . .
O20K Mo5K O12K 88.4(6) . .
O21K Mo5K O12K 154.8(5) . .
O31K Mo5K O13K 93.1(6) . .
O20K Mo5K O13K 153.0(6) . .
O21K Mo5K O13K 90.5(5) . .
O12K Mo5K O13K 68.7(5) . .
O31K Mo5K O5K 171.5(6) . .
O20K Mo5K O5K 84.1(6) . .
O21K Mo5K O5K 81.0(5) . .
O12K Mo5K O5K 81.0(5) . .
O13K Mo5K O5K 78.4(5) . .
O20L Mo5L O31L 104.2(8) . .
O20L Mo5L O21L 106.8(7) . .
O31L Mo5L O21L 101.7(7) . .
O20L Mo5L O12L 89.1(7) . .
O31L Mo5L O12L 95.7(7) . .
O21L Mo5L O12L 152.5(6) . .
O20L Mo5L O13L 153.0(7) . .
O31L Mo5L O13L 93.2(6) . .
O21L Mo5L O13L 89.2(5) . .
O12L Mo5L O13L 68.6(5) . .
O20L Mo5L O5L 83.6(7) . .
O31L Mo5L O5L 171.1(7) . .
O21L Mo5L O5L 79.6(6) . .
O12L Mo5L O5L 80.1(6) . .
O13L Mo5L O5L 78.0(5) . .
O31M Mo5M O20M 102.5(5) . .
O31M Mo5M O21M 100.6(5) . .
O20M Mo5M O21M 106.0(5) . .
O31M Mo5M O12M 100.5(5) . .
O20M Mo5M O12M 89.4(5) . .
O21M Mo5M O12M 150.4(5) . .
O31M Mo5M O13M 95.6(5) . .
O20M Mo5M O13M 153.6(5) . .
O21M Mo5M O13M 89.2(4) . .
O12M Mo5M O13M 68.3(4) . .
O31M Mo5M O5M 174.5(5) . .
O20M Mo5M O5M 82.8(5) . .
O21M Mo5M O5M 79.2(5) . .
O12M Mo5M O5M 77.9(4) . .
O13M Mo5M O5M 78.9(4) . .
O31N Mo5N O20N 104.1(6) . .
O31N Mo5N O21N 101.3(6) . .
O20N Mo5N O21N 105.7(6) . .
O31N Mo5N O12N 96.4(6) . .
O20N Mo5N O12N 89.5(5) . .
O21N Mo5N O12N 152.9(5) . .
O31N Mo5N O13N 93.3(5) . .
O20N Mo5N O13N 153.4(5) . .
O21N Mo5N O13N 90.1(5) . .
O12N Mo5N O13N 68.4(4) . .
O31N Mo5N O5N 173.5(6) . .
O20N Mo5N O5N 82.1(6) . .
O21N Mo5N O5N 78.7(5) . .
O12N Mo5N O5N 81.5(5) . .
O13N Mo5N O5N 80.2(5) . .
O6H Mo6H O22H 102.9(5) . .
O6H Mo6H O23H 101.7(5) . .
O22H Mo6H O23H 99.3(5) . .
O6H Mo6H O13H 104.7(5) . .
O22H Mo6H O13H 87.1(4) . .
O23H Mo6H O13H 150.7(4) . .
O6H Mo6H O9H 94.9(5) . .
O22H Mo6H O9H 156.1(4) . .
O23H Mo6H O9H 92.5(4) . .
O13H Mo6H O9H 72.9(4) . .
O6H Mo6H O32H 167.5(5) . .
O22H Mo6H O32H 89.3(4) . .
O23H Mo6H O32H 73.4(4) . .
O13H Mo6H O32H 78.1(4) . .
O9H Mo6H O32H 74.2(4) . .
O6I Mo6I O22I 102.7(6) . .
O6I Mo6I O23I 102.3(6) . .
O22I Mo6I O23I 97.4(6) . .
O6I Mo6I O13I 104.1(6) . .
O22I Mo6I O13I 88.4(5) . .
O23I Mo6I O13I 151.0(5) . .
O6I Mo6I O9I 96.6(6) . .
O22I Mo6I O9I 155.2(5) . .
O23I Mo6I O9I 93.4(5) . .
O13I Mo6I O9I 71.8(5) . .
O6I Mo6I O32I 169.5(6) . .
O22I Mo6I O32I 87.5(5) . .
O23I Mo6I O32I 73.5(5) . .
O13I Mo6I O32I 78.4(5) . .
O9I Mo6I O32I 74.3(4) . .
O6J Mo6J O22J 102.4(5) . .
O6J Mo6J O23J 103.8(5) . .
O22J Mo6J O23J 99.2(5) . .
O6J Mo6J O13J 103.6(5) . .
O22J Mo6J O13J 87.3(5) . .
O23J Mo6J O13J 149.7(5) . .
O6J Mo6J O9J 96.1(5) . .
O22J Mo6J O9J 155.1(5) . .
O23J Mo6J O9J 92.4(4) . .
O13J Mo6J O9J 72.2(4) . .
O6J Mo6J O32J 169.2(5) . .
O22J Mo6J O32J 88.3(4) . .
O23J Mo6J O32J 72.6(4) . .
O13J Mo6J O32J 78.1(4) . .
O9J Mo6J O32J 74.2(4) . .
O6K Mo6K O23K 101.6(6) . .
O6K Mo6K O22K 102.9(6) . .
O23K Mo6K O22K 98.0(5) . .
O6K Mo6K O13K 105.6(5) . .
O23K Mo6K O13K 150.4(5) . .
O22K Mo6K O13K 87.3(5) . .
O6K Mo6K O9K 96.6(5) . .
O23K Mo6K O9K 92.8(5) . .
O22K Mo6K O9K 155.3(5) . .
O13K Mo6K O9K 72.7(5) . .
O6K Mo6K O32K 168.9(5) . .
O23K Mo6K O32K 72.3(4) . .
O22K Mo6K O32K 87.4(4) . .
O13K Mo6K O32K 78.9(4) . .
O9K Mo6K O32K 74.8(4) . .
O6L Mo6L O22L 103.2(5) . .
O6L Mo6L O23L 101.9(5) . .
O22L Mo6L O23L 99.1(5) . .
O6L Mo6L O13L 105.7(5) . .
O22L Mo6L O13L 86.3(5) . .
O23L Mo6L O13L 149.9(5) . .
O6L Mo6L O9L 96.9(5) . .
O22L Mo6L O9L 154.1(5) . .
O23L Mo6L O9L 92.7(5) . .
O13L Mo6L O9L 72.4(4) . .
O6L Mo6L O32L 168.3(5) . .
O22L Mo6L O32L 88.0(4) . .
O23L Mo6L O32L 72.3(4) . .
O13L Mo6L O32L 78.4(4) . .
O9L Mo6L O32L 73.6(4) . .
O6M Mo6M O22M 102.5(5) . .
O6M Mo6M O23M 103.0(5) . .
O22M Mo6M O23M 99.4(5) . .
O6M Mo6M O13M 105.2(5) . .
O22M Mo6M O13M 87.2(5) . .
O23M Mo6M O13M 148.9(5) . .
O6M Mo6M O9M 95.7(5) . .
O22M Mo6M O9M 155.2(5) . .
O23M Mo6M O9M 92.7(5) . .
O13M Mo6M O9M 71.7(4) . .
O6M Mo6M O32M 167.5(5) . .
O22M Mo6M O32M 89.8(4) . .
O23M Mo6M O32M 72.4(4) . .
O13M Mo6M O32M 77.3(4) . .
O9M Mo6M O32M 73.3(4) . .
O6N Mo6N O22N 103.1(6) . .
O6N Mo6N O23N 102.0(6) . .
O22N Mo6N O23N 98.2(5) . .
O6N Mo6N O13N 104.0(5) . .
O22N Mo6N O13N 87.5(5) . .
O23N Mo6N O13N 151.3(5) . .
O6N Mo6N O9N 96.1(5) . .
O22N Mo6N O9N 155.2(5) . .
O23N Mo6N O9N 92.9(5) . .
O13N Mo6N O9N 72.6(4) . .
O6N Mo6N O32N 168.8(5) . .
O22N Mo6N O32N 87.8(5) . .
O23N Mo6N O32N 73.4(5) . .
O13N Mo6N O32N 78.8(4) . .
O9N Mo6N O32N 74.2(4) . .
O7H Mo7H O25H 101.5(7) . .
O7H Mo7H O24H 99.8(6) . .
O25H Mo7H O24H 99.0(7) . .
O7H Mo7H O18H 96.6(6) . .
O25H Mo7H O18H 96.3(6) . .
O24H Mo7H O18H 154.9(6) . .
O7H Mo7H O17H 97.7(5) . .
O25H Mo7H O17H 160.7(6) . .
O24H Mo7H O17H 79.9(5) . .
O18H Mo7H O17H 79.1(5) . .
O7H Mo7H O35H 171.9(6) . .
O25H Mo7H O35H 83.9(7) . .
O24H Mo7H O35H 85.1(6) . .
O18H Mo7H O35H 76.7(5) . .
O17H Mo7H O35H 76.8(5) . .
O25I Mo7I O24I 99.0(7) . .
O25I Mo7I O7I 97.1(7) . .
O24I Mo7I O7I 92.5(7) . .
O25I Mo7I O18I 93.7(7) . .
O24I Mo7I O18I 167.1(6) . .
O7I Mo7I O18I 88.4(6) . .
O25I Mo7I O35I 92.8(8) . .
O24I Mo7I O35I 91.3(7) . .
O7I Mo7I O35I 168.7(7) . .
O18I Mo7I O35I 85.7(6) . .
O25I Mo7I O17I 174.2(7) . .
O24I Mo7I O17I 84.6(6) . .
O7I Mo7I O17I 87.2(6) . .
O18I Mo7I O17I 82.6(6) . .
O35I Mo7I O17I 82.5(6) . .
O7J Mo7J1 O25J 106.7(9) . .
O7J Mo7J1 O24J 102.7(8) . .
O25J Mo7J1 O24J 99.1(8) . .
O7J Mo7J1 O18J 96.1(8) . .
O25J Mo7J1 O18J 89.4(7) . .
O24J Mo7J1 O18J 156.0(7) . .
O7J Mo7J1 O17J 92.9(7) . .
O25J Mo7J1 O17J 158.8(7) . .
O24J Mo7J1 O17J 83.8(6) . .
O18J Mo7J1 O17J 80.5(5) . .
O7J Mo7J1 O35J 167.6(8) . .
O25J Mo7J1 O35J 83.3(8) . .
O24J Mo7J1 O35J 82.4(7) . .
O18J Mo7J1 O35J 76.4(6) . .
O17J Mo7J1 O35J 76.3(6) . .
O25J Mo7J2 O35J 106.9(10) . .
O25J Mo7J2 O18J 98.1(8) . .
O35J Mo7J2 O18J 98.7(9) . .
O25J Mo7J2 O24J 93.9(8) . .
O35J Mo7J2 O24J 95.2(9) . .
O18J Mo7J2 O24J 158.1(8) . .
O25J Mo7J2 O17J 162.8(9) . .
O35J Mo7J2 O17J 89.4(8) . .
O18J Mo7J2 O17J 84.3(6) . .
O24J Mo7J2 O17J 78.9(6) . .
O25J Mo7J2 O7J 85.8(8) . .
O35J Mo7J2 O7J 166.4(9) . .
O18J Mo7J2 O7J 84.2(7) . .
O24J Mo7J2 O7J 78.5(7) . .
O17J Mo7J2 O7J 77.5(6) . .
O7K Mo7K1 O25K 104.2(14) . .
O7K Mo7K1 O24K 104.7(12) . .
O25K Mo7K1 O24K 93.9(11) . .
O7K Mo7K1 O18K 98.7(12) . .
O25K Mo7K1 O18K 89.6(10) . .
O24K Mo7K1 O18K 154.7(9) . .
O7K Mo7K1 O17K 95.9(12) . .
O25K Mo7K1 O17K 159.7(10) . .
O24K Mo7K1 O17K 83.1(8) . .
O18K Mo7K1 O17K 84.9(8) . .
O7K Mo7K1 O35K 171.1(12) . .
O25K Mo7K1 O35K 83.9(11) . .
O24K Mo7K1 O35K 78.1(9) . .
O18K Mo7K1 O35K 77.4(9) . .
O17K Mo7K1 O35K 75.8(8) . .
O35K Mo7K2 O25K 113.5(14) . .
O35K Mo7K2 O24K 101.2(12) . .
O25K Mo7K2 O24K 95.1(11) . .
O35K Mo7K2 O18K 99.4(12) . .
O25K Mo7K2 O18K 90.8(11) . .
O24K Mo7K2 O18K 154.2(9) . .
O35K Mo7K2 O17K 92.7(11) . .
O25K Mo7K2 O17K 153.8(10) . .
O24K Mo7K2 O17K 80.9(8) . .
O18K Mo7K2 O17K 82.7(7) . .
O35K Mo7K2 O7K 166.6(12) . .
O25K Mo7K2 O7K 79.6(11) . .
O24K Mo7K2 O7K 79.9(10) . .
O18K Mo7K2 O7K 76.5(9) . .
O17K Mo7K2 O7K 74.2(8) . .
O7L Mo7L1 O25L 117.0(15) . .
O7L Mo7L1 O24L 108.0(13) . .
O25L Mo7L1 O24L 98.2(12) . .
O7L Mo7L1 O18L 97.3(13) . .
O25L Mo7L1 O18L 88.2(12) . .
O24L Mo7L1 O18L 147.2(9) . .
O7L Mo7L1 O17L 92.2(12) . .
O25L Mo7L1 O17L 149.6(12) . .
O24L Mo7L1 O17L 79.6(7) . .
O18L Mo7L1 O17L 78.8(7) . .
O7L Mo7L1 O35L 163.5(13) . .
O25L Mo7L1 O35L 78.0(12) . .
O24L Mo7L1 O35L 74.7(9) . .
O18L Mo7L1 O35L 75.3(9) . .
O17L Mo7L1 O35L 72.1(7) . .
O35L Mo7L2 O25L 102.3(14) . .
O35L Mo7L2 O18L 100.5(12) . .
O25L Mo7L2 O18L 98.5(13) . .
O35L Mo7L2 O24L 89.3(11) . .
O25L Mo7L2 O24L 97.1(13) . .
O18L Mo7L2 O24L 159.3(10) . .
O35L Mo7L2 O17L 87.0(10) . .
O25L Mo7L2 O17L 169.5(12) . .
O18L Mo7L2 O17L 84.4(8) . .
O24L Mo7L2 O17L 77.9(7) . .
O35L Mo7L2 O7L 163.3(12) . .
O25L Mo7L2 O7L 93.0(14) . .
O18L Mo7L2 O7L 83.4(11) . .
O24L Mo7L2 O7L 82.3(10) . .
O17L Mo7L2 O7L 77.2(9) . .
O25M Mo7M O7M 104.9(18) . .
O25M Mo7M O24M 98.8(17) . .
O7M Mo7M O24M 99.3(14) . .
O25M Mo7M O18M 92.4(17) . .
O7M Mo7M O18M 94.2(13) . .
O24M Mo7M O18M 159.6(12) . .
O25M Mo7M O35M 84.1(17) . .
O7M Mo7M O35M 169.2(14) . .
O24M Mo7M O35M 85.0(13) . .
O18M Mo7M O35M 79.3(12) . .
O25M Mo7M O17M 161.3(16) . .
O7M Mo7M O17M 93.8(11) . .
O24M Mo7M O17M 78.0(10) . .
O18M Mo7M O17M 86.0(9) . .
O35M Mo7M O17M 77.4(10) . .
O25N Mo7N O7N 99.2(10) . .
O25N Mo7N O24N 99.8(9) . .
O7N Mo7N O24N 91.7(9) . .
O25N Mo7N O35N 90.5(10) . .
O7N Mo7N O35N 170.0(11) . .
O24N Mo7N O35N 89.5(9) . .
O25N Mo7N O18N 93.3(9) . .
O7N Mo7N O18N 92.3(9) . .
O24N Mo7N O18N 165.6(7) . .
O35N Mo7N O18N 84.3(9) . .
O25N Mo7N O17N 170.8(8) . .
O7N Mo7N O17N 88.5(8) . .
O24N Mo7N O17N 84.9(6) . .
O35N Mo7N O17N 81.6(8) . .
O18N Mo7N O17N 81.3(6) . .
O26H Mo8H O8H 103.4(7) . .
O26H Mo8H O24I 99.4(7) . .
O8H Mo8H O24I 102.1(6) . .
O26H Mo8H O19H 94.7(6) . .
O8H Mo8H O19H 94.6(5) . .
O24I Mo8H O19H 154.9(6) . .
O26H Mo8H O20H 160.2(6) . .
O8H Mo8H O20H 95.8(5) . .
O24I Mo8H O20H 81.2(5) . .
O19H Mo8H O20H 78.5(5) . .
O26H Mo8H O36H 85.1(7) . .
O8H Mo8H O36H 168.6(6) . .
O24I Mo8H O36H 83.7(6) . .
O19H Mo8H O36H 76.9(5) . .
O20H Mo8H O36H 75.2(5) . .
O8I Mo8I1 O26I 105.7(12) . .
O8I Mo8I1 O24J 102.2(10) . .
O26I Mo8I1 O24J 94.0(9) . .
O8I Mo8I1 O19I 99.8(10) . .
O26I Mo8I1 O19I 92.0(10) . .
O24J Mo8I1 O19I 154.6(8) . .
O8I Mo8I1 O20I 97.4(10) . .
O26I Mo8I1 O20I 156.7(9) . .
O24J Mo8I1 O20I 83.6(7) . .
O19I Mo8I1 O20I 81.3(7) . .
O8I Mo8I1 O36I 173.6(10) . .
O26I Mo8I1 O36I 80.4(10) . .
O24J Mo8I1 O36I 79.1(8) . .
O19I Mo8I1 O36I 77.7(8) . .
O20I Mo8I1 O36I 76.4(7) . .
O36I Mo8I2 O26I 104.8(12) . .
O36I Mo8I2 O24J 98.6(9) . .
O26I Mo8I2 O24J 98.0(10) . .
O36I Mo8I2 O19I 94.7(10) . .
O26I Mo8I2 O19I 94.6(10) . .
O24J Mo8I2 O19I 158.7(8) . .
O36I Mo8I2 O20I 90.3(9) . .
O26I Mo8I2 O20I 164.5(10) . .
O24J Mo8I2 O20I 83.2(7) . .
O19I Mo8I2 O20I 80.2(7) . .
O36I Mo8I2 O8I 169.4(10) . .
O26I Mo8I2 O8I 85.4(11) . .
O24J Mo8I2 O8I 83.0(8) . .
O19I Mo8I2 O8I 81.0(8) . .
O20I Mo8I2 O8I 79.5(8) . .
O8J Mo8J O26J 101.3(10) . .
O8J Mo8J O24K 102.8(9) . .
O26J Mo8J O24K 99.2(10) . .
O8J Mo8J O19J 97.3(7) . .
O26J Mo8J O19J 92.5(9) . .
O24K Mo8J O19J 154.1(8) . .
O8J Mo8J O20J 93.1(7) . .
O26J Mo8J O20J 164.5(8) . .
O24K Mo8J O20J 82.8(7) . .
O19J Mo8J O20J 80.0(6) . .
O8J Mo8J O36J 171.1(8) . .
O26J Mo8J O36J 85.5(9) . .
O24K Mo8J O36J 81.5(8) . .
O19J Mo8J O36J 76.4(7) . .
O20J Mo8J O36J 79.6(7) . .
O36K Mo8K1 O26K 95.8(17) . .
O36K Mo8K1 O24L 93.8(14) . .
O26K Mo8K1 O24L 101.4(13) . .
O36K Mo8K1 O19K 91.9(13) . .
O26K Mo8K1 O19K 94.1(13) . .
O24L Mo8K1 O19K 162.8(9) . .
O36K Mo8K1 O20K 89.5(13) . .
O26K Mo8K1 O20K 173.2(13) . .
O24L Mo8K1 O20K 82.4(7) . .
O19K Mo8K1 O20K 81.5(7) . .
O36K Mo8K1 O8K 169.9(15) . .
O26K Mo8K1 O8K 93.4(14) . .
O24L Mo8K1 O8K 88.5(11) . .
O19K Mo8K1 O8K 83.3(10) . .
O20K Mo8K1 O8K 81.0(10) . .
O8K Mo8K2 O24L 108.3(13) . .
O8K Mo8K2 O26K 110.9(16) . .
O24L Mo8K2 O26K 93.3(12) . .
O8K Mo8K2 O19K 100.7(13) . .
O24L Mo8K2 O19K 148.5(9) . .
O26K Mo8K2 O19K 87.5(12) . .
O8K Mo8K2 O20K 99.0(13) . .
O24L Mo8K2 O20K 82.1(7) . .
O26K Mo8K2 O20K 149.6(12) . .
O19K Mo8K2 O20K 81.5(7) . .
O8K Mo8K2 O36K 173.7(15) . .
O24L Mo8K2 O36K 75.2(11) . .
O26K Mo8K2 O36K 73.6(14) . .
O19K Mo8K2 O36K 74.9(10) . .
O20K Mo8K2 O36K 76.2(10) . .
O26L Mo8L O8L 101(2) . .
O26L Mo8L O24M 100.8(19) . .
O8L Mo8L O24M 96.2(16) . .
O26L Mo8L O19L 88.5(17) . .
O8L Mo8L O19L 96.3(14) . .
O24M Mo8L O19L 162.7(11) . .
O26L Mo8L O36L 86.1(19) . .
O8L Mo8L O36L 172.9(16) . .
O24M Mo8L O36L 81.5(13) . .
O19L Mo8L O36L 84.7(12) . .
O26L Mo8L O20L 164.2(17) . .
O8L Mo8L O20L 94.4(14) . .
O24M Mo8L O20L 80.7(10) . .
O19L Mo8L O20L 86.4(7) . .
O36L Mo8L O20L 78.5(11) . .
O26M Mo8M O8M 100.8(12) . .
O26M Mo8M O24N 98.3(10) . .
O8M Mo8M O24N 98.7(10) . .
O26M Mo8M O19M 95.8(12) . .
O8M Mo8M O19M 92.6(11) . .
O24N Mo8M O19M 159.8(9) . .
O26M Mo8M O36M 91.5(11) . .
O8M Mo8M O36M 166.9(10) . .
O24N Mo8M O36M 83.7(7) . .
O19M Mo8M O36M 81.6(9) . .
O26M Mo8M O20M 168.3(10) . .
O8M Mo8M O20M 90.6(9) . .
O24N Mo8M O20M 82.2(5) . .
O19M Mo8M O20M 81.1(8) . .
O36M Mo8M O20M 76.9(6) . .
O36N Mo8N1 O26N 107.0(10) . .
O36N Mo8N1 O24H 103.8(8) . .
O26N Mo8N1 O24H 97.2(8) . .
O36N Mo8N1 O19N 94.5(9) . .
O26N Mo8N1 O19N 92.6(8) . .
O24H Mo8N1 O19N 155.6(7) . .
O36N Mo8N1 O20N 89.9(8) . .
O26N Mo8N1 O20N 162.6(8) . .
O24H Mo8N1 O20N 82.2(6) . .
O19N Mo8N1 O20N 81.8(6) . .
O36N Mo8N1 O8N 165.7(8) . .
O26N Mo8N1 O8N 85.7(8) . .
O24H Mo8N1 O8N 80.3(6) . .
O19N Mo8N1 O8N 78.3(6) . .
O20N Mo8N1 O8N 77.0(5) . .
O8N Mo8N2 O26N 108.5(9) . .
O8N Mo8N2 O24H 100.8(7) . .
O26N Mo8N2 O24H 98.0(8) . .
O8N Mo8N2 O19N 95.0(7) . .
O26N Mo8N2 O19N 91.2(8) . .
O24H Mo8N2 O19N 158.1(7) . .
O8N Mo8N2 O20N 92.0(7) . .
O26N Mo8N2 O20N 158.7(8) . .
O24H Mo8N2 O20N 83.1(6) . .
O19N Mo8N2 O20N 81.2(6) . .
O8N Mo8N2 O36N 165.7(8) . .
O26N Mo8N2 O36N 83.6(8) . .
O24H Mo8N2 O36N 84.5(7) . .
O19N Mo8N2 O36N 76.8(7) . .
O20N Mo8N2 O36N 75.4(6) . .
O38H Mo9H O27H 103.2(5) . .
O38H Mo9H O28H 106.3(5) . .
O27H Mo9H O28H 97.7(5) . .
O38H Mo9H O32H 104.8(5) . .
O27H Mo9H O32H 97.5(4) . .
O28H Mo9H O32H 141.0(4) . .
O38H Mo9H O33H 98.5(5) . .
O27H Mo9H O33H 158.3(4) . .
O28H Mo9H O33H 76.3(4) . .
O32H Mo9H O33H 76.5(4) . .
O38H Mo9H O9H 176.4(5) . .
O27H Mo9H O9H 73.4(4) . .
O28H Mo9H O9H 75.8(4) . .
O32H Mo9H O9H 74.5(4) . .
O33H Mo9H O9H 84.9(4) . .
O38I Mo9I O27I 103.5(6) . .
O38I Mo9I O28I 105.8(6) . .
O27I Mo9I O28I 98.1(5) . .
O38I Mo9I O32I 105.0(6) . .
O27I Mo9I O32I 97.9(5) . .
O28I Mo9I O32I 140.6(5) . .
O38I Mo9I O33I 96.7(6) . .
O27I Mo9I O33I 159.8(5) . .
O28I Mo9I O33I 75.4(5) . .
O32I Mo9I O33I 77.2(5) . .
O38I Mo9I O9I 176.7(5) . .
O27I Mo9I O9I 73.2(5) . .
O28I Mo9I O9I 75.1(4) . .
O32I Mo9I O9I 75.6(4) . .
O33I Mo9I O9I 86.6(4) . .
O38J Mo9J O27J 103.4(6) . .
O38J Mo9J O32J 107.0(5) . .
O27J Mo9J O32J 100.2(5) . .
O38J Mo9J O28J 105.8(5) . .
O27J Mo9J O28J 95.7(5) . .
O32J Mo9J O28J 138.8(4) . .
O38J Mo9J O33J 97.6(5) . .
O27J Mo9J O33J 158.9(4) . .
O32J Mo9J O33J 75.5(4) . .
O28J Mo9J O33J 76.0(4) . .
O38J Mo9J O9J 175.9(5) . .
O27J Mo9J O9J 72.8(4) . .
O32J Mo9J O9J 75.4(4) . .
O28J Mo9J O9J 73.5(4) . .
O33J Mo9J O9J 86.1(4) . .
O38K Mo9K O27K 103.7(6) . .
O38K Mo9K O32K 105.5(6) . .
O27K Mo9K O32K 98.8(5) . .
O38K Mo9K O28K 104.6(6) . .
O27K Mo9K O28K 98.4(5) . .
O32K Mo9K O28K 140.4(5) . .
O38K Mo9K O33K 96.4(6) . .
O27K Mo9K O33K 159.8(5) . .
O32K Mo9K O33K 76.5(5) . .
O28K Mo9K O33K 75.0(5) . .
O38K Mo9K O9K 177.7(6) . .
O27K Mo9K O9K 74.1(5) . .
O32K Mo9K O9K 75.8(4) . .
O28K Mo9K O9K 75.2(4) . .
O33K Mo9K O9K 85.8(4) . .
O38L Mo9L O27L 104.3(5) . .
O38L Mo9L O32L 106.4(5) . .
O27L Mo9L O32L 97.8(5) . .
O38L Mo9L O28L 105.5(5) . .
O27L Mo9L O28L 96.5(5) . .
O32L Mo9L O28L 140.4(5) . .
O38L Mo9L O33L 97.5(5) . .
O27L Mo9L O33L 158.2(5) . .
O32L Mo9L O33L 76.5(4) . .
O28L Mo9L O33L 76.6(4) . .
O38L Mo9L O9L 177.0(5) . .
O27L Mo9L O9L 72.8(4) . .
O32L Mo9L O9L 74.8(4) . .
O28L Mo9L O9L 74.6(4) . .
O33L Mo9L O9L 85.4(4) . .
O38M Mo9M O27M 104.6(6) . .
O38M Mo9M O28M 106.1(6) . .
O27M Mo9M O28M 97.2(5) . .
O38M Mo9M O32M 106.3(6) . .
O27M Mo9M O32M 97.5(5) . .
O28M Mo9M O32M 139.4(5) . .
O38M Mo9M O33M 97.8(5) . .
O27M Mo9M O33M 157.6(5) . .
O28M Mo9M O33M 76.6(4) . .
O32M Mo9M O33M 75.4(4) . .
O38M Mo9M O9M 177.1(5) . .
O27M Mo9M O9M 72.5(5) . .
O28M Mo9M O9M 74.6(4) . .
O32M Mo9M O9M 74.2(4) . .
O33M Mo9M O9M 85.1(4) . .
O38N Mo9N O27N 103.5(6) . .
O38N Mo9N O32N 106.4(6) . .
O27N Mo9N O32N 98.6(5) . .
O38N Mo9N O28N 104.9(5) . .
O27N Mo9N O28N 97.3(5) . .
O32N Mo9N O28N 140.3(5) . .
O38N Mo9N O33N 96.4(5) . .
O27N Mo9N O33N 160.1(5) . .
O32N Mo9N O33N 76.1(5) . .
O28N Mo9N O33N 76.6(5) . .
O38N Mo9N O9N 177.3(5) . .
O27N Mo9N O9N 73.8(5) . .
O32N Mo9N O9N 74.9(4) . .
O28N Mo9N O9N 75.0(4) . .
O33N Mo9N O9N 86.2(4) . .
O34H Mo10H O22K 104.2(5) . 2
O34H Mo10H O14H 98.4(5) . .
O22K Mo10H O14H 89.2(5) 2 .
O34H Mo10H O21K 103.3(6) . 2
O22K Mo10H O21K 86.4(5) 2 2
O14H Mo10H O21K 158.3(5) . 2
O34H Mo10H O33H 99.6(5) . .
O22K Mo10H O33H 156.1(5) 2 .
O14H Mo10H O33H 89.0(5) . .
O21K Mo10H O33H 86.5(5) 2 .
O34H Mo10H O28H 167.6(5) . .
O22K Mo10H O28H 86.1(4) 2 .
O14H Mo10H O28H 74.7(4) . .
O21K Mo10H O28H 83.8(4) 2 .
O33H Mo10H O28H 70.4(4) . .
O34I Mo10I O22L 104.5(6) . 2
O34I Mo10I O14I 98.3(6) . .
O22L Mo10I O14I 90.7(5) 2 .
O34I Mo10I O21L 101.9(6) . 2
O22L Mo10I O21L 86.0(5) 2 2
O14I Mo10I O21L 159.7(6) . 2
O34I Mo10I O33I 99.5(6) . .
O22L Mo10I O33I 155.5(5) 2 .
O14I Mo10I O33I 90.3(5) . .
O21L Mo10I O33I 84.6(5) 2 .
O34I Mo10I O28I 166.3(6) . .
O22L Mo10I O28I 87.0(5) 2 .
O14I Mo10I O28I 73.8(5) . .
O21L Mo10I O28I 86.0(5) 2 .
O33I Mo10I O28I 69.8(5) . .
O34J Mo10J O22M 103.6(5) . 2
O34J Mo10J O21M 102.7(5) . 2
O22M Mo10J O21M 87.2(5) 2 2
O34J Mo10J O14J 101.4(5) . .
O22M Mo10J O14J 88.4(4) 2 .
O21M Mo10J O14J 155.9(5) 2 .
O34J Mo10J O33J 96.5(5) . .
O22M Mo10J O33J 159.8(5) 2 .
O21M Mo10J O33J 87.5(4) 2 .
O14J Mo10J O33J 88.5(4) . .
O34J Mo10J O28J 167.2(5) . .
O22M Mo10J O28J 88.3(4) 2 .
O21M Mo10J O28J 82.1(4) 2 .
O14J Mo10J O28J 74.1(4) . .
O33J Mo10J O28J 71.7(4) . .
O34K Mo10K O22N 103.8(6) . 2
O34K Mo10K O14K 99.9(6) . .
O22N Mo10K O14K 89.5(5) 2 .
O34K Mo10K O21N 100.2(6) . 2
O22N Mo10K O21N 86.6(5) 2 2
O14K Mo10K O21N 159.8(5) . 2
O34K Mo10K O33K 98.8(6) . .
O22N Mo10K O33K 157.0(5) 2 .
O14K Mo10K O33K 90.3(5) . .
O21N Mo10K O33K 85.6(5) 2 .
O34K Mo10K O28K 168.0(5) . .
O22N Mo10K O28K 87.2(4) 2 .
O14K Mo10K O28K 75.0(4) . .
O21N Mo10K O28K 85.1(4) 2 .
O33K Mo10K O28K 70.6(4) . .
O34L Mo10L O22H 103.5(5) . 2
O34L Mo10L O14L 98.9(5) . .
O22H Mo10L O14L 89.2(5) 2 .
O34L Mo10L O21H 101.7(5) . 2
O22H Mo10L O21H 87.6(4) 2 2
O14L Mo10L O21H 159.3(5) . 2
O34L Mo10L O33L 98.6(5) . .
O22H Mo10L O33L 157.8(4) 2 .
O14L Mo10L O33L 88.5(4) . .
O21H Mo10L O33L 86.8(4) 2 .
O34L Mo10L O28L 167.2(5) . .
O22H Mo10L O28L 87.6(4) 2 .
O14L Mo10L O28L 74.5(4) . .
O21H Mo10L O28L 84.9(4) 2 .
O33L Mo10L O28L 70.6(4) . .
O34M Mo10M O14M 99.2(6) . .
O34M Mo10M O22I 103.9(6) . 2
O14M Mo10M O22I 89.4(5) . 2
O34M Mo10M O21I 102.0(6) . 2
O14M Mo10M O21I 158.7(5) . 2
O22I Mo10M O21I 87.2(5) 2 2
O34M Mo10M O33M 98.1(6) . .
O14M Mo10M O33M 88.7(5) . .
O22I Mo10M O33M 158.0(5) 2 .
O21I Mo10M O33M 86.6(5) 2 .
O34M Mo10M O28M 166.2(6) . .
O14M Mo10M O28M 74.2(5) . .
O22I Mo10M O28M 88.4(5) 2 .
O21I Mo10M O28M 84.6(5) 2 .
O33M Mo10M O28M 70.1(4) . .
O34N Mo10N O22J 103.1(5) . 2
O34N Mo10N O14N 100.2(6) . .
O22J Mo10N O14N 89.0(5) 2 .
O34N Mo10N O21J 101.8(5) . 2
O22J Mo10N O21J 86.8(5) 2 2
O14N Mo10N O21J 158.0(5) . 2
O34N Mo10N O33N 98.1(5) . .
O22J Mo10N O33N 158.7(5) 2 .
O14N Mo10N O33N 89.6(5) . .
O21J Mo10N O33N 86.7(5) 2 .
O34N Mo10N O28N 167.9(5) . .
O22J Mo10N O28N 87.9(4) 2 .
O14N Mo10N O28N 74.6(4) . .
O21J Mo10N O28N 83.7(4) 2 .
O33N Mo10N O28N 71.2(4) . .
O37H Mo11H O15L 104.6(5) . 2
O37H Mo11H O23H 102.3(5) . .
O15L Mo11H O23H 88.5(4) 2 .
O37H Mo11H O16L 101.6(5) . 2
O15L Mo11H O16L 86.9(5) 2 2
O23H Mo11H O16L 156.0(5) . 2
O37H Mo11H O33H 97.1(5) . .
O15L Mo11H O33H 158.3(4) 2 .
O23H Mo11H O33H 88.1(4) . .
O16L Mo11H O33H 87.5(5) 2 .
O37H Mo11H O32H 167.6(5) . .
O15L Mo11H O32H 87.4(4) 2 .
O23H Mo11H O32H 74.3(4) . .
O16L Mo11H O32H 82.0(4) 2 .
O33H Mo11H O32H 71.0(4) . .
O37I Mo11I O15M 103.2(6) . 2
O37I Mo11I O23I 100.7(6) . .
O15M Mo11I O23I 89.8(5) 2 .
O37I Mo11I O16M 101.0(6) . 2
O15M Mo11I O16M 87.5(5) 2 2
O23I Mo11I O16M 158.2(5) . 2
O37I Mo11I O33I 98.9(6) . .
O15M Mo11I O33I 157.6(5) 2 .
O23I Mo11I O33I 89.6(5) . .
O16M Mo11I O33I 84.9(5) 2 .
O37I Mo11I O32I 168.5(6) . .
O15M Mo11I O32I 86.7(5) 2 .
O23I Mo11I O32I 73.2(5) . .
O16M Mo11I O32I 85.0(5) 2 .
O33I Mo11I O32I 71.7(5) . .
O37J Mo11J O15N 103.9(5) . 2
O37J Mo11J O16N 103.1(5) . 2
O15N Mo11J O16N 87.0(4) 2 2
O37J Mo11J O23J 97.6(5) . .
O15N Mo11J O23J 87.5(4) 2 .
O16N Mo11J O23J 159.2(5) 2 .
O37J Mo11J O33J 98.9(5) . .
O15N Mo11J O33J 157.2(5) 2 .
O16N Mo11J O33J 87.3(4) 2 .
O23J Mo11J O33J 90.0(4) . .
O37J Mo11J O32J 167.1(5) . .
O15N Mo11J O32J 86.5(4) 2 .
O16N Mo11J O32J 84.7(4) 2 .
O23J Mo11J O32J 75.0(4) . .
O33J Mo11J O32J 71.0(4) . .
O37K Mo11K O15H 102.4(5) . 2
O37K Mo11K O23K 100.2(5) . .
O15H Mo11K O23K 88.5(5) 2 .
O37K Mo11K O16H 101.0(5) . 2
O15H Mo11K O16H 88.7(4) 2 2
O23K Mo11K O16H 158.7(5) . 2
O37K Mo11K O33K 99.3(6) . .
O15H Mo11K O33K 158.2(5) 2 .
O23K Mo11K O33K 89.3(5) . .
O16H Mo11K O33K 85.6(4) 2 .
O37K Mo11K O32K 168.2(5) . .
O15H Mo11K O32K 87.9(4) 2 .
O23K Mo11K O32K 73.8(4) . .
O16H Mo11K O32K 85.0(4) 2 .
O33K Mo11K O32K 70.8(4) . .
O37L Mo11L O23L 99.4(6) . .
O37L Mo11L O15I 104.7(6) . 2
O23L Mo11L O15I 89.7(5) . 2
O37L Mo11L O16I 101.0(6) . 2
O23L Mo11L O16I 159.5(5) . 2
O15I Mo11L O16I 87.0(5) 2 2
O37L Mo11L O33L 98.6(5) . .
O23L Mo11L O33L 89.7(5) . .
O15I Mo11L O33L 156.5(5) 2 .
O16I Mo11L O33L 85.4(5) 2 .
O37L Mo11L O32L 167.1(5) . .
O23L Mo11L O32L 74.5(4) . .
O15I Mo11L O32L 86.8(4) 2 .
O16I Mo11L O32L 85.1(4) 2 .
O33L Mo11L O32L 70.4(4) . .
O37M Mo11M O15J 104.2(5) . 2
O37M Mo11M O23M 99.5(6) . .
O15J Mo11M O23M 89.1(5) 2 .
O37M Mo11M O16J 102.2(6) . 2
O15J Mo11M O16J 87.2(5) 2 2
O23M Mo11M O16J 158.2(5) . 2
O37M Mo11M O33M 98.1(5) . .
O15J Mo11M O33M 157.6(5) 2 .
O23M Mo11M O33M 88.4(5) . .
O16J Mo11M O33M 86.9(5) 2 .
O37M Mo11M O32M 166.5(5) . .
O15J Mo11M O32M 87.9(4) 2 .
O23M Mo11M O32M 74.3(4) . .
O16J Mo11M O32M 84.1(4) 2 .
O33M Mo11M O32M 70.0(4) . .
O37N Mo11N O15K 103.9(6) . 2
O37N Mo11N O23N 99.2(6) . .
O15K Mo11N O23N 89.4(5) 2 .
O37N Mo11N O16K 102.8(6) . 2
O15K Mo11N O16K 86.1(5) 2 2
O23N Mo11N O16K 157.9(5) . 2
O37N Mo11N O33N 99.0(5) . .
O15K Mo11N O33N 156.9(5) 2 .
O23N Mo11N O33N 89.9(5) . .
O16K Mo11N O33N 85.9(5) 2 .
O37N Mo11N O32N 167.0(5) . .
O15K Mo11N O32N 87.4(4) 2 .
O23N Mo11N O32N 74.0(4) . .
O16K Mo11N O32N 84.2(5) 2 .
O33N Mo11N O32N 70.3(4) . .
Mo4H O4H Mo4H 180.0 . 2_655
Mo7H O7H Mo5H 164.4(7) . 2_655
Mo7J1 O7J Mo7J2 5.8(3) . .
Mo7K1 O7K Mo7K2 1.0(4) . .
Mo7L1 O7L Mo7L2 6.3(4) . .
Mo8H O8H Mo3H 160.9(7) . 2_655
Mo8I1 O8I Mo8I2 0.7(3) . .
Mo8K2 O8K Mo8K1 1.5(4) . .
Mo8N2 O8N Mo8N1 2.4(2) . .
Mo6H O9H Mo2H 141.0(5) . .
Mo6H O9H Mo1H 103.3(4) . .
Mo2H O9H Mo1H 101.8(4) . .
Mo6H O9H Mo9H 103.4(4) . .
Mo2H O9H Mo9H 103.2(4) . .
Mo1H O9H Mo9H 95.7(4) . .
Mo2I O9I Mo1I 104.1(5) . .
Mo2I O9I Mo6I 140.4(6) . .
Mo1I O9I Mo6I 102.4(5) . .
Mo2I O9I Mo9I 103.4(4) . .
Mo1I O9I Mo9I 97.2(4) . .
Mo6I O9I Mo9I 101.9(4) . .
Mo1J O9J Mo2J 105.2(5) . .
Mo1J O9J Mo6J 102.9(4) . .
Mo2J O9J Mo6J 140.3(5) . .
Mo1J O9J Mo9J 96.2(4) . .
Mo2J O9J Mo9J 101.9(4) . .
Mo6J O9J Mo9J 102.3(4) . .
Mo6K O9K Mo2K 142.2(6) . .
Mo6K O9K Mo1K 103.0(5) . .
Mo2K O9K Mo1K 102.9(5) . .
Mo6K O9K Mo9K 102.0(4) . .
Mo2K O9K Mo9K 102.4(4) . .
Mo1K O9K Mo9K 95.5(4) . .
Mo6L O9L Mo2L 140.8(6) . .
Mo6L O9L Mo1L 102.8(5) . .
Mo2L O9L Mo1L 103.0(5) . .
Mo6L O9L Mo9L 102.7(4) . .
Mo2L O9L Mo9L 103.2(4) . .
Mo1L O9L Mo9L 96.2(4) . .
Mo2M O9M Mo6M 140.1(6) . .
Mo2M O9M Mo1M 103.5(5) . .
Mo6M O9M Mo1M 103.3(5) . .
Mo2M O9M Mo9M 102.4(4) . .
Mo6M O9M Mo9M 103.5(4) . .
Mo1M O9M Mo9M 96.2(4) . .
Mo6N O9N Mo2N 141.9(6) . .
Mo6N O9N Mo1N 103.3(5) . .
Mo2N O9N Mo1N 103.0(5) . .
Mo6N O9N Mo9N 102.0(4) . .
Mo2N O9N Mo9N 102.3(4) . .
Mo1N O9N Mo9N 95.7(4) . .
Mo2H O10H Mo1H 107.8(5) . .
Mo2H O10H Mo3H 143.4(5) . .
Mo1H O10H Mo3H 107.9(4) . .
Mo2I O10I Mo1I 109.9(6) . .
Mo2I O10I Mo3I 141.0(6) . .
Mo1I O10I Mo3I 107.6(5) . .
Mo2J O10J Mo1J 111.0(5) . .
Mo2J O10J Mo3J 140.2(6) . .
Mo1J O10J Mo3J 107.5(5) . .
Mo1K O10K Mo2K 108.7(6) . .
Mo1K O10K Mo3K 109.1(6) . .
Mo2K O10K Mo3K 141.2(6) . .
Mo2L O10L Mo1L 109.3(5) . .
Mo2L O10L Mo3L 141.0(6) . .
Mo1L O10L Mo3L 107.6(5) . .
Mo2M O10M Mo1M 109.0(5) . .
Mo2M O10M Mo3M 142.4(6) . .
Mo1M O10M Mo3M 107.6(5) . .
Mo2N O10N Mo1N 108.9(5) . .
Mo2N O10N Mo3N 142.2(6) . .
Mo1N O10N Mo3N 108.1(5) . .
Mo1H O11H Mo3H 112.4(5) . .
Mo1H O11H Mo4H 107.9(5) . .
Mo3H O11H Mo4H 139.4(6) . .
Mo1I O11I Mo4I 109.3(6) . .
Mo1I O11I Mo3I 110.2(6) . .
Mo4I O11I Mo3I 136.2(7) . .
Mo1J O11J Mo3J 111.1(5) . .
Mo1J O11J Mo4J 110.0(5) . .
Mo3J O11J Mo4J 132.6(6) . .
Mo1K O11K Mo3K 110.7(7) . .
Mo1K O11K Mo4K 108.9(6) . .
Mo3K O11K Mo4K 136.8(7) . .
Mo1L O11L Mo3L 110.2(6) . .
Mo1L O11L Mo4L 108.7(6) . .
Mo3L O11L Mo4L 141.0(6) . .
Mo1M O11M Mo4M 111.1(6) . .
Mo1M O11M Mo3M 110.2(6) . .
Mo4M O11M Mo3M 136.1(7) . .
Mo1N O11N Mo4N 109.4(6) . .
Mo1N O11N Mo3N 110.4(6) . .
Mo4N O11N Mo3N 138.8(6) . .
Mo1H O12H Mo5H 112.1(5) . .
Mo1H O12H Mo4H 107.9(5) . .
Mo5H O12H Mo4H 139.1(5) . .
Mo1I O12I Mo4I 110.6(6) . .
Mo1I O12I Mo5I 109.3(6) . .
Mo4I O12I Mo5I 136.2(7) . .
Mo1J O12J Mo4J 110.3(5) . .
Mo1J O12J Mo5J 109.7(6) . .
Mo4J O12J Mo5J 139.4(6) . .
Mo1K O12K Mo5K 110.4(6) . .
Mo1K O12K Mo4K 108.8(6) . .
Mo5K O12K Mo4K 137.3(7) . .
Mo1L O12L Mo4L 111.0(7) . .
Mo1L O12L Mo5L 110.2(7) . .
Mo4L O12L Mo5L 135.3(8) . .
Mo1M O12M Mo5M 111.2(5) . .
Mo1M O12M Mo4M 108.7(5) . .
Mo5M O12M Mo4M 139.7(6) . .
Mo1N O12N Mo4N 109.8(5) . .
Mo1N O12N Mo5N 110.6(5) . .
Mo4N O12N Mo5N 135.9(6) . .
Mo6H O13H Mo1H 108.0(5) . .
Mo6H O13H Mo5H 142.9(6) . .
Mo1H O13H Mo5H 108.1(5) . .
Mo6I O13I Mo1I 109.7(6) . .
Mo6I O13I Mo5I 141.9(7) . .
Mo1I O13I Mo5I 107.1(5) . .
Mo6J O13J Mo1J 108.4(5) . .
Mo6J O13J Mo5J 141.2(6) . .
Mo1J O13J Mo5J 108.4(5) . .
Mo1K O13K Mo6K 108.2(6) . .
Mo1K O13K Mo5K 109.2(5) . .
Mo6K O13K Mo5K 141.8(6) . .
Mo6L O13L Mo1L 108.7(5) . .
Mo6L O13L Mo5L 142.9(6) . .
Mo1L O13L Mo5L 107.8(5) . .
Mo6M O13M Mo1M 109.0(5) . .
Mo6M O13M Mo5M 141.1(6) . .
Mo1M O13M Mo5M 108.1(5) . .
Mo6N O13N Mo1N 108.8(5) . .
Mo6N O13N Mo5N 141.3(6) . .
Mo1N O13N Mo5N 108.3(5) . .
Mo2H O14H Mo10H 123.1(6) . .
Mo2I O14I Mo10I 122.8(7) . .
Mo2J O14J Mo10J 120.4(6) . .
Mo2K O14K Mo10K 121.9(6) . .
Mo2L O14L Mo10L 121.9(6) . .
Mo2M O14M Mo10M 122.5(6) . .
Mo2N O14N Mo10N 121.3(6) . .
Mo2H O15H Mo11K 156.2(6) . 2
Mo2I O15I Mo11L 157.7(7) . 2
Mo2J O15J Mo11M 158.5(7) . 2
Mo2K O15K Mo11N 159.2(7) . 2
Mo2L O15L Mo11H 157.5(6) . 2
Mo2M O15M Mo11I 157.1(7) . 2
Mo2N O15N Mo11J 157.4(6) . 2
Mo3H O16H Mo11K 145.4(6) . 2
Mo3I O16I Mo11L 148.2(7) . 2
Mo3J O16J Mo11M 146.3(7) . 2
Mo3K O16K Mo11N 149.7(8) . 2
Mo3L O16L Mo11H 148.3(7) . 2
Mo3M O16M Mo11I 148.2(7) . 2
Mo3N O16N Mo11J 150.3(6) . 2
Mo3H O17H Mo7H 153.2(7) . .
Mo3I O17I Mo7I 154.3(8) . .
Mo3J O17J Mo7J1 155.3(8) . .
Mo3J O17J Mo7J2 153.1(8) . .
Mo7J1 O17J Mo7J2 16.84(19) . .
Mo3K O17K Mo7K1 153.3(10) . .
Mo3K O17K Mo7K2 153.1(10) . .
Mo7K1 O17K Mo7K2 21.4(2) . .
Mo3L O17L Mo7L2 152.6(8) . .
Mo3L O17L Mo7L1 149.1(8) . .
Mo7L2 O17L Mo7L1 18.31(18) . .
Mo3M O17M Mo7M 143.8(10) . .
Mo3N O17N Mo7N 154.8(8) . .
Mo4H O18H Mo7H 159.2(7) . .
Mo4I O18I Mo7I 153.1(8) . .
Mo4J O18J Mo7J2 142.3(9) . .
Mo4J O18J Mo7J1 151.4(8) . .
Mo7J2 O18J Mo7J1 17.7(2) . .
Mo4K O18K Mo7K1 153.3(11) . .
Mo4K O18K Mo7K2 143.2(11) . .
Mo7K1 O18K Mo7K2 23.1(3) . .
Mo4L O18L Mo7L2 157.0(14) . .
Mo4L O18L Mo7L1 158.6(14) . .
Mo7L2 O18L Mo7L1 20.0(3) . .
Mo4M O18M Mo7M 150.8(16) . .
Mo4N O18N Mo7N 155.1(9) . .
Mo4H O19H Mo8H 158.9(7) . .
Mo4I O19I Mo8I1 157.0(11) . .
Mo4I O19I Mo8I2 149.6(11) . .
Mo8I1 O19I Mo8I2 18.6(2) . .
Mo4J O19J Mo8J 156.3(9) . .
Mo4K O19K Mo8K1 147.7(11) . .
Mo4K O19K Mo8K2 155.4(11) . .
Mo8K1 O19K Mo8K2 18.1(2) . .
Mo4L O19L Mo8L 142.5(12) . .
Mo4M O19M Mo8M 158.5(15) . .
Mo4N O19N Mo8N1 148.8(10) . .
Mo4N O19N Mo8N2 157.0(10) . .
Mo8N1 O19N Mo8N2 18.6(2) . .
Mo5H O20H Mo8H 154.7(7) . .
Mo5I O20I Mo8I1 150.4(9) . .
Mo5I O20I Mo8I2 156.4(9) . .
Mo8I1 O20I Mo8I2 17.27(17) . .
Mo5J O20J Mo8J 152.6(8) . .
Mo5K O20K Mo8K2 156.8(9) . .
Mo5K O20K Mo8K1 155.0(9) . .
Mo8K2 O20K Mo8K1 16.80(19) . .
Mo5L O20L Mo8L 150.2(10) . .
Mo5M O20M Mo8M 151.5(6) . .
Mo5N O20N Mo8N1 154.1(7) . .
Mo5N O20N Mo8N2 151.8(7) . .
Mo8N1 O20N Mo8N2 16.88(15) . .
Mo5H O21H Mo10L 146.3(6) . 2
Mo5I O21I Mo10M 146.7(7) . 2
Mo5J O21J Mo10N 146.7(7) . 2
Mo5K O21K Mo10H 150.0(7) . 2
Mo5L O21L Mo10I 149.1(8) . 2
Mo5M O21M Mo10J 147.3(6) . 2
Mo5N O21N Mo10K 148.1(7) . 2
Mo6H O22H Mo10L 157.6(6) . 2
Mo6I O22I Mo10M 156.8(7) . 2
Mo6J O22J Mo10N 158.2(7) . 2
Mo6K O22K Mo10H 158.4(7) . 2
Mo6L O22L Mo10I 159.1(7) . 2
Mo6M O22M Mo10J 158.0(6) . 2
Mo6N O22N Mo10K 158.5(7) . 2
Mo6H O23H Mo11H 121.3(5) . .
Mo6I O23I Mo11I 122.2(6) . .
Mo6J O23J Mo11J 121.5(6) . .
Mo6K O23K Mo11K 123.4(6) . .
Mo6L O23L Mo11L 122.4(6) . .
Mo6M O23M Mo11M 122.3(6) . .
Mo6N O23N Mo11N 121.9(6) . .
Mo7H O24H Mo8N2 144.2(8) . .
Mo7H O24H Mo8N1 133.6(8) . .
Mo8N2 O24H Mo8N1 19.3(2) . .
Mo7I O24I Mo8H 142.1(8) . .
Mo7J1 O24J Mo8I2 140.4(10) . .
Mo7J1 O24J Mo8I1 149.1(10) . .
Mo8I2 O24J Mo8I1 19.3(2) . .
Mo7J1 O24J Mo7J2 18.5(2) . .
Mo8I2 O24J Mo7J2 127.7(9) . .
Mo8I1 O24J Mo7J2 142.9(10) . .
Mo8J O24K Mo7K1 149.5(12) . .
Mo8J O24K Mo7K2 140.0(12) . .
Mo7K1 O24K Mo7K2 23.8(3) . .
Mo7L1 O24L Mo8K1 144.1(11) . .
Mo7L1 O24L Mo8K2 143.4(11) . .
Mo8K1 O24L Mo8K2 18.9(3) . .
Mo7L1 O24L Mo7L2 20.9(3) . .
Mo8K1 O24L Mo7L2 133.9(11) . .
Mo8K2 O24L Mo7L2 143.4(11) . .
Mo7M O24M Mo8L 147.2(17) . .
Mo7N O24N Mo8M 144.3(9) . .
Mo7J2 O25J Mo7J1 21.5(3) . .
Mo7K2 O25K Mo7K1 25.0(4) . .
Mo7L2 O25L Mo7L1 22.5(5) . .
Mo8I2 O26I Mo8I1 21.1(3) . .
Mo8K1 O26K Mo8K2 18.8(4) . .
Mo8N1 O26N Mo8N2 21.2(3) . .
Mo9H O27H Mo1H 116.8(5) . .
Mo9I O27I Mo1I 115.6(6) . .
Mo9J O27J Mo1J 117.3(5) . .
Mo9K O27K Mo1K 115.8(6) . .
Mo9L O27L Mo1L 117.2(5) . .
Mo9M O27M Mo1M 117.3(6) . .
Mo9N O27N Mo1N 116.7(6) . .
Mo9H O28H Mo10H 102.8(4) . .
Mo9H O28H Mo2H 107.2(4) . .
Mo10H O28H Mo2H 88.6(3) . .
Mo9I O28I Mo10I 103.2(5) . .
Mo9I O28I Mo2I 108.0(5) . .
Mo10I O28I Mo2I 89.3(4) . .
Mo9J O28J Mo10J 103.2(4) . .
Mo9J O28J Mo2J 109.8(4) . .
Mo10J O28J Mo2J 91.1(4) . .
Mo9K O28K Mo10K 103.5(5) . .
Mo9K O28K Mo2K 107.9(5) . .
Mo10K O28K Mo2K 89.2(4) . .
Mo9L O28L Mo10L 102.5(4) . .
Mo9L O28L Mo2L 108.2(5) . .
Mo10L O28L Mo2L 88.8(4) . .
Mo9M O28M Mo10M 103.7(5) . .
Mo9M O28M Mo2M 109.3(5) . .
Mo10M O28M Mo2M 89.3(4) . .
Mo9N O28N Mo10N 103.1(5) . .
Mo9N O28N Mo2N 108.3(5) . .
Mo10N O28N Mo2N 89.2(4) . .
Mo9H O32H Mo11H 102.7(4) . .
Mo9H O32H Mo6H 107.9(5) . .
Mo11H O32H Mo6H 89.5(4) . .
Mo9I O32I Mo11I 102.0(5) . .
Mo9I O32I Mo6I 108.1(5) . .
Mo11I O32I Mo6I 90.1(4) . .
Mo9J O32J Mo11J 103.8(4) . .
Mo9J O32J Mo6J 108.1(4) . .
Mo11J O32J Mo6J 89.6(3) . .
Mo9K O32K Mo11K 104.0(5) . .
Mo9K O32K Mo6K 107.5(5) . .
Mo11K O32K Mo6K 89.2(4) . .
Mo9L O32L Mo11L 103.3(5) . .
Mo9L O32L Mo6L 108.9(5) . .
Mo11L O32L Mo6L 89.7(4) . .
Mo9M O32M Mo11M 104.0(5) . .
Mo9M O32M Mo6M 109.0(5) . .
Mo11M O32M Mo6M 89.4(4) . .
Mo9N O32N Mo11N 103.7(5) . .
Mo9N O32N Mo6N 108.8(5) . .
Mo11N O32N Mo6N 89.3(4) . .
Mo10H O33H Mo11H 139.0(6) . .
Mo10H O33H Mo9H 110.0(5) . .
Mo11H O33H Mo9H 108.9(5) . .
Mo10I O33I Mo11I 138.0(6) . .
Mo10I O33I Mo9I 111.1(6) . .
Mo11I O33I Mo9I 108.3(5) . .
Mo11J O33J Mo10J 141.2(6) . .
Mo11J O33J Mo9J 109.1(5) . .
Mo10J O33J Mo9J 107.5(5) . .
Mo10K O33K Mo11K 138.6(6) . .
Mo10K O33K Mo9K 110.3(5) . .
Mo11K O33K Mo9K 108.2(5) . .
Mo11L O33L Mo10L 139.2(6) . .
Mo11L O33L Mo9L 109.0(5) . .
Mo10L O33L Mo9L 109.5(5) . .
Mo11M O33M Mo10M 139.9(6) . .
Mo11M O33M Mo9M 109.6(5) . .
Mo10M O33M Mo9M 108.6(5) . .
Mo11N O33N Mo10N 139.1(6) . .
Mo11N O33N Mo9N 109.3(5) . .
Mo10N O33N Mo9N 108.5(5) . .
Mo7J2 O35J Mo7J1 6.0(3) . .
Mo7K2 O35K Mo7K1 4.5(4) . .
Mo7L2 O35L Mo7L1 6.5(4) . .
Mo8I2 O36I Mo8I1 3.5(3) . .
Mo8K1 O36K Mo8K2 3.5(4) . .
Mo8N1 O36N Mo8N2 2.4(3) . .

loop_
_geom_bond_atom_site_label_1
_geom_bond_atom_site_label_2
_geom_bond_distance
_geom_bond_site_symmetry_2
Mo1A O1A 1.730(16) .
Mo1A O11A 1.972(16) .
Mo1A O12A 1.985(16) .
Mo1A O13A 1.998(13) .
Mo1A O10A 1.999(14) .
Mo1A O9A 2.044(12) .
Mo1A O27A 2.135(15) .
Mo1A Mo4A2 3.200(6) .
Mo1B O1B 1.680(13) .
Mo1B O12B 1.972(13) .
Mo1B O11B 1.980(12) .
Mo1B O13B 2.002(12) .
Mo1B O10B 2.003(12) .
Mo1B O9B 2.100(12) .
Mo1B O27B 2.215(13) .
Mo1C O1C 1.713(16) .
Mo1C O11C 1.979(14) .
Mo1C O12C 1.989(15) .
Mo1C O10C 1.989(14) .
Mo1C O13C 1.993(14) .
Mo1C O9C 2.092(13) .
Mo1C O27C 2.207(14) .
Mo1D O1D 1.700(16) .
Mo1D O11D 1.953(16) .
Mo1D O12D 2.004(18) .
Mo1D O10D 2.023(13) .
Mo1D O13D 2.033(15) .
Mo1D O9D 2.086(14) .
Mo1D O27D 2.233(14) .
Mo1D Mo3D2 3.162(8) .
Mo1D Mo4D2 3.186(5) .
Mo1E O1E 1.716(17) .
Mo1E O12E 1.974(17) .
Mo1E O13E 1.993(14) .
Mo1E O10E 1.996(14) .
Mo1E O11E 2.012(17) .
Mo1E O9E 2.102(13) .
Mo1E O27E 2.191(14) .
Mo1E Mo4E2 3.168(7) .
Mo1F O1F 1.721(17) .
Mo1F O12F 1.948(19) .
Mo1F O11F 1.955(17) .
Mo1F O10F 1.981(14) .
Mo1F O13F 2.017(14) .
Mo1F O9F 2.104(14) .
Mo1F O27F 2.232(15) .
Mo1G O1G 1.670(13) .
Mo1G O11G 1.988(14) .
Mo1G O13G 2.003(12) .
Mo1G O12G 2.007(13) .
Mo1G O10G 2.015(13) .
Mo1G O9G 2.107(12) .
Mo1G O27G 2.238(12) .
Mo2A O2A 1.696(16) .
Mo2A O15A 1.801(14) .
Mo2A O14A 1.888(13) .
Mo2A O10A 1.979(14) .
Mo2A O9A 2.073(12) .
Mo2A O28A 2.467(14) .
Mo2B O2B 1.703(12) .
Mo2B O15B 1.853(12) .
Mo2B O14B 1.897(13) .
Mo2B O10B 2.006(12) .
Mo2B O9B 2.075(12) .
Mo2B O28B 2.397(13) .
Mo2C O2C 1.702(15) .
Mo2C O15C 1.844(14) .
Mo2C O14C 1.871(14) .
Mo2C O10C 2.006(14) .
Mo2C O9C 2.116(14) .
Mo2C O28C 2.393(14) .
Mo2D O2D 1.673(15) .
Mo2D O15D 1.851(13) .
Mo2D O14D 1.879(13) .
Mo2D O10D 1.985(13) .
Mo2D O9D 2.083(14) .
Mo2D O28D 2.423(12) .
Mo2E O2E 1.650(15) .
Mo2E O15E 1.840(13) .
Mo2E O14E 1.861(13) .
Mo2E O10E 2.011(14) .
Mo2E O9E 2.039(12) .
Mo2E O28E 2.412(12) .
Mo2F O2F 1.646(8) .
Mo2F O15F 1.849(14) .
Mo2F O14F 1.861(14) .
Mo2F O10F 1.988(14) .
Mo2F O9F 2.093(14) .
Mo2F O28F 2.438(13) .
Mo2G O2G 1.688(13) .
Mo2G O15G 1.864(14) .
Mo2G O14G 1.871(13) .
Mo2G O10G 2.001(13) .
Mo2G O9G 2.087(12) .
Mo2G O28G 2.459(12) .
Mo3A O29A 1.710(17) .
Mo3A O17A 1.75(2) .
Mo3A O16A 1.832(13) .
Mo3A O11A 2.058(16) .
Mo3A O10A 2.119(14) .
Mo3A O3A 2.282(19) .
Mo3B O29B 1.691(15) .
Mo3B O17B 1.748(13) .
Mo3B O16B 1.851(13) .
Mo3B O11B 2.078(12) .
Mo3B O10B 2.092(12) .
Mo3B O3B 2.313(13) .
Mo3C O17C 1.732(18) .
Mo3C O29C 1.751(17) .
Mo3C O16C 1.819(13) .
Mo3C O11C 2.053(15) .
Mo3C O10C 2.086(14) .
Mo3C O3C 2.349(18) .
Mo3D1 O29D 1.637(9) .
Mo3D1 O17D 1.707(18) .
Mo3D1 O16D 1.849(15) .
Mo3D1 O11D 2.118(16) .
Mo3D1 O10D 2.175(14) .
Mo3D1 O3D 2.43(2) .
Mo3D2 O17D 1.852(19) .
Mo3D2 O16D 1.874(16) .
Mo3D2 O10D 1.927(15) .
Mo3D2 O11D 1.944(17) .
Mo3D2 O3D 1.95(2) .
Mo3D2 O29D 2.102(12) .
Mo3E O17E 1.73(2) .
Mo3E O29E 1.748(19) .
Mo3E O16E 1.839(15) .
Mo3E O11E 2.013(17) .
Mo3E O10E 2.096(14) .
Mo3E O3E 2.28(2) .
Mo3F O29F 1.669(16) .
Mo3F O17F 1.745(19) .
Mo3F O16F 1.843(15) .
Mo3F O11F 2.066(17) .
Mo3F O10F 2.124(14) .
Mo3F O3F 2.29(2) .
Mo3G O29G 1.724(15) .
Mo3G O17G 1.767(17) .
Mo3G O16G 1.835(14) .
Mo3G O11G 2.092(14) .
Mo3G O10G 2.102(13) .
Mo3G O3G 2.283(19) .
Mo4A1 O30A 1.632(9) .
Mo4A1 O18A 1.75(2) .
Mo4A1 O19A 1.81(2) .
Mo4A1 O12A 2.090(17) .
Mo4A1 O11A 2.095(16) .
Mo4A1 O4A 2.36(2) .
Mo4A2 O4A 1.70(2) .
Mo4A2 O19A 1.77(2) .
Mo4A2 O18A 1.80(2) .
Mo4A2 O12A 1.965(17) .
Mo4A2 O11A 2.028(16) .
Mo4A2 O30A 2.278(11) .
Mo4B O30B 1.665(19) .
Mo4B O19B 1.766(18) .
Mo4B O18B 1.787(17) .
Mo4B O12B 2.054(13) .
Mo4B O11B 2.068(12) .
Mo4B O4B 2.386(17) .
Mo4C1 O30C 1.633(9) .
Mo4C1 O18C 1.78(2) .
Mo4C1 O19C 1.86(2) .
Mo4C1 O11C 2.047(15) .
Mo4C1 O12C 2.070(16) .
Mo4C1 O4C 2.38(3) .
Mo4C2 O19C 1.70(2) .
Mo4C2 O18C 1.78(2) .
Mo4C2 O4C 1.97(3) .
Mo4C2 O12C 2.018(16) .
Mo4C2 O30C 2.050(11) .
Mo4C2 O11C 2.094(15) .
Mo4D1 O30D 1.632(10) .
Mo4D1 O18D 1.84(3) .
Mo4D1 O19D 1.86(2) .
Mo4D1 O11D 2.134(16) .
Mo4D1 O12D 2.182(19) .
Mo4D1 O4D 2.58(3) .
Mo4D2 O19D 1.74(2) .
Mo4D2 O12D 1.929(19) .
Mo4D2 O18D 1.95(3) .
Mo4D2 O11D 2.028(16) .
Mo4D2 O4D 2.08(3) .
Mo4D2 O30D 2.119(12) .
Mo4E1 O30E 1.647(10) .
Mo4E1 O19E 1.67(3) .
Mo4E1 O18E 1.88(5) .
Mo4E1 O12E 2.108(18) .
Mo4E1 O11E 2.162(17) .
Mo4E1 O4E 2.386(13) .
Mo4E2 O4E 1.642(10) .
Mo4E2 O18E 1.82(5) .
Mo4E2 O11E 1.958(18) .
Mo4E2 O12E 2.060(19) .
Mo4E2 O19E 2.09(4) .
Mo4E2 O30E 2.370(13) .
Mo4F O30F 1.647(10) .
Mo4F O19F 1.82(3) .
Mo4F O18F 1.85(3) .
Mo4F O11F 2.053(18) .
Mo4F O12F 2.059(19) .
Mo4F O4F 2.42(4) .
Mo4G O18G 1.771(19) .
Mo4G O19G 1.807(18) .
Mo4G O30G 1.82(2) .
Mo4G O11G 2.032(14) .
Mo4G O12G 2.071(13) .
Mo4G O4G 2.314(17) .
Mo5A O31A 1.745(17) .
Mo5A O20A 1.776(18) .
Mo5A O21A 1.802(13) .
Mo5A O12A 2.066(16) .
Mo5A O13A 2.097(13) .
Mo5A O5A 2.320(18) .
Mo5B O31B 1.701(14) .
Mo5B O20B 1.742(14) .
Mo5B O21B 1.843(13) .
Mo5B O12B 2.071(13) .
Mo5B O13B 2.090(12) .
Mo5B O5B 2.272(17) .
Mo5C O20C 1.723(17) .
Mo5C O31C 1.740(16) .
Mo5C O21C 1.833(13) .
Mo5C O12C 2.055(15) .
Mo5C O13C 2.077(14) .
Mo5C O5C 2.302(18) .
Mo5D O31D 1.752(18) .
Mo5D O20D 1.763(19) .
Mo5D O21D 1.855(17) .
Mo5D O12D 2.057(19) .
Mo5D O13D 2.089(14) .
Mo5D O5D 2.28(2) .
Mo5E O31E 1.747(18) .
Mo5E O20E 1.76(2) .
Mo5E O21E 1.848(14) .
Mo5E O12E 2.051(17) .
Mo5E O13E 2.103(14) .
Mo5E O5E 2.224(19) .
Mo5F O20F 1.68(2) .
Mo5F O31F 1.759(19) .
Mo5F O21F 1.845(15) .
Mo5F O13F 2.076(15) .
Mo5F O12F 2.093(19) .
Mo5F O5F 2.35(3) .
Mo5G O31G 1.689(14) .
Mo5G O20G 1.779(14) .
Mo5G O21G 1.840(13) .
Mo5G O12G 2.065(13) .
Mo5G O13G 2.102(12) .
Mo5G O5G 2.328(12) .
Mo6A O6A 1.664(15) .
Mo6A O22A 1.812(12) .
Mo6A O23A 1.875(14) .
Mo6A O13A 2.001(13) .
Mo6A O9A 2.109(12) .
Mo6A O32A 2.417(14) .
Mo6B O6B 1.695(14) .
Mo6B O22B 1.865(13) .
Mo6B O23B 1.879(13) .
Mo6B O13B 2.009(12) .
Mo6B O9B 2.096(12) .
Mo6B O32B 2.432(13) .
Mo6C O6C 1.716(16) .
Mo6C O22C 1.850(14) .
Mo6C O23C 1.859(14) .
Mo6C O13C 2.008(14) .
Mo6C O9C 2.058(14) .
Mo6C O32C 2.450(13) .
Mo6D O6D 1.673(15) .
Mo6D O23D 1.861(14) .
Mo6D O22D 1.868(13) .
Mo6D O13D 1.981(14) .
Mo6D O9D 2.081(14) .
Mo6D O32D 2.414(13) .
Mo6E O6E 1.664(14) .
Mo6E O23E 1.851(13) .
Mo6E O22E 1.851(13) .
Mo6E O13E 2.004(14) .
Mo6E O9E 2.092(13) .
Mo6E O32E 2.443(13) .
Mo6F O6F 1.699(16) .
Mo6F O22F 1.843(14) .
Mo6F O23F 1.856(14) .
Mo6F O13F 2.023(14) .
Mo6F O9F 2.051(14) .
Mo6F O32F 2.441(14) .
Mo6G O6G 1.680(12) .
Mo6G O22G 1.843(12) .
Mo6G O23G 1.880(12) .
Mo6G O13G 1.995(12) .
Mo6G O9G 2.064(12) .
Mo6G O32G 2.408(13) .
Mo7A O25A 1.76(3) .
Mo7A O35A 1.82(3) .
Mo7A O24A 1.878(19) .
Mo7A O18A 2.00(2) .
Mo7A O7A 2.17(2) .
Mo7A O17A 2.18(2) .
Mo7B O7B 1.659(17) .
Mo7B O25B 1.75(2) .
Mo7B O24B 1.882(18) .
Mo7B O18B 1.992(17) .
Mo7B O17B 2.217(13) .
Mo7B O35B 2.30(2) .
Mo7C1 O35C 1.641(10) .
Mo7C1 O25C 1.75(4) .
Mo7C1 O24C 1.936(18) .
Mo7C1 O18C 2.04(2) .
Mo7C1 O17C 2.201(18) .
Mo7C1 O7C 2.525(12) .
Mo7C2 O7C 1.634(10) .
Mo7C2 O24C 1.902(19) .
Mo7C2 O18C 2.04(2) .
Mo7C2 O25C 2.07(4) .
Mo7C2 O17C 2.097(19) .
Mo7C2 O35C 2.517(12) .
Mo7D O25D 1.73(3) .
Mo7D O7D 1.77(3) .
Mo7D O24D 1.88(2) .
Mo7D O18D 1.91(3) .
Mo7D O35D 2.10(3) .
Mo7D O17D 2.176(18) .
Mo7E1 O7E 1.636(10) .
Mo7E1 O25E 1.78(4) .
Mo7E1 O24E 1.86(3) .
Mo7E1 O18E 1.99(5) .
Mo7E1 O17E 2.15(2) .
Mo7E1 O35E 2.357(13) .
Mo7E2 O35E 1.634(10) .
Mo7E2 O25E 1.70(4) .
Mo7E2 O18E 1.83(5) .
Mo7E2 O24E 1.88(3) .
Mo7E2 O17E 2.19(2) .
Mo7E2 O7E 2.373(13) .
Mo7F1 O7F 1.647(10) .
Mo7F1 O24F 1.90(3) .
Mo7F1 O25F 1.93(4) .
Mo7F1 O18F 1.97(3) .
Mo7F1 O17F 2.18(2) .
Mo7F1 O35F 2.379(13) .
Mo7F2 O35F 1.637(10) .
Mo7F2 O25F 1.66(4) .
Mo7F2 O18F 1.89(3) .
Mo7F2 O24F 1.99(3) .
Mo7F2 O17F 2.25(2) .
Mo7F2 O7F 2.409(13) .
Mo7G O7G 1.68(4) .
Mo7G O25G 1.74(4) .
Mo7G O24G 1.94(3) .
Mo7G O18G 1.981(19) .
Mo7G O17G 2.228(18) .
Mo7G O35G 2.34(4) .
Mo8A1 O36A 1.630(10) .
Mo8A1 O26A 1.78(3) .
Mo8A1 O24B 1.906(18) .
Mo8A1 O19A 2.04(2) .
Mo8A1 O20A 2.258(19) .
Mo8A1 O8A 2.43(3) .
Mo8A2 O8A 1.80(3) .
Mo8A2 O26A 1.82(3) .
Mo8A2 O24B 1.903(18) .
Mo8A2 O19A 1.93(2) .
Mo8A2 O20A 2.127(19) .
Mo8A2 O36A 2.245(11) .
Mo8B O8B 1.728(19) .
Mo8B O26B 1.81(2) .
Mo8B O24C 1.901(18) .
Mo8B O19B 2.041(18) .
Mo8B O20B 2.195(14) .
Mo8B O36B 2.25(2) .
Mo8C1 O8C 1.644(9) .
Mo8C1 O26C 1.81(3) .
Mo8C1 O24D 1.91(2) .
Mo8C1 O19C 2.02(2) .
Mo8C1 O20C 2.180(17) .
Mo8C1 O36C 2.251(11) .
Mo8C2 O36C 1.645(10) .
Mo8C2 O26C 1.84(3) .
Mo8C2 O24D 1.91(2) .
Mo8C2 O19C 1.98(2) .
Mo8C2 O20C 2.182(18) .
Mo8C2 O8C 2.246(11) .
Mo8D1 O8D 1.636(10) .
Mo8D1 O26D 1.776(18) .
Mo8D1 O24E 1.95(3) .
Mo8D1 O19D 2.04(2) .
Mo8D1 O20D 2.120(19) .
Mo8D1 O36D 2.290(12) .
Mo8D2 O36D 1.642(10) .
Mo8D2 O26D 1.648(10) .
Mo8D2 O24E 1.93(3) .
Mo8D2 O19D 1.94(2) .
Mo8D2 O20D 2.20(2) .
Mo8D2 O8D 2.305(12) .
Mo8E1 O36E 1.69(5) .
Mo8E1 O26E 1.78(4) .
Mo8E1 O19E 1.89(3) .
Mo8E1 O24F 1.91(3) .
Mo8E1 O20E 2.18(2) .
Mo8E1 O8E 2.266(12) .
Mo8E2 O8E 1.635(10) .
Mo8E2 O26E 1.88(4) .
Mo8E2 O24F 1.91(3) .
Mo8E2 O19E 2.07(4) .
Mo8E2 O20E 2.15(2) .
Mo8E2 O36E 2.31(5) .
Mo8F1 O8F 1.648(10) .
Mo8F1 O26F 1.79(2) .
Mo8F1 O24G 1.86(3) .
Mo8F1 O19F 1.97(3) .
Mo8F1 O20F 2.25(2) .
Mo8F1 O36F 2.359(13) .
Mo8F2 O26F 1.647(10) .
Mo8F2 O36F 1.649(10) .
Mo8F2 O19F 1.86(3) .
Mo8F2 O24G 1.93(3) .
Mo8F2 O20F 2.31(2) .
Mo8F2 O8F 2.365(13) .
Mo8G O8G 1.67(2) .
Mo8G O26G 1.71(2) .
Mo8G O24A 1.882(18) .
Mo8G O19G 1.942(18) .
Mo8G O20G 2.194(14) .
Mo8G O36G 2.27(2) .
Mo9A O38A 1.647(9) .
Mo9A O27A 1.843(15) .
Mo9A O28A 1.985(14) .
Mo9A O32A 1.987(14) .
Mo9A O33A 2.172(12) .
Mo9A O9A 2.438(12) .
Mo9B O38B 1.672(16) .
Mo9B O27B 1.780(13) .
Mo9B O28B 1.916(13) .
Mo9B O32B 1.974(13) .
Mo9B O33B 2.073(13) .
Mo9B O9B 2.472(12) .
Mo9C O38C 1.649(8) .
Mo9C O27C 1.807(14) .
Mo9C O28C 1.950(14) .
Mo9C O32C 1.955(13) .
Mo9C O33C 2.123(14) .
Mo9C O9C 2.449(14) .
Mo9D O38D 1.689(15) .
Mo9D O27D 1.773(14) .
Mo9D O32D 1.917(13) .
Mo9D O28D 1.989(12) .
Mo9D O33D 2.106(12) .
Mo9D O9D 2.509(14) .
Mo9E O38E 1.717(16) .
Mo9E O27E 1.811(14) .
Mo9E O28E 1.918(12) .
Mo9E O32E 1.966(13) .
Mo9E O33E 2.117(13) .
Mo9F O38F 1.650(8) .
Mo9F O27F 1.786(16) .
Mo9F O28F 1.904(14) .
Mo9F O32F 1.986(14) .
Mo9F O33F 2.132(13) .
Mo9F O9F 2.486(14) .
Mo9G O38G 1.701(16) .
Mo9G O27G 1.784(12) .
Mo9G O28G 1.935(12) .
Mo9G O32G 1.961(13) .
Mo9G O33G 2.074(12) .
Mo9G O9G 2.473(12) .
Mo10A O34A 1.701(17) .
Mo10A O22D 1.896(13) 2_666
Mo10A O14A 1.947(14) .
Mo10A O21D 1.951(16) 2_666
Mo10A O33A 1.997(12) .
Mo10A O28A 2.351(13) .
Mo10B O34B 1.675(14) .
Mo10B O22E 1.899(13) 2_666
Mo10B O14B 1.933(13) .
Mo10B O21E 1.960(14) 2_666
Mo10B O33B 2.028(13) .
Mo10B O28B 2.327(13) .
Mo10C O34C 1.677(17) .
Mo10C O22F 1.911(15) 2_666
Mo10C O14C 1.940(14) .
Mo10C O21F 1.980(15) 2_666
Mo10C O33C 2.003(14) .
Mo10C O28C 2.315(13) .
Mo10D O34D 1.683(13) .
Mo10D O22G 1.917(12) 2_666
Mo10D O14D 1.937(12) .
Mo10D O21G 1.964(12) 2_666
Mo10D O33D 2.003(12) .
Mo10D O28D 2.295(12) .
Mo10E O34E 1.666(14) .
Mo10E O22A 1.943(12) 2_666
Mo10E O14E 1.950(13) .
Mo10E O33E 1.974(13) .
Mo10E O21A 1.976(13) 2_666
Mo10E O28E 2.332(12) .
Mo10F O34F 1.700(15) .
Mo10F O22B 1.897(13) 2_666
Mo10F O14F 1.954(14) .
Mo10F O21B 1.963(13) 2_666
Mo10F O33F 1.999(13) .
Mo10F O28F 2.338(14) .
Mo10G O34G 1.673(13) .
Mo10G O22C 1.920(14) 2_666
Mo10G O14G 1.920(13) .
Mo10G O21C 1.971(13) 2_666
Mo10G O33G 2.017(13) .
Mo10G O28G 2.322(12) .
Mo11A O37A 1.648(16) .
Mo11A O15E 1.918(13) 2_666
Mo11A O23A 1.933(14) .
Mo11A O33A 1.952(12) .
Mo11A O16E 1.984(15) 2_666
Mo11A O32A 2.331(13) .
Mo11B O37B 1.683(15) .
Mo11B O15F 1.913(14) 2_666
Mo11B O23B 1.918(14) .
Mo11B O16F 1.970(15) 2_666
Mo11B O33B 1.997(13) .
Mo11B O32B 2.314(13) .
Mo11C O37C 1.672(16) .
Mo11C O15G 1.893(14) 2_666
Mo11C O23C 1.935(14) .
Mo11C O16G 1.971(14) 2_666
Mo11C O33C 1.982(14) .
Mo11C O32C 2.290(13) .
Mo11D O37D 1.682(14) .
Mo11D O23D 1.947(14) .
Mo11D O15A 1.962(14) 2_666
Mo11D O16A 1.980(13) 2_666
Mo11D O33D 2.000(13) .
Mo11D O32D 2.294(13) .
Mo11E O37E 1.720(12) .
Mo11E O15B 1.903(12) 2_666
Mo11E O23E 1.912(13) .
Mo11E O16B 1.958(13) 2_666
Mo11E O33E 2.020(13) .
Mo11E O32E 2.283(13) .
Mo11F O37F 1.678(15) .
Mo11F O15C 1.925(14) 2_666
Mo11F O23F 1.950(14) .
Mo11F O16C 1.971(13) 2_666
Mo11F O33F 1.989(13) .
Mo11F O32F 2.327(14) .
Mo11G O37G 1.682(13) .
Mo11G O15D 1.906(13) 2_666
Mo11G O23G 1.945(12) .
Mo11G O16D 1.963(14) 2_666
Mo11G O33G 2.009(13) .
Mo11G O32G 2.306(13) .
O15A Mo11D 1.962(14) 2_666
O15B Mo11E 1.903(12) 2_666
O15C Mo11F 1.925(14) 2_666
O15D Mo11G 1.906(13) 2_666
O15E Mo11A 1.917(13) 2_666
O15F Mo11B 1.913(14) 2_666
O15G Mo11C 1.893(13) 2_666
O16A Mo11D 1.980(13) 2_666
O16B Mo11E 1.959(13) 2_666
O16C Mo11F 1.971(13) 2_666
O16D Mo11G 1.963(14) 2_666
O16E Mo11A 1.984(15) 2_666
O16F Mo11B 1.970(15) 2_666
O16G Mo11C 1.971(14) 2_666
O21A Mo10E 1.976(13) 2_666
O21B Mo10F 1.963(13) 2_666
O21C Mo10G 1.971(13) 2_666
O21D Mo10A 1.951(16) 2_666
O21E Mo10B 1.960(14) 2_666
O21F Mo10C 1.980(15) 2_666
O21G Mo10D 1.964(12) 2_666
O22A Mo10E 1.943(12) 2_666
O22B Mo10F 1.897(13) 2_666
O22C Mo10G 1.920(14) 2_666
O22D Mo10A 1.896(13) 2_666
O22E Mo10B 1.899(13) 2_666
O22F Mo10C 1.912(14) 2_666
O22G Mo10D 1.917(12) 2_666
Mo1H O1H 1.694(11) .
Mo1H O12H 1.987(10) .
Mo1H O11H 1.996(11) .
Mo1H O13H 2.027(11) .
Mo1H O10H 2.028(10) .
Mo1H O9H 2.095(10) .
Mo1H O27H 2.204(10) .
Mo1I O1I 1.685(15) .
Mo1I O12I 1.991(14) .
Mo1I O11I 1.996(13) .
Mo1I O10I 2.001(12) .
Mo1I O13I 2.032(12) .
Mo1I O9I 2.075(11) .
Mo1I O27I 2.207(12) .
Mo1J O1J 1.674(12) .
Mo1J O11J 1.967(12) .
Mo1J O12J 1.999(12) .
Mo1J O10J 2.012(11) .
Mo1J O13J 2.014(11) .
Mo1J O9J 2.076(11) .
Mo1J O27J 2.239(11) .
Mo1K O1K 1.665(13) .
Mo1K O11K 1.993(14) .
Mo1K O10K 2.002(12) .
Mo1K O12K 2.006(14) .
Mo1K O13K 2.013(12) .
Mo1K O9K 2.105(11) .
Mo1K O27K 2.233(12) .
Mo1L O1L 1.680(14) .
Mo1L O12L 1.997(15) .
Mo1L O10L 2.001(12) .
Mo1L O11L 2.003(12) .
Mo1L O13L 2.010(11) .
Mo1L O9L 2.093(11) .
Mo1L O27L 2.210(11) .
Mo1M O1M 1.677(14) .
Mo1M O12M 1.974(11) .
Mo1M O11M 1.991(13) .
Mo1M O13M 2.012(11) .
Mo1M O10M 2.026(12) .
Mo1M O9M 2.088(11) .
Mo1M O27M 2.198(12) .
Mo1N O1N 1.698(13) .
Mo1N O12N 1.992(12) .
Mo1N O11N 1.999(12) .
Mo1N O13N 2.020(11) .
Mo1N O10N 2.028(11) .
Mo1N O9N 2.106(11) .
Mo1N O27N 2.235(12) .
Mo2H O2H 1.678(11) .
Mo2H O15H 1.853(11) .
Mo2H O14H 1.870(11) .
Mo2H O10H 1.985(10) .
Mo2H O9H 2.086(10) .
Mo2H O28H 2.463(11) .
Mo2I O2I 1.692(14) .
Mo2I O15I 1.817(11) .
Mo2I O14I 1.876(13) .
Mo2I O10I 1.986(12) .
Mo2I O9I 2.064(11) .
Mo2I O28I 2.419(12) .
Mo2J O2J 1.680(11) .
Mo2J O15J 1.839(11) .
Mo2J O14J 1.869(11) .
Mo2J O10J 1.992(12) .
Mo2J O9J 2.078(10) .
Mo2J O28J 2.370(10) .
Mo2K O2K 1.674(13) .
Mo2K O15K 1.838(11) .
Mo2K O14K 1.879(12) .
Mo2K O10K 2.017(12) .
Mo2K O9K 2.070(11) .
Mo2K O28K 2.434(11) .
Mo2L O2L 1.693(12) .
Mo2L O15L 1.836(11) .
Mo2L O14L 1.867(11) .
Mo2L O10L 1.997(11) .
Mo2L O9L 2.074(11) .
Mo2L O28L 2.430(11) .
Mo2M O2M 1.690(13) .
Mo2M O14M 1.861(12) .
Mo2M O15M 1.868(12) .
Mo2M O10M 1.989(12) .
Mo2M O9M 2.074(11) .
Mo2M O28M 2.424(11) .
Mo2N O2N 1.673(13) .
Mo2N O15N 1.841(11) .
Mo2N O14N 1.863(11) .
Mo2N O10N 1.996(11) .
Mo2N O9N 2.079(11) .
Mo2N O28N 2.420(12) .
Mo3H O29H 1.699(12) .
Mo3H O17H 1.762(12) .
Mo3H O16H 1.848(11) .
Mo3H O11H 2.025(11) .
Mo3H O10H 2.104(10) .
Mo3H O8H 2.406(12) 2_655
Mo3I O29I 1.721(14) .
Mo3I O17I 1.744(14) .
Mo3I O16I 1.835(12) .
Mo3I O11I 2.060(13) .
Mo3I O10I 2.121(12) .
Mo3I O3I 2.291(16) .
Mo3J O29J 1.711(13) .
Mo3J O17J 1.718(14) .
Mo3J O16J 1.836(12) .
Mo3J O11J 2.057(11) .
Mo3J O10J 2.102(11) .
Mo3J O3J 2.319(14) .
Mo3K O29K 1.718(14) .
Mo3K O17K 1.772(18) .
Mo3K O16K 1.835(13) .
Mo3K O11K 2.047(14) .
Mo3K O10K 2.078(12) .
Mo3K O3K 2.281(19) .
Mo3L O29L 1.723(13) .
Mo3L O17L 1.750(13) .
Mo3L O16L 1.812(12) .
Mo3L O11L 2.038(13) .
Mo3L O10L 2.106(11) .
Mo3L O3L 2.384(13) .
Mo3M O29M 1.694(15) .
Mo3M O17M 1.744(18) .
Mo3M O16M 1.850(12) .
Mo3M O11M 2.078(13) .
Mo3M O10M 2.109(12) .
Mo3M O3M 2.276(16) .
Mo3N O17N 1.745(14) .
Mo3N O29N 1.753(14) .
Mo3N O16N 1.831(11) .
Mo3N O11N 2.056(12) .
Mo3N O10N 2.087(11) .
Mo3N O3N 2.273(14) .
Mo4H O19H 1.751(12) .
Mo4H O18H 1.752(12) .
Mo4H O30H 1.962(16) .
Mo4H O4H 2.030(3) .
Mo4H O11H 2.053(11) .
Mo4H O12H 2.061(10) .
Mo4I O30I 1.680(19) .
Mo4I O18I 1.786(14) .
Mo4I O19I 1.805(19) .
Mo4I O12I 2.020(14) .
Mo4I O11I 2.046(13) .
Mo4I O4I 2.33(2) .
Mo4J O30J 1.711(16) .
Mo4J O18J 1.788(15) .
Mo4J O19J 1.818(15) .
Mo4J O12J 2.035(12) .
Mo4J O11J 2.074(12) .
Mo4J O4J 2.317(15) .
Mo4K O30K 1.70(2) .
Mo4K O18K 1.808(19) .
Mo4K O19K 1.811(18) .
Mo4K O12K 2.052(13) .
Mo4K O11K 2.061(14) .
Mo4K O4K 2.29(2) .
Mo4L O30L 1.632(9) .
Mo4L O19L 1.72(2) .
Mo4L O18L 1.78(2) .
Mo4L O12L 2.031(14) .
Mo4L O11L 2.083(13) .
Mo4L O4L 2.40(2) .
Mo4M O30M 1.67(3) .
Mo4M O19M 1.78(2) .
Mo4M O18M 1.80(3) .
Mo4M O11M 2.030(13) .
Mo4M O12M 2.104(12) .
Mo4M O4M 2.37(3) .
Mo4N O30N 1.723(18) .
Mo4N O19N 1.761(17) .
Mo4N O18N 1.779(16) .
Mo4N O12N 2.048(12) .
Mo4N O11N 2.049(12) .
Mo4N O4N 2.256(19) .
Mo5H O31H 1.689(12) .
Mo5H O20H 1.766(12) .
Mo5H O21H 1.846(11) .
Mo5H O12H 2.033(11) .
Mo5H O13H 2.092(10) .
Mo5H O7H 2.374(13) 2_655
Mo5I O31I 1.712(14) .
Mo5I O20I 1.782(15) .
Mo5I O21I 1.846(13) .
Mo5I O12I 2.087(14) .
Mo5I O13I 2.103(12) .
Mo5I O5I 2.31(2) .
Mo5J O31J 1.680(12) .
Mo5J O20J 1.747(14) .
Mo5J O21J 1.846(12) .
Mo5J O12J 2.083(12) .
Mo5J O13J 2.102(11) .
Mo5J O5J 2.335(13) .
Mo5K O31K 1.722(14) .
Mo5K O20K 1.739(16) .
Mo5K O21K 1.821(12) .
Mo5K O12K 2.048(13) .
Mo5K O13K 2.071(12) .
Mo5K O5K 2.292(15) .
Mo5L O20L 1.716(17) .
Mo5L O31L 1.723(16) .
Mo5L O21L 1.858(13) .
Mo5L O12L 2.062(14) .
Mo5L O13L 2.110(11) .
Mo5L O5L 2.300(16) .
Mo5M O31M 1.688(12) .
Mo5M O20M 1.758(11) .
Mo5M O21M 1.857(11) .
Mo5M O12M 2.051(12) .
Mo5M O13M 2.091(11) .
Mo5M O5M 2.355(12) .
Mo5N O31N 1.694(14) .
Mo5N O20N 1.759(13) .
Mo5N O21N 1.844(12) .
Mo5N O12N 2.064(12) .
Mo5N O13N 2.094(11) .
Mo5N O5N 2.308(16) .
Mo6H O6H 1.691(11) .
Mo6H O22H 1.840(10) .
Mo6H O23H 1.850(10) .
Mo6H O13H 1.998(10) .
Mo6H O9H 2.057(10) .
Mo6H O32H 2.417(10) .
Mo6I O6I 1.650(8) .
Mo6I O22I 1.825(13) .
Mo6I O23I 1.852(12) .
Mo6I O13I 1.971(12) .
Mo6I O9I 2.127(11) .
Mo6I O32I 2.390(12) .
Mo6J O6J 1.658(12) .
Mo6J O22J 1.852(11) .
Mo6J O23J 1.867(11) .
Mo6J O13J 1.993(11) .
Mo6J O9J 2.079(10) .
Mo6J O32J 2.450(10) .
Mo6K O6K 1.674(12) .
Mo6K O23K 1.839(12) .
Mo6K O22K 1.840(11) .
Mo6K O13K 2.018(12) .
Mo6K O9K 2.066(11) .
Mo6K O32K 2.443(11) .
Mo6L O6L 1.676(12) .
Mo6L O22L 1.866(12) .
Mo6L O23L 1.888(11) .
Mo6L O13L 1.995(11) .
Mo6L O9L 2.071(11) .
Mo6L O32L 2.430(11) .
Mo6M O6M 1.687(12) .
Mo6M O22M 1.845(11) .
Mo6M O23M 1.852(12) .
Mo6M O13M 1.999(11) .
Mo6M O9M 2.075(11) .
Mo6M O32M 2.437(11) .
Mo6N O6N 1.666(13) .
Mo6N O22N 1.838(11) .
Mo6N O23N 1.861(12) .
Mo6N O13N 2.003(11) .
Mo6N O9N 2.064(11) .
Mo6N O32N 2.411(12) .
Mo7H O7H 1.710(13) .
Mo7H O25H 1.745(16) .
Mo7H O24H 1.882(15) .
Mo7H O18H 1.978(12) .
Mo7H O17H 2.257(12) .
Mo7H O35H 2.282(16) .
Mo7I O25I 1.692(17) .
Mo7I O24I 1.844(14) .
Mo7I O7I 1.942(16) .
Mo7I O18I 1.982(14) .
Mo7I O35I 2.059(18) .
Mo7I O17I 2.191(14) .
Mo7J1 O7J 1.643(9) .
Mo7J1 O25J 1.750(19) .
Mo7J1 O24J 1.822(17) .
Mo7J1 O18J 2.090(15) .
Mo7J1 O17J 2.185(14) .
Mo7J1 O35J 2.33(2) .
Mo7J2 O25J 1.698(19) .
Mo7J2 O35J 1.72(2) .
Mo7J2 O18J 1.888(16) .
Mo7J2 O24J 2.010(18) .
Mo7J2 O17J 2.214(15) .
Mo7J2 O7J 2.257(11) .
Mo7K1 O7K 1.63(3) .
Mo7K1 O25K 1.83(3) .
Mo7K1 O24K 1.91(2) .
Mo7K1 O18K 1.967(19) .
Mo7K1 O17K 2.072(18) .
Mo7K1 O35K 2.384(11) .
Mo7K2 O35K 1.612(10) .
Mo7K2 O25K 1.80(3) .
Mo7K2 O24K 1.91(2) .
Mo7K2 O18K 1.967(19) .
Mo7K2 O17K 2.153(18) .
Mo7K2 O7K 2.41(3) .
Mo7L1 O7L 1.649(10) .
Mo7L1 O25L 1.84(3) .
Mo7L1 O24L 1.86(2) .
Mo7L1 O18L 2.04(2) .
Mo7L1 O17L 2.229(14) .
Mo7L1 O35L 2.307(11) .
Mo7L2 O35L 1.636(9) .
Mo7L2 O25L 1.74(3) .
Mo7L2 O18L 1.82(2) .
Mo7L2 O24L 1.98(2) .
Mo7L2 O17L 2.199(14) .
Mo7L2 O7L 2.320(12) .
Mo7M O25M 1.77(5) .
Mo7M O7M 1.82(3) .
Mo7M O24M 1.85(3) .
Mo7M O18M 1.96(3) .
Mo7M O35M 2.15(3) .
Mo7M O17M 2.331(18) .
Mo7N O25N 1.74(2) .
Mo7N O7N 1.83(2) .
Mo7N O24N 1.848(15) .
Mo7N O35N 1.94(3) .
Mo7N O18N 2.019(16) .
Mo7N O17N 2.160(14) .
Mo8H O26H 1.708(16) .
Mo8H O8H 1.712(12) .
Mo8H O24I 1.918(14) .
Mo8H O19H 2.001(12) .
Mo8H O20H 2.231(12) .
Mo8H O36H 2.265(16) .
Mo8I1 O8I 1.642(9) .
Mo8I1 O26I 1.79(2) .
Mo8I1 O24J 1.937(17) .
Mo8I1 O19I 1.992(19) .
Mo8I1 O20I 2.122(16) .
Mo8I1 O36I 2.30(2) .
Mo8I2 O36I 1.67(2) .
Mo8I2 O26I 1.70(2) .
Mo8I2 O24J 1.906(17) .
Mo8I2 O19I 1.994(19) .
Mo8I2 O20I 2.165(16) .
Mo8I2 O8I 2.287(10) .
Mo8J O8J 1.698(18) .
Mo8J O26J 1.75(2) .
Mo8J O24K 1.88(2) .
Mo8J O19J 1.987(15) .
Mo8J O20J 2.179(14) .
Mo8J O36J 2.23(2) .
Mo8K1 O36K 1.647(10) .
Mo8K1 O26K 1.77(4) .
Mo8K1 O24L 1.88(2) .
Mo8K1 O19K 1.979(19) .
Mo8K1 O20K 2.177(16) .
Mo8K1 O8K 2.263(11) .
Mo8K2 O8K 1.634(10) .
Mo8K2 O24L 1.94(2) .
Mo8K2 O26K 1.95(4) .
Mo8K2 O19K 2.025(19) .
Mo8K2 O20K 2.136(16) .
Mo8K2 O36K 2.267(11) .
Mo8L O26L 1.76(5) .
Mo8L O8L 1.83(4) .
Mo8L O24M 1.90(3) .
Mo8L O19L 2.04(2) .
Mo8L O36L 2.15(4) .
Mo8L O20L 2.273(18) .
Mo8M O26M 1.72(3) .
Mo8M O8M 1.74(3) .
Mo8M O24N 1.901(15) .
Mo8M O19M 1.94(2) .
Mo8M O36M 2.06(2) .
Mo8M O20M 2.196(11) .
Mo8N1 O36N 1.643(9) .
Mo8N1 O26N 1.76(2) .
Mo8N1 O24H 1.954(15) .
Mo8N1 O19N 2.001(17) .
Mo8N1 O20N 2.212(13) .
Mo8N1 O8N 2.307(16) .
Mo8N2 O8N 1.663(17) .
Mo8N2 O26N 1.78(2) .
Mo8N2 O24H 1.914(15) .
Mo8N2 O19N 2.024(17) .
Mo8N2 O20N 2.214(13) .
Mo8N2 O36N 2.288(10) .
Mo9H O38H 1.685(12) .
Mo9H O27H 1.766(10) .
Mo9H O28H 1.962(11) .
Mo9H O32H 1.969(10) .
Mo9H O33H 2.095(11) .
Mo9H O9H 2.463(10) .
Mo9I O38I 1.669(13) .
Mo9I O27I 1.796(12) .
Mo9I O28I 1.945(12) .
Mo9I O32I 1.987(12) .
Mo9I O33I 2.117(12) .
Mo9I O9I 2.439(11) .
Mo9J O38J 1.680(12) .
Mo9J O27J 1.745(11) .
Mo9J O32J 1.945(10) .
Mo9J O28J 1.970(10) .
Mo9J O33J 2.115(11) .
Mo9J O9J 2.492(10) .
Mo9K O38K 1.660(13) .
Mo9K O27K 1.780(12) .
Mo9K O32K 1.943(11) .
Mo9K O28K 1.959(11) .
Mo9K O33K 2.116(12) .
Mo9K O9K 2.488(11) .
Mo9L O38L 1.676(12) .
Mo9L O27L 1.778(11) .
Mo9L O32L 1.933(11) .
Mo9L O28L 1.971(11) .
Mo9L O33L 2.098(11) .
Mo9L O9L 2.477(11) .
Mo9M O38M 1.680(13) .
Mo9M O27M 1.786(11) .
Mo9M O28M 1.925(11) .
Mo9M O32M 1.954(11) .
Mo9M O33M 2.095(11) .
Mo9M O9M 2.481(11) .
Mo9N O38N 1.672(13) .
Mo9N O27N 1.757(11) .
Mo9N O32N 1.927(11) .
Mo9N O28N 1.954(11) .
Mo9N O33N 2.120(11) .
Mo9N O9N 2.476(11) .
Mo10H O34H 1.664(12) .
Mo10H O22K 1.920(12) 2
Mo10H O14H 1.933(11) .
Mo10H O21K 1.954(12) 2
Mo10H O33H 2.001(11) .
Mo10H O28H 2.323(10) .
Mo10I O34I 1.681(15) .
Mo10I O22L 1.888(12) 2
Mo10I O14I 1.938(13) .
Mo10I O21L 1.948(13) 2
Mo10I O33I 1.970(12) .
Mo10I O28I 2.346(12) .
Mo10J O34J 1.664(12) .
Mo10J O22M 1.903(11) 2
Mo10J O21M 1.950(11) 2
Mo10J O14J 1.952(11) .
Mo10J O33J 2.015(10) .
Mo10J O28J 2.273(11) .
Mo10K O34K 1.676(13) .
Mo10K O22N 1.919(11) 2
Mo10K O14K 1.929(12) .
Mo10K O21N 1.969(12) 2
Mo10K O33K 1.971(12) .
Mo10K O28K 2.304(12) .
Mo10L O34L 1.669(12) .
Mo10L O22H 1.913(10) 2
Mo10L O14L 1.943(11) .
Mo10L O21H 1.983(11) 2
Mo10L O33L 2.015(11) .
Mo10L O28L 2.329(11) .
Mo10M O34M 1.683(14) .
Mo10M O14M 1.935(12) .
Mo10M O22I 1.947(12) 2
Mo10M O21I 1.972(13) 2
Mo10M O33M 2.016(11) .
Mo10M O28M 2.310(11) .
Mo10N O34N 1.675(12) .
Mo10N O22J 1.903(11) 2
Mo10N O14N 1.948(12) .
Mo10N O21J 1.976(12) 2
Mo10N O33N 2.006(11) .
Mo10N O28N 2.313(11) .
Mo11H O37H 1.672(11) .
Mo11H O15L 1.917(11) 2
Mo11H O23H 1.962(11) .
Mo11H O16L 1.988(12) 2
Mo11H O33H 2.012(11) .
Mo11H O32H 2.302(10) .
Mo11I O37I 1.687(14) .
Mo11I O15M 1.890(12) 2
Mo11I O23I 1.961(12) .
Mo11I O16M 1.966(12) 2
Mo11I O33I 2.027(12) .
Mo11I O32I 2.329(12) .
Mo11J O37J 1.678(12) .
Mo11J O15N 1.930(11) 2
Mo11J O16N 1.944(11) 2
Mo11J O23J 1.961(11) .
Mo11J O33J 1.982(10) .
Mo11J O32J 2.288(10) .
Mo11K O37K 1.666(13) .
Mo11K O15H 1.910(11) 2
Mo11K O23K 1.950(11) .
Mo11K O16H 1.994(10) 2
Mo11K O33K 2.025(12) .
Mo11K O32K 2.306(11) .
Mo11L O37L 1.663(13) .
Mo11L O23L 1.927(11) .
Mo11L O15I 1.946(12) 2
Mo11L O16I 1.975(12) 2
Mo11L O33L 2.000(11) .
Mo11L O32L 2.311(11) .
Mo11M O37M 1.687(13) .
Mo11M O15J 1.921(11) 2
Mo11M O23M 1.949(12) .
Mo11M O16J 1.969(12) 2
Mo11M O33M 2.009(11) .
Mo11M O32M 2.293(11) .
Mo11N O37N 1.689(13) .
Mo11N O15K 1.915(11) 2
Mo11N O23N 1.948(12) .
Mo11N O16K 1.966(13) 2
Mo11N O33N 1.990(11) .
Mo11N O32N 2.326(11) .
O4H Mo4H 2.030(3) 2_655
O7H Mo5H 2.373(13) 2_655
O8H Mo3H 2.406(12) 2_655
O15H Mo11K 1.910(11) 2
O15I Mo11L 1.946(12) 2
O15J Mo11M 1.921(11) 2
O15K Mo11N 1.915(11) 2
O15L Mo11H 1.917(11) 2
O15M Mo11I 1.890(12) 2
O15N Mo11J 1.930(11) 2
O16H Mo11K 1.993(10) 2
O16I Mo11L 1.975(12) 2
O16J Mo11M 1.969(12) 2
O16K Mo11N 1.966(13) 2
O16L Mo11H 1.988(12) 2
O16M Mo11I 1.966(12) 2
O16N Mo11J 1.944(11) 2
O21H Mo10L 1.983(11) 2
O21I Mo10M 1.972(13) 2
O21J Mo10N 1.977(12) 2
O21K Mo10H 1.954(12) 2
O21L Mo10I 1.947(13) 2
O21M Mo10J 1.950(11) 2
O21N Mo10K 1.969(12) 2
O22H Mo10L 1.913(10) 2
O22I Mo10M 1.947(12) 2
O22J Mo10N 1.904(11) 2
O22K Mo10H 1.920(12) 2
O22L Mo10I 1.888(12) 2
O22M Mo10J 1.903(11) 2
O22N Mo10K 1.919(11) 2
